data_4344601
loop_
_publ_author_name
'Kim, Yejin'
'Park, Sunghee'
'Lee, Young Hoon'
'Jung, Jaehoon'
'Yoo, Seunghyup'
'Lee, Min Hyung'

_publ_section_title
;
 Homoleptic Tris-Cyclometalated Iridium Complexes with Substituted
 o-Carboranes: Green Phosphorescent Emitters for Highly Efficient
 Solution-Processed Organic Light-Emitting Diodes.
;
_journal_issue 2
_journal_name_full 'Inorganic chemistry'
_journal_page_first 909
_journal_page_last 917
_journal_paper_doi 10.1021/acs.inorgchem.5b02444
_journal_volume 55
_journal_year 2016
_chemical_formula_moiety C39H54B30IrN3
_chemical_formula_sum 'C41 H58 B30 Cl4 Ir N3'
_chemical_formula_weight 1251.20
_space_group_crystal_system monoclinic
_space_group_IT_number 9
_space_group_name_Hall 'C -2yc'
_space_group_name_H-M_alt 'C 1 c 1'
_symmetry_space_group_name_Hall 'C -2yc'
_symmetry_space_group_name_H-M 'C 1 c 1'
_atom_sites_solution_hydrogens geom
_audit_creation_method SHELXL-2014/7
_cell_angle_alpha 90
_cell_angle_beta 91.74(3)
_cell_angle_gamma 90
_cell_formula_units_Z 8
_cell_length_a 13.622(3)
_cell_length_b 29.108(6)
_cell_length_c 29.170(6)
_cell_measurement_reflns_used 177159
_cell_measurement_temperature 100(2)
_cell_measurement_theta_max 33.55
_cell_measurement_theta_min 0.36
_cell_volume 11561(4)
_computing_cell_refinement HKL3000
_computing_data_collection 'PAL ADSC Quantum-210 ADX Program'
_computing_data_reduction HKL3000
_computing_molecular_graphics ORTEP
_computing_publication_material WINGX
_computing_structure_refinement 'SHELXL-2014/7 (Sheldrick, 2014)'
_computing_structure_solution 'SHELXT-2014 (Sheldrick, 2014)'
_diffrn_ambient_temperature 100(2)
_diffrn_measured_fraction_theta_full 0.967
_diffrn_measured_fraction_theta_max 0.953
_diffrn_measurement_device_type 'ADSC Q210 CCD area detector'
_diffrn_measurement_method 'omega scan'
_diffrn_radiation_type synchrotron
_diffrn_radiation_wavelength 0.62998
_diffrn_reflns_av_R_equivalents 0.0293
_diffrn_reflns_av_unetI/netI 0.0462
_diffrn_reflns_laue_measured_fraction_full 0.967
_diffrn_reflns_laue_measured_fraction_max 0.953
_diffrn_reflns_limit_h_max 18
_diffrn_reflns_limit_h_min -18
_diffrn_reflns_limit_k_max 40
_diffrn_reflns_limit_k_min -40
_diffrn_reflns_limit_l_max 40
_diffrn_reflns_limit_l_min -40
_diffrn_reflns_number 59559
_diffrn_reflns_point_group_measured_fraction_full 0.967
_diffrn_reflns_point_group_measured_fraction_max 0.953
_diffrn_reflns_theta_full 22.209
_diffrn_reflns_theta_max 25.997
_diffrn_reflns_theta_min 1.573
_diffrn_source 'PLSII 2D bending magnet'
_exptl_absorpt_coefficient_mu 1.855
_exptl_absorpt_correction_T_max 0.946
_exptl_absorpt_correction_T_min 0.836
_exptl_absorpt_correction_type empirical
_exptl_absorpt_process_details 'HKL3000 Scalepack'
_exptl_crystal_colour yellow
_exptl_crystal_density_diffrn 1.438
_exptl_crystal_description needle
_exptl_crystal_F_000 4960
_exptl_crystal_size_max 0.100
_exptl_crystal_size_mid 0.030
_exptl_crystal_size_min 0.030
_refine_diff_density_max 2.243
_refine_diff_density_min -2.799
_refine_diff_density_rms 0.126
_refine_ls_abs_structure_details
;
 Refined as a perfect inversion twin.
;
_refine_ls_abs_structure_Flack 0.5
_refine_ls_extinction_method none
_refine_ls_goodness_of_fit_ref 1.024
_refine_ls_hydrogen_treatment constr
_refine_ls_matrix_type full
_refine_ls_number_parameters 1399
_refine_ls_number_reflns 30976
_refine_ls_number_restraints 38
_refine_ls_restrained_S_all 1.024
_refine_ls_R_factor_all 0.0345
_refine_ls_R_factor_gt 0.0303
_refine_ls_shift/su_max 0.002
_refine_ls_shift/su_mean 0.000
_refine_ls_structure_factor_coef Fsqd
_refine_ls_weighting_details 'w=1/[\s^2^(Fo^2^)+(0.0485P)^2^] where P=(Fo^2^+2Fc^2^)/3'
_refine_ls_weighting_scheme calc
_refine_ls_wR_factor_gt 0.0739
_refine_ls_wR_factor_ref 0.0764
_reflns_Friedel_coverage 0.999
_reflns_friedel_fraction_full 0.967
_reflns_friedel_fraction_max 0.953
_reflns_number_gt 28679
_reflns_number_total 30976
_reflns_threshold_expression 'I > 2\s(I)'
_cod_data_source_file ic5b02444_si_002.cif
_cod_data_source_block 3a
_cod_database_code 4344601
_shelx_shelxl_version_number 2014/7
_shelx_space_group_comment
;
The symmetry employed for this shelxl refinement is uniquely defined
by the following loop, which should always be used as a source of
symmetry information in preference to the above space-group names.
They are only intended as comments.
;
_shelx_estimated_absorpt_t_min 0.836
_shelx_estimated_absorpt_t_max 0.946

loop_
_space_group_symop_operation_xyz
'x, y, z'
'x, -y, z+1/2'
'x+1/2, y+1/2, z'
'x+1/2, -y+1/2, z+1/2'

loop_
_atom_site_label
_atom_site_type_symbol
_atom_site_fract_x
_atom_site_fract_y
_atom_site_fract_z
_atom_site_U_iso_or_equiv
_atom_site_adp_type
_atom_site_occupancy
_atom_site_site_symmetry_order
_atom_site_calc_flag
_atom_site_refinement_flags_posn
_atom_site_refinement_flags_adp
Ir1 Ir 0.19917(2) 0.32592(2) 0.38008(2) 0.00643(4) Uani 1 1 d . .
N1 N 0.2652(3) 0.39027(16) 0.36439(15) 0.0084(8) Uani 1 1 d . .
N2 N 0.1810(4) 0.30254(17) 0.31138(17) 0.0105(9) Uani 1 1 d . .
N3 N 0.3302(3) 0.28903(15) 0.39854(15) 0.0086(8) Uani 1 1 d . .
B1 B 0.2739(6) 0.4841(2) 0.5737(2) 0.0201(14) Uani 1 1 d . .
H1 H 0.2598 0.5063 0.5428 0.024 Uiso 1 1 calc R U
C35 C 0.3733(5) 0.4478(2) 0.5822(2) 0.0207(13) Uani 1 1 d . .
H35A H 0.4280 0.4458 0.5544 0.025 Uiso 1 1 calc R U
B3 B 0.2243(6) 0.4032(3) 0.6247(2) 0.0229(15) Uani 1 1 d . .
H3 H 0.1761 0.3723 0.6274 0.028 Uiso 1 1 calc R U
B4 B 0.1769(6) 0.4556(3) 0.6026(3) 0.0259(17) Uani 1 1 d . .
H4 H 0.0981 0.4589 0.5911 0.031 Uiso 1 1 calc R U
B5 B 0.3704(7) 0.4964(3) 0.6149(3) 0.0273(18) Uani 1 1 d . .
H5 H 0.4194 0.5270 0.6110 0.033 Uiso 1 1 calc R U
B6 B 0.4169(7) 0.4442(3) 0.6374(3) 0.0279(18) Uani 1 1 d . .
H6 H 0.4962 0.4406 0.6482 0.033 Uiso 1 1 calc R U
B7 B 0.3210(8) 0.4156(3) 0.6667(3) 0.032(2) Uani 1 1 d . .
H7 H 0.3363 0.3931 0.6972 0.038 Uiso 1 1 calc R U
B8 B 0.2141(8) 0.4515(3) 0.6616(3) 0.034(2) Uani 1 1 d . .
H8 H 0.1591 0.4526 0.6893 0.041 Uiso 1 1 calc R U
B9 B 0.2443(7) 0.5020(3) 0.6297(3) 0.0317(19) Uani 1 1 d . .
H9 H 0.2096 0.5362 0.6361 0.038 Uiso 1 1 calc R U
B10 B 0.3333(8) 0.4769(3) 0.6691(3) 0.034(2) Uani 1 1 d . .
H10 H 0.3567 0.4948 0.7017 0.041 Uiso 1 1 calc R U
C37 C -0.2281(5) 0.4262(3) 0.2622(2) 0.0239(14) Uani 1 1 d . .
H37A H -0.1625 0.4273 0.2401 0.029 Uiso 1 1 calc R U
B12 B -0.2958(5) 0.4324(3) 0.3502(3) 0.0209(15) Uani 1 1 d . .
H12 H -0.2797 0.4374 0.3877 0.025 Uiso 1 1 calc R U
B13 B -0.3296(5) 0.3779(3) 0.3279(3) 0.0201(15) Uani 1 1 d . .
H13 H -0.3364 0.3470 0.3505 0.024 Uiso 1 1 calc R U
B14 B -0.2835(5) 0.3737(3) 0.2715(3) 0.0229(15) Uani 1 1 d . .
H14 H -0.2591 0.3401 0.2569 0.027 Uiso 1 1 calc R U
B15 B -0.3074(6) 0.4716(3) 0.2599(3) 0.0311(19) Uani 1 1 d . .
H15 H -0.2993 0.5024 0.2373 0.037 Uiso 1 1 calc R U
B16 B -0.3530(6) 0.4757(3) 0.3160(3) 0.0271(17) Uani 1 1 d . .
H16 H -0.3759 0.5094 0.3307 0.033 Uiso 1 1 calc R U
B17 B -0.4160(5) 0.4234(3) 0.3285(3) 0.0241(16) Uani 1 1 d . .
H17 H -0.4803 0.4225 0.3515 0.029 Uiso 1 1 calc R U
B18 B -0.4087(6) 0.3880(3) 0.2782(3) 0.0289(18) Uani 1 1 d . .
H18 H -0.4690 0.3637 0.2677 0.035 Uiso 1 1 calc R U
B19 B -0.3411(6) 0.4172(4) 0.2371(3) 0.0296(19) Uani 1 1 d . .
H19 H -0.3546 0.4121 0.1994 0.036 Uiso 1 1 calc R U
B20 B -0.4234(6) 0.4475(3) 0.2716(3) 0.0296(19) Uani 1 1 d . .
H20 H -0.4934 0.4625 0.2571 0.035 Uiso 1 1 calc R U
B21 B 0.1044(5) 0.0829(2) 0.4330(2) 0.0149(12) Uani 1 1 d . .
H21 H 0.1642 0.0820 0.4075 0.018 Uiso 1 1 calc R U
B22 B -0.0204(5) 0.0967(2) 0.4164(3) 0.0149(13) Uani 1 1 d . .
H22 H -0.0431 0.1047 0.3801 0.018 Uiso 1 1 calc R U
B23 B -0.0734(5) 0.1254(2) 0.4634(2) 0.0146(13) Uani 1 1 d . .
H23 H -0.1300 0.1530 0.4584 0.018 Uiso 1 1 calc R U
C39 C 0.0158(4) 0.1256(2) 0.5056(2) 0.0138(11) Uani 1 1 d . .
H39A H 0.0174 0.1554 0.5298 0.017 Uiso 1 1 calc R U
B25 B 0.0117(5) 0.0401(3) 0.4351(3) 0.0175(14) Uani 1 1 d . .
H25 H 0.0102 0.0102 0.4109 0.021 Uiso 1 1 calc R U
B26 B -0.0988(5) 0.0670(2) 0.4536(3) 0.0184(14) Uani 1 1 d . .
H26 H -0.1734 0.0551 0.4416 0.022 Uiso 1 1 calc R U
B27 B -0.0759(5) 0.0868(2) 0.5106(3) 0.0179(13) Uani 1 1 d . .
H27 H -0.1347 0.0885 0.5366 0.022 Uiso 1 1 calc R U
B28 B 0.0472(5) 0.0733(2) 0.5268(3) 0.0191(14) Uani 1 1 d . .
H28 H 0.0694 0.0662 0.5634 0.023 Uiso 1 1 calc R U
B29 B 0.1016(5) 0.0446(2) 0.4797(3) 0.0170(14) Uani 1 1 d . .
H29 H 0.1598 0.0178 0.4850 0.020 Uiso 1 1 calc R U
B30 B -0.0239(5) 0.0342(2) 0.4930(3) 0.0173(14) Uani 1 1 d . .
H30 H -0.0490 0.0005 0.5070 0.021 Uiso 1 1 calc R U
C1 C 0.2515(4) 0.39897(18) 0.44495(19) 0.0094(10) Uani 1 1 d . .
C2 C 0.2099(4) 0.35415(18) 0.44322(18) 0.0073(5) Uani 1 1 d . .
C3 C 0.1865(4) 0.3349(2) 0.4854(2) 0.0103(10) Uani 1 1 d . .
H3A H 0.1579 0.3052 0.4857 0.012 Uiso 1 1 calc R U
C4 C 0.2032(4) 0.3575(2) 0.52666(19) 0.0113(10) Uani 1 1 d . .
H4A H 0.1863 0.3428 0.5544 0.014 Uiso 1 1 calc R U
C5 C 0.2441(4) 0.4013(2) 0.52832(19) 0.0116(10) Uani 1 1 d . .
C6 C 0.2682(4) 0.42199(19) 0.48671(18) 0.0090(10) Uani 1 1 d . .
H6A H 0.2961 0.4519 0.4868 0.011 Uiso 1 1 calc R U
C7 C 0.2769(4) 0.41913(19) 0.4009(2) 0.0098(10) Uani 1 1 d . .
C8 C 0.3076(4) 0.4639(2) 0.3943(2) 0.0165(11) Uani 1 1 d . .
H8A H 0.3159 0.4838 0.4199 0.020 Uiso 1 1 calc R U
C9 C 0.3265(5) 0.4799(2) 0.3504(2) 0.0194(12) Uani 1 1 d . .
H9A H 0.3474 0.5106 0.3457 0.023 Uiso 1 1 calc R U
C10 C 0.3141(5) 0.4496(2) 0.3137(2) 0.0192(13) Uani 1 1 d . .
H10A H 0.3254 0.4594 0.2833 0.023 Uiso 1 1 calc R U
C11 C 0.2852(4) 0.4053(2) 0.32227(19) 0.0131(11) Uani 1 1 d . .
H11A H 0.2791 0.3845 0.2973 0.016 Uiso 1 1 calc R U
C12 C 0.0303(4) 0.34367(18) 0.31798(18) 0.0075(10) Uani 1 1 d . U
C13 C 0.0672(4) 0.35299(17) 0.36279(17) 0.0073(5) Uani 1 1 d . .
C14 C 0.0062(4) 0.37941(19) 0.39046(18) 0.0101(10) Uani 1 1 d . .
H14A H 0.0282 0.3870 0.4207 0.012 Uiso 1 1 calc R U
C15 C -0.0858(4) 0.39478(18) 0.37464(18) 0.0104(10) Uani 1 1 d . .
H15A H -0.1255 0.4123 0.3944 0.012 Uiso 1 1 calc R U
C16 C -0.1201(4) 0.38477(19) 0.3306(2) 0.0116(10) Uani 1 1 d . .
C17 C -0.0616(4) 0.3585(2) 0.30235(19) 0.0129(10) Uani 1 1 d . .
H17A H -0.0847 0.3506 0.2723 0.015 Uiso 1 1 calc R U
C18 C 0.0942(4) 0.3141(2) 0.29043(19) 0.0101(11) Uani 1 1 d . U
C19 C 0.0713(5) 0.2977(3) 0.2461(2) 0.0204(13) Uani 1 1 d . .
H19A H 0.0107 0.3058 0.2313 0.024 Uiso 1 1 calc R U
C20 C 0.1367(5) 0.2697(2) 0.2242(2) 0.0241(14) Uani 1 1 d . .
H20A H 0.1210 0.2582 0.1944 0.029 Uiso 1 1 calc R U
C21 C 0.2260(5) 0.2584(2) 0.2460(2) 0.0217(13) Uani 1 1 d . .
H21A H 0.2724 0.2395 0.2314 0.026 Uiso 1 1 calc R U
C22 C 0.2447(4) 0.2754(2) 0.2893(2) 0.0150(11) Uani 1 1 d . .
H22A H 0.3053 0.2678 0.3044 0.018 Uiso 1 1 calc R U
C23 C 0.2108(4) 0.23321(17) 0.41817(17) 0.0067(9) Uani 1 1 d . .
C24 C 0.1418(4) 0.26632(17) 0.40071(17) 0.0073(5) Uani 1 1 d . .
C25 C 0.0433(4) 0.25252(19) 0.39995(18) 0.0088(10) Uani 1 1 d . .
H25A H -0.0050 0.2731 0.3878 0.011 Uiso 1 1 calc R U
C26 C 0.0132(4) 0.21031(18) 0.41607(18) 0.0084(9) Uani 1 1 d . .
H26A H -0.0547 0.2027 0.4149 0.010 Uiso 1 1 calc R U
C27 C 0.0815(4) 0.17860(17) 0.43412(19) 0.0075(10) Uani 1 1 d . .
C28 C 0.1810(4) 0.19021(19) 0.43417(19) 0.0087(10) Uani 1 1 d . .
H28A H 0.2288 0.1688 0.4451 0.010 Uiso 1 1 calc R U
C29 C 0.3146(4) 0.24752(18) 0.41846(18) 0.0083(9) Uani 1 1 d . .
C30 C 0.3927(4) 0.2227(2) 0.4385(2) 0.0138(11) Uani 1 1 d . .
H30A H 0.3813 0.1938 0.4525 0.017 Uiso 1 1 calc R U
C31 C 0.4863(4) 0.2405(2) 0.4376(2) 0.0161(12) Uani 1 1 d . .
H31A H 0.5395 0.2243 0.4518 0.019 Uiso 1 1 calc R U
C32 C 0.5029(4) 0.2821(2) 0.4160(2) 0.0156(11) Uani 1 1 d . .
H32A H 0.5674 0.2943 0.4144 0.019 Uiso 1 1 calc R U
C33 C 0.4229(5) 0.30551(19) 0.3967(2) 0.0120(11) Uani 1 1 d . .
H33A H 0.4337 0.3340 0.3817 0.014 Uiso 1 1 calc R U
C34 C 0.2635(4) 0.4250(2) 0.5739(2) 0.0144(11) Uani 1 1 d . .
B2 B 0.3494(6) 0.3980(3) 0.6101(2) 0.0221(15) Uani 1 1 d . .
H2 H 0.3839 0.3640 0.6028 0.027 Uiso 1 1 calc R U
C36 C -0.2200(4) 0.4025(2) 0.31441(19) 0.0131(11) Uani 1 1 d . .
B11 B -0.2296(5) 0.4619(3) 0.3085(3) 0.0236(15) Uani 1 1 d . .
H11 H -0.1688 0.4863 0.3182 0.028 Uiso 1 1 calc R U
C38 C 0.0498(4) 0.13252(19) 0.45080(19) 0.0105(10) Uani 1 1 d . .
B24 B 0.1261(5) 0.1032(2) 0.4894(2) 0.0135(12) Uani 1 1 d . .
H24 H 0.1998 0.1162 0.5015 0.016 Uiso 1 1 calc R U
Ir2 Ir 0.79973(2) 0.30869(2) 0.54221(2) 0.00617(4) Uani 1 1 d . .
N4 N 0.8224(4) 0.32942(16) 0.61151(17) 0.0108(10) Uani 1 1 d . .
N5 N 0.6676(3) 0.34587(16) 0.52487(15) 0.0088(8) Uani 1 1 d . .
N6 N 0.7363(3) 0.24363(15) 0.55747(15) 0.0081(8) Uani 1 1 d . .
B31 B 1.2954(5) 0.2019(2) 0.5598(2) 0.0127(12) Uani 1 1 d . .
H31 H 1.2763 0.1979 0.5224 0.015 Uiso 1 1 calc R U
B32 B 1.3294(5) 0.2559(2) 0.5825(2) 0.0148(12) Uani 1 1 d . .
H32 H 1.3326 0.2874 0.5604 0.018 Uiso 1 1 calc R U
B33 B 1.2894(5) 0.2588(3) 0.6394(2) 0.0160(13) Uani 1 1 d . .
H33 H 1.2659 0.2919 0.6552 0.019 Uiso 1 1 calc R U
C74 C 1.2358(5) 0.2060(2) 0.6485(2) 0.0166(12) Uani 1 1 d . .
H74 H 1.1721 0.2044 0.6718 0.020 Uiso 1 1 calc R U
B35 B 1.4169(5) 0.2108(3) 0.5796(2) 0.0179(13) Uani 1 1 d . .
H35 H 1.4796 0.2123 0.5556 0.021 Uiso 1 1 calc R U
B36 B 1.4131(5) 0.2462(3) 0.6294(2) 0.0182(13) Uani 1 1 d . .
H36 H 1.4734 0.2711 0.6385 0.022 Uiso 1 1 calc R U
B37 B 1.3496(5) 0.2154(3) 0.6718(2) 0.0193(15) Uani 1 1 d . .
H37 H 1.3663 0.2200 0.7093 0.023 Uiso 1 1 calc R U
B38 B 1.3157(5) 0.1611(3) 0.6490(2) 0.0189(14) Uani 1 1 d . .
H38 H 1.3103 0.1301 0.6715 0.023 Uiso 1 1 calc R U
B39 B 1.3570(5) 0.1579(3) 0.5918(2) 0.0171(13) Uani 1 1 d . .
H39 H 1.3798 0.1246 0.5761 0.020 Uiso 1 1 calc R U
B40 B 1.4291(6) 0.1860(3) 0.6351(3) 0.0196(16) Uani 1 1 d . .
H40 H 1.5004 0.1711 0.6481 0.024 Uiso 1 1 calc R U
C40 C 0.9715(4) 0.2893(2) 0.60120(19) 0.0115(10) Uani 1 1 d . .
B41 B 1.0158(5) 0.5371(2) 0.5026(3) 0.0170(13) Uani 1 1 d . .
H41 H 1.0366 0.5295 0.5393 0.020 Uiso 1 1 calc R U
C41 C 0.9318(4) 0.28062(18) 0.55651(17) 0.0069(5) Uani 1 1 d . U
B42 B 0.8931(5) 0.5501(2) 0.4851(3) 0.0160(13) Uani 1 1 d . .
H42 H 0.8327 0.5512 0.5103 0.019 Uiso 1 1 calc R U
C42 C 0.9895(4) 0.25491(19) 0.52700(19) 0.0101(10) Uani 1 1 d . .
H42A H 0.9646 0.2481 0.4970 0.012 Uiso 1 1 calc R U
B43 B 0.8723(5) 0.5294(2) 0.4285(2) 0.0151(13) Uani 1 1 d . .
H43 H 0.7989 0.5163 0.4161 0.018 Uiso 1 1 calc R U
C43 C 1.0813(4) 0.23920(18) 0.54034(17) 0.0099(10) Uani 1 1 d . .
H43A H 1.1183 0.2219 0.5193 0.012 Uiso 1 1 calc R U
C76 C 0.9831(5) 0.5070(2) 0.4135(2) 0.0167(13) Uani 1 1 d . .
H76 H 0.9821 0.4768 0.3897 0.020 Uiso 1 1 calc R U
C44 C 1.1215(4) 0.24812(19) 0.58419(19) 0.0101(10) Uani 1 1 d . .
B45 B 0.9859(5) 0.5933(3) 0.4835(3) 0.0189(14) Uani 1 1 d . .
H45 H 0.9869 0.6233 0.5074 0.023 Uiso 1 1 calc R U
C45 C 1.0657(4) 0.27286(19) 0.61493(18) 0.0101(10) Uani 1 1 d . .
H45A H 1.0908 0.2787 0.6451 0.012 Uiso 1 1 calc R U
B46 B 0.8963(5) 0.5881(2) 0.4374(3) 0.0192(14) Uani 1 1 d . .
H46 H 0.8380 0.6147 0.4309 0.023 Uiso 1 1 calc R U
C46 C 0.9105(4) 0.3161(2) 0.6311(2) 0.0125(11) Uani 1 1 d . .
B47 B 0.9527(5) 0.5589(2) 0.3914(3) 0.0209(14) Uani 1 1 d . .
H47 H 0.9320 0.5655 0.3546 0.025 Uiso 1 1 calc R U
C47 C 0.9342(5) 0.3294(2) 0.6762(2) 0.0193(14) Uani 1 1 d . .
H47A H 0.9955 0.3205 0.6899 0.023 Uiso 1 1 calc R U
B48 B 1.0754(5) 0.5461(2) 0.4089(3) 0.0195(14) Uani 1 1 d . .
H48 H 1.1352 0.5444 0.3835 0.023 Uiso 1 1 calc R U
C48 C 0.8694(5) 0.3553(3) 0.7009(2) 0.0262(15) Uani 1 1 d . .
H48A H 0.8860 0.3642 0.7315 0.031 Uiso 1 1 calc R U
B49 B 1.0958(5) 0.5665(2) 0.4658(3) 0.0173(14) Uani 1 1 d . .
H49 H 1.1700 0.5785 0.4783 0.021 Uiso 1 1 calc R U
C49 C 0.7798(5) 0.3685(3) 0.6808(2) 0.0239(15) Uani 1 1 d . .
H49A H 0.7341 0.3863 0.6972 0.029 Uiso 1 1 calc R U
B50 B 1.0229(5) 0.5986(3) 0.4259(3) 0.0225(16) Uani 1 1 d . .
H50 H 1.0485 0.6323 0.4121 0.027 Uiso 1 1 calc R U
C50 C 0.7597(4) 0.3546(2) 0.6359(2) 0.0157(11) Uani 1 1 d . .
H50A H 0.6988 0.3633 0.6218 0.019 Uiso 1 1 calc R U
B51 B 0.6439(5) 0.2372(2) 0.3125(2) 0.0135(12) Uani 1 1 d . .
H51 H 0.6057 0.2703 0.3201 0.016 Uiso 1 1 calc R U
C51 C 0.7872(4) 0.40059(18) 0.50218(18) 0.0084(9) Uani 1 1 d . .
C78 C 0.6262(5) 0.1860(2) 0.3404(2) 0.0154(12) Uani 1 1 d . .
H78 H 0.5720 0.1859 0.3686 0.019 Uiso 1 1 calc R U
C52 C 0.8551(4) 0.36864(17) 0.52085(17) 0.0069(5) Uani 1 1 d . U
B53 B 0.8215(5) 0.1825(2) 0.3191(2) 0.0157(13) Uani 1 1 d . .
H53 H 0.9005 0.1804 0.3306 0.019 Uiso 1 1 calc R U
C53 C 0.9540(4) 0.38244(19) 0.52234(19) 0.0104(10) Uani 1 1 d . .
H53A H 1.0021 0.3625 0.5356 0.013 Uiso 1 1 calc R U
B54 B 0.7697(5) 0.2342(2) 0.2972(2) 0.0155(13) Uani 1 1 d . .
H54 H 0.8151 0.2660 0.2942 0.019 Uiso 1 1 calc R U
C54 C 0.9833(4) 0.42445(19) 0.50490(19) 0.0114(10) Uani 1 1 d . .
H54A H 1.0509 0.4325 0.5064 0.014 Uiso 1 1 calc R U
B55 B 0.5825(7) 0.1906(3) 0.2852(3) 0.0195(17) Uani 1 1 d . .
H55 H 0.5031 0.1932 0.2743 0.023 Uiso 1 1 calc R U
C55 C 0.9153(4) 0.45505(19) 0.48516(19) 0.0103(10) Uani 1 1 d . .
B56 B 0.6333(6) 0.1383(3) 0.3073(2) 0.0200(14) Uani 1 1 d . .
H56 H 0.5870 0.1068 0.3113 0.024 Uiso 1 1 calc R U
C56 C 0.8165(4) 0.4425(2) 0.4843(2) 0.0102(10) Uani 1 1 d . .
H56A H 0.7686 0.4628 0.4714 0.012 Uiso 1 1 calc R U
B57 B 0.7583(6) 0.1356(2) 0.2916(2) 0.0183(13) Uani 1 1 d . .
H57 H 0.7951 0.1020 0.2847 0.022 Uiso 1 1 calc R U
C57 C 0.6840(4) 0.38626(19) 0.50227(19) 0.0104(10) Uani 1 1 d . .
B58 B 0.7849(6) 0.1862(3) 0.2601(2) 0.0174(13) Uani 1 1 d . .
H58 H 0.8397 0.1861 0.2322 0.021 Uiso 1 1 calc R U
C58 C 0.6057(4) 0.4099(2) 0.4812(2) 0.0138(11) Uani 1 1 d . .
H58A H 0.6170 0.4378 0.4652 0.017 Uiso 1 1 calc R U
B59 B 0.6751(6) 0.2204(3) 0.2573(2) 0.0175(14) Uani 1 1 d . .
H59 H 0.6576 0.2433 0.2273 0.021 Uiso 1 1 calc R U
C59 C 0.5111(4) 0.3925(2) 0.4837(2) 0.0167(12) Uani 1 1 d . .
H59A H 0.4575 0.4080 0.4690 0.020 Uiso 1 1 calc R U
B60 B 0.6685(6) 0.1596(3) 0.2527(3) 0.0189(14) Uani 1 1 d . .
H60 H 0.6466 0.1421 0.2198 0.023 Uiso 1 1 calc R U
C60 C 0.4955(4) 0.3524(2) 0.5077(2) 0.0158(12) Uani 1 1 d . .
H60A H 0.4310 0.3404 0.5106 0.019 Uiso 1 1 calc R U
C61 C 0.5752(5) 0.3301(2) 0.5275(2) 0.0140(12) Uani 1 1 d . .
H61 H 0.5644 0.3024 0.5438 0.017 Uiso 1 1 calc R U
C62 C 0.7452(4) 0.23678(17) 0.47647(17) 0.0068(9) Uani 1 1 d . .
C63 C 0.7855(4) 0.28153(18) 0.47886(17) 0.0069(5) Uani 1 1 d . U
C64 C 0.8087(4) 0.30196(19) 0.43688(19) 0.0079(10) Uani 1 1 d . .
H64 H 0.8357 0.3320 0.4369 0.009 Uiso 1 1 calc R U
C65 C 0.7931(4) 0.27932(19) 0.39527(18) 0.0098(10) Uani 1 1 d . .
H65 H 0.8099 0.2942 0.3676 0.012 Uiso 1 1 calc R U
C66 C 0.7529(4) 0.23492(18) 0.39354(18) 0.0088(10) Uani 1 1 d . U
C67 C 0.7296(4) 0.21440(19) 0.43481(17) 0.0087(9) Uani 1 1 d . .
H67 H 0.7024 0.1844 0.4345 0.010 Uiso 1 1 calc R U
C68 C 0.7223(4) 0.21550(19) 0.52041(19) 0.0078(10) Uani 1 1 d . .
C69 C 0.6898(4) 0.17045(19) 0.52647(19) 0.0126(11) Uani 1 1 d . .
H69 H 0.6784 0.1511 0.5006 0.015 Uiso 1 1 calc R U
C70 C 0.6744(4) 0.1538(2) 0.5703(2) 0.0153(11) Uani 1 1 d . .
H70 H 0.6530 0.1231 0.5746 0.018 Uiso 1 1 calc R U
C71 C 0.6903(5) 0.1823(2) 0.6073(2) 0.0157(12) Uani 1 1 d . .
H71 H 0.6797 0.1716 0.6376 0.019 Uiso 1 1 calc R U
C72 C 0.7221(4) 0.2269(2) 0.5998(2) 0.0136(11) Uani 1 1 d . .
H72 H 0.7343 0.2463 0.6255 0.016 Uiso 1 1 calc R U
C73 C 1.2226(4) 0.2294(2) 0.59747(19) 0.0119(10) Uani 1 1 d . .
B34 B 1.2328(5) 0.1703(2) 0.6018(2) 0.0142(12) Uani 1 1 d . .
H34 H 1.1722 0.1456 0.5929 0.017 Uiso 1 1 calc R U
C75 C 0.9475(4) 0.5008(2) 0.4680(2) 0.0113(11) Uani 1 1 d . .
B44 B 1.0708(5) 0.5083(2) 0.4564(2) 0.0149(13) Uani 1 1 d . .
H44 H 1.1275 0.4809 0.4621 0.018 Uiso 1 1 calc R U
C77 C 0.7341(4) 0.2115(2) 0.34835(18) 0.0106(10) Uani 1 1 d . .
B52 B 0.7293(5) 0.1523(2) 0.3476(2) 0.0163(13) Uani 1 1 d . .
H52 H 0.7467 0.1302 0.3782 0.020 Uiso 1 1 calc R U
C79 C 0.3318(12) 0.9751(5) 0.6024(5) 0.089(5) Uani 1 1 d . .
H79A H 0.3539 0.9429 0.5990 0.107 Uiso 1 1 calc R U
H79B H 0.3533 0.9923 0.5751 0.107 Uiso 1 1 calc R U
Cl1 Cl 0.2022(4) 0.97567(16) 0.60228(16) 0.1114(16) Uani 1 1 d . .
Cl2 Cl 0.3866(5) 0.9967(4) 0.6473(3) 0.299(7) Uani 1 1 d . .
C80 C 0.9130(7) 0.1176(3) 0.6629(3) 0.046(2) Uani 1 1 d . .
H80A H 0.9678 0.0998 0.6772 0.055 Uiso 1 1 calc R U
H80B H 0.8862 0.0994 0.6367 0.055 Uiso 1 1 calc R U
Cl3 Cl 0.82144(19) 0.12432(10) 0.70284(8) 0.0566(7) Uani 1 1 d . .
Cl4 Cl 0.95870(19) 0.16894(10) 0.64237(13) 0.0714(10) Uani 1 1 d . .
C81 C 0.1345(8) 0.1606(4) 0.3159(3) 0.055(3) Uani 1 1 d . .
H81A H 0.1032 0.1467 0.3427 0.066 Uiso 1 1 calc R U
H81B H 0.1254 0.1943 0.3177 0.066 Uiso 1 1 calc R U
Cl5 Cl 0.0765(3) 0.1409(3) 0.26713(15) 0.146(3) Uani 1 1 d . .
Cl6 Cl 0.2635(2) 0.14807(13) 0.31889(9) 0.0738(10) Uani 1 1 d . .
C82 C 0.0990(9) 0.4523(6) 0.2359(6) 0.108(6) Uani 1 1 d . .
H82A H 0.1342 0.4744 0.2165 0.129 Uiso 1 1 calc R U
H82B H 0.1495 0.4336 0.2524 0.129 Uiso 1 1 calc R U
Cl7 Cl 0.0338(3) 0.41682(14) 0.20073(12) 0.0894(11) Uani 1 1 d . .
Cl8 Cl 0.0386(3) 0.4832(2) 0.2758(2) 0.149(3) Uani 1 1 d . .

loop_
_atom_site_aniso_label
_atom_site_aniso_U_11
_atom_site_aniso_U_22
_atom_site_aniso_U_33
_atom_site_aniso_U_23
_atom_site_aniso_U_13
_atom_site_aniso_U_12
Ir1 0.00431(8) 0.00776(9) 0.00708(8) 0.00002(7) -0.00234(6) -0.00060(7)
N1 0.005(2) 0.012(2) 0.008(2) 0.0017(16) -0.0002(17) -0.0029(16)
N2 0.009(2) 0.012(2) 0.010(2) -0.0030(16) -0.0052(19) 0.0016(16)
N3 0.004(2) 0.010(2) 0.011(2) -0.0010(16) -0.0009(17) 0.0016(16)
B1 0.029(4) 0.015(3) 0.016(3) -0.001(2) 0.000(3) -0.004(3)
C35 0.024(3) 0.019(3) 0.019(3) -0.005(2) -0.003(3) -0.008(3)
B3 0.028(4) 0.029(4) 0.013(3) 0.002(3) 0.003(3) -0.008(3)
B4 0.023(4) 0.034(5) 0.021(4) -0.007(3) 0.006(3) -0.001(3)
B5 0.037(5) 0.024(4) 0.020(4) -0.005(3) -0.007(3) -0.015(3)
B6 0.026(4) 0.039(5) 0.018(4) -0.001(3) -0.011(3) -0.011(4)
B7 0.050(6) 0.032(5) 0.013(3) 0.000(3) -0.007(4) -0.015(4)
B8 0.052(6) 0.032(5) 0.020(4) -0.005(3) 0.008(4) -0.008(4)
B9 0.043(5) 0.030(4) 0.023(4) -0.010(3) 0.004(4) -0.002(4)
B10 0.054(6) 0.035(5) 0.013(3) -0.007(3) -0.003(4) -0.021(4)
C37 0.017(3) 0.037(4) 0.017(3) 0.009(3) -0.003(2) 0.012(3)
B12 0.011(3) 0.027(4) 0.024(3) 0.002(3) 0.002(3) 0.010(3)
B13 0.009(3) 0.028(4) 0.023(3) 0.000(3) -0.002(3) -0.002(3)
B14 0.013(3) 0.034(4) 0.021(3) -0.003(3) -0.008(3) 0.003(3)
B15 0.020(4) 0.043(5) 0.031(4) 0.015(4) 0.006(3) 0.013(3)
B16 0.022(4) 0.027(4) 0.033(4) 0.004(3) 0.001(3) 0.011(3)
B17 0.012(3) 0.035(4) 0.026(4) 0.010(3) 0.003(3) 0.009(3)
B18 0.010(3) 0.038(5) 0.037(4) -0.002(4) -0.014(3) 0.002(3)
B19 0.014(3) 0.057(6) 0.017(3) 0.006(3) -0.004(3) 0.012(3)
B20 0.020(4) 0.043(5) 0.025(4) 0.011(4) -0.003(3) 0.013(3)
B21 0.008(3) 0.010(3) 0.026(3) -0.003(2) 0.001(3) -0.001(2)
B22 0.010(3) 0.013(3) 0.022(3) -0.005(3) 0.003(3) -0.003(2)
B23 0.007(3) 0.013(3) 0.024(3) 0.001(2) 0.003(3) 0.000(2)
C39 0.013(3) 0.011(3) 0.017(3) 0.001(2) 0.000(2) -0.003(2)
B25 0.010(3) 0.011(3) 0.031(4) -0.005(3) 0.005(3) -0.001(2)
B26 0.007(3) 0.014(3) 0.034(4) -0.003(3) 0.004(3) -0.001(2)
B27 0.009(3) 0.016(3) 0.028(4) 0.006(3) 0.003(3) -0.002(2)
B28 0.021(4) 0.011(3) 0.026(4) 0.004(2) 0.004(3) -0.003(3)
B29 0.011(3) 0.007(3) 0.033(4) 0.000(2) 0.002(3) 0.000(2)
B30 0.010(3) 0.008(3) 0.033(4) 0.002(3) 0.002(3) 0.000(2)
C1 0.006(2) 0.010(2) 0.012(2) -0.0012(19) -0.004(2) -0.0007(19)
C2 0.0059(14) 0.0074(13) 0.0084(13) 0.0003(10) -0.0026(11) 0.0003(10)
C3 0.006(2) 0.013(2) 0.012(3) 0.000(2) -0.004(2) -0.001(2)
C4 0.007(2) 0.016(3) 0.011(2) 0.000(2) -0.002(2) -0.0003(19)
C5 0.007(2) 0.016(3) 0.011(2) -0.0022(19) -0.001(2) 0.0008(19)
C6 0.003(2) 0.010(2) 0.013(2) -0.0017(19) -0.002(2) -0.0001(18)
C7 0.004(2) 0.010(2) 0.015(3) 0.001(2) -0.001(2) 0.0003(18)
C8 0.017(3) 0.013(3) 0.019(3) -0.001(2) 0.002(2) -0.006(2)
C9 0.019(3) 0.018(3) 0.021(3) 0.006(2) -0.003(3) -0.006(2)
C10 0.018(3) 0.021(3) 0.018(3) 0.009(2) -0.001(2) -0.002(2)
C11 0.013(3) 0.017(3) 0.009(2) 0.003(2) -0.001(2) -0.001(2)
C12 0.005(2) 0.011(2) 0.006(2) 0.0038(18) -0.0028(18) 0.0023(18)
C13 0.0059(14) 0.0074(13) 0.0084(13) 0.0003(10) -0.0026(11) 0.0003(10)
C14 0.009(2) 0.014(3) 0.007(2) -0.0014(18) -0.002(2) -0.0004(19)
C15 0.009(2) 0.008(2) 0.014(2) 0.0000(18) 0.000(2) 0.0018(18)
C16 0.004(2) 0.012(2) 0.019(3) 0.003(2) -0.002(2) -0.0003(19)
C17 0.012(3) 0.016(3) 0.010(2) 0.000(2) -0.002(2) 0.001(2)
C18 0.007(3) 0.018(3) 0.006(2) 0.000(2) -0.005(2) 0.001(2)
C19 0.017(3) 0.032(3) 0.012(3) -0.005(2) -0.005(2) 0.004(3)
C20 0.025(3) 0.032(4) 0.015(3) -0.012(2) -0.002(3) 0.009(3)
C21 0.020(3) 0.031(4) 0.013(3) -0.007(2) -0.001(2) 0.008(3)
C22 0.012(3) 0.019(3) 0.014(3) -0.003(2) 0.001(2) 0.006(2)
C23 0.003(2) 0.008(2) 0.009(2) -0.0013(17) -0.0027(19) 0.0001(17)
C24 0.0059(14) 0.0074(13) 0.0084(13) 0.0003(10) -0.0026(11) 0.0003(10)
C25 0.004(2) 0.011(3) 0.011(2) 0.0030(19) -0.0029(19) 0.0000(18)
C26 0.002(2) 0.011(2) 0.011(2) 0.0017(19) -0.0032(19) -0.0009(18)
C27 0.004(2) 0.006(2) 0.013(2) 0.0004(18) -0.002(2) -0.0017(17)
C28 0.008(2) 0.007(2) 0.011(2) -0.0006(19) -0.003(2) 0.0002(19)
C29 0.005(2) 0.009(2) 0.010(2) 0.0018(18) -0.001(2) 0.0009(18)
C30 0.007(2) 0.012(3) 0.022(3) 0.002(2) -0.004(2) 0.0014(19)
C31 0.005(2) 0.019(3) 0.024(3) -0.001(2) 0.000(2) 0.005(2)
C32 0.007(3) 0.019(3) 0.020(3) 0.000(2) 0.000(2) -0.001(2)
C33 0.009(3) 0.014(3) 0.014(3) 0.0014(19) -0.001(2) -0.0032(19)
C34 0.012(3) 0.019(3) 0.012(3) 0.000(2) -0.002(2) -0.005(2)
B2 0.028(4) 0.024(4) 0.014(3) 0.003(3) -0.008(3) -0.007(3)
C36 0.009(2) 0.018(3) 0.013(3) -0.002(2) -0.001(2) 0.000(2)
B11 0.016(3) 0.022(4) 0.033(4) 0.007(3) 0.002(3) 0.010(3)
C38 0.006(2) 0.010(3) 0.015(3) 0.0021(19) -0.002(2) -0.0009(18)
B24 0.010(3) 0.012(3) 0.019(3) 0.002(2) -0.001(2) 0.000(2)
Ir2 0.00392(8) 0.00842(9) 0.00607(8) -0.00035(7) -0.00165(6) -0.00132(7)
N4 0.010(2) 0.016(2) 0.007(2) -0.0034(16) 0.0003(19) 0.0005(17)
N5 0.004(2) 0.011(2) 0.011(2) -0.0015(16) -0.0017(17) 0.0003(16)
N6 0.005(2) 0.011(2) 0.0084(19) 0.0004(16) -0.0006(16) -0.0035(16)
B31 0.010(3) 0.017(3) 0.011(3) 0.000(2) -0.002(2) 0.002(2)
B32 0.007(3) 0.024(3) 0.013(3) 0.001(2) -0.005(2) 0.002(2)
B33 0.012(3) 0.027(3) 0.009(3) -0.003(2) -0.006(2) 0.003(2)
C74 0.016(3) 0.023(3) 0.011(3) 0.003(2) -0.002(2) 0.004(2)
B35 0.012(3) 0.027(4) 0.014(3) 0.005(3) 0.001(2) 0.003(3)
B36 0.009(3) 0.027(4) 0.019(3) 0.001(3) -0.005(3) 0.002(2)
B37 0.012(3) 0.037(4) 0.009(3) -0.001(3) -0.006(3) 0.008(3)
B38 0.015(3) 0.025(3) 0.016(3) 0.007(3) 0.001(3) 0.010(3)
B39 0.011(3) 0.027(4) 0.013(3) 0.002(3) 0.001(2) 0.005(3)
B40 0.012(3) 0.034(4) 0.012(4) -0.002(3) -0.003(3) 0.002(3)
C40 0.009(3) 0.016(3) 0.009(2) -0.0010(19) 0.000(2) 0.001(2)
B41 0.009(3) 0.014(3) 0.028(4) -0.005(3) -0.003(3) -0.003(2)
C41 0.0023(13) 0.0092(13) 0.0091(13) -0.0009(10) -0.0033(11) -0.0013(10)
B42 0.010(3) 0.010(3) 0.028(3) -0.004(2) 0.003(3) 0.000(2)
C42 0.006(2) 0.012(3) 0.012(2) -0.0013(19) -0.003(2) 0.0001(19)
B43 0.010(3) 0.011(3) 0.024(3) 0.003(2) -0.004(3) 0.002(2)
C43 0.011(2) 0.011(2) 0.007(2) -0.0033(18) -0.0007(19) 0.0001(19)
C76 0.016(3) 0.013(3) 0.021(3) -0.002(2) 0.007(2) -0.003(2)
C44 0.007(2) 0.013(2) 0.010(2) 0.0011(19) -0.003(2) 0.0018(19)
B45 0.010(3) 0.012(3) 0.035(4) -0.005(3) 0.004(3) -0.003(2)
C45 0.007(2) 0.015(3) 0.008(2) -0.0009(18) -0.0037(19) -0.0015(19)
B46 0.010(3) 0.011(3) 0.036(4) 0.004(3) 0.001(3) -0.001(2)
C46 0.008(3) 0.019(3) 0.010(3) -0.002(2) -0.003(2) -0.001(2)
B47 0.019(4) 0.013(3) 0.030(4) 0.004(3) 0.001(3) -0.002(3)
C47 0.016(3) 0.034(4) 0.008(3) -0.006(2) -0.002(2) 0.010(2)
B48 0.019(3) 0.007(3) 0.032(4) 0.001(3) 0.009(3) -0.002(2)
C48 0.024(3) 0.043(4) 0.012(3) -0.011(3) -0.003(3) 0.010(3)
B49 0.010(3) 0.010(3) 0.033(4) 0.000(3) 0.006(3) -0.003(2)
C49 0.018(3) 0.039(4) 0.014(3) -0.008(3) -0.001(3) 0.010(3)
B50 0.014(3) 0.015(3) 0.039(4) 0.002(3) 0.011(3) -0.002(3)
C50 0.013(3) 0.022(3) 0.012(2) -0.002(2) 0.001(2) 0.002(2)
B51 0.011(3) 0.019(3) 0.010(3) 0.003(2) -0.006(2) -0.002(2)
C51 0.007(2) 0.007(2) 0.012(2) -0.0020(18) 0.000(2) 0.0009(18)
C78 0.012(3) 0.023(3) 0.011(3) -0.001(2) -0.001(2) -0.006(2)
C52 0.0023(13) 0.0092(13) 0.0091(13) -0.0009(10) -0.0033(11) -0.0013(10)
B53 0.017(3) 0.021(3) 0.009(3) -0.002(2) 0.000(3) 0.005(3)
C53 0.005(2) 0.012(3) 0.014(2) 0.0005(19) -0.001(2) 0.0006(19)
B54 0.017(3) 0.021(3) 0.008(3) -0.001(2) 0.001(2) -0.001(3)
C54 0.005(2) 0.012(2) 0.017(3) -0.001(2) -0.001(2) -0.0025(19)
B55 0.022(4) 0.025(4) 0.012(3) -0.005(3) -0.004(3) 0.000(3)
C55 0.008(2) 0.011(3) 0.012(2) -0.0031(19) -0.001(2) -0.0024(19)
B56 0.027(4) 0.019(3) 0.014(3) -0.006(3) 0.000(3) -0.007(3)
C56 0.005(2) 0.010(2) 0.016(3) 0.000(2) 0.000(2) 0.002(2)
B57 0.025(4) 0.019(3) 0.012(3) -0.003(2) -0.003(3) 0.003(3)
C57 0.007(2) 0.009(2) 0.015(3) -0.003(2) -0.001(2) -0.0024(19)
B58 0.020(3) 0.025(4) 0.008(3) -0.003(2) -0.001(3) -0.002(3)
C58 0.008(2) 0.014(3) 0.020(3) 0.001(2) -0.001(2) 0.001(2)
B59 0.022(4) 0.020(4) 0.010(3) -0.002(3) -0.002(3) -0.001(3)
C59 0.005(2) 0.017(3) 0.028(3) 0.002(2) -0.005(2) 0.000(2)
B60 0.021(4) 0.024(4) 0.012(3) -0.003(3) -0.003(3) 0.000(3)
C60 0.006(3) 0.018(3) 0.023(3) -0.003(2) 0.001(2) -0.003(2)
C61 0.006(3) 0.018(3) 0.018(3) 0.000(2) 0.001(2) -0.006(2)
C62 0.003(2) 0.010(2) 0.007(2) 0.0018(18) -0.0005(18) -0.0010(17)
C63 0.0023(13) 0.0092(13) 0.0091(13) -0.0009(10) -0.0033(11) -0.0013(10)
C64 0.006(2) 0.010(2) 0.008(2) 0.0009(18) -0.002(2) 0.0000(18)
C65 0.006(2) 0.015(3) 0.009(2) 0.0006(19) -0.0039(19) 0.0009(19)
C66 0.0081(14) 0.0098(14) 0.0083(14) 0.0001(11) -0.0017(12) 0.0007(11)
C67 0.007(2) 0.012(2) 0.008(2) 0.0007(19) -0.0036(19) -0.0009(19)
C68 0.005(2) 0.010(2) 0.008(2) 0.0010(19) -0.004(2) -0.0012(18)
C69 0.014(3) 0.011(3) 0.012(2) 0.001(2) 0.001(2) -0.005(2)
C70 0.016(3) 0.011(3) 0.018(3) 0.005(2) 0.001(2) -0.005(2)
C71 0.013(3) 0.020(3) 0.014(3) 0.006(2) -0.001(2) -0.007(2)
C72 0.009(3) 0.022(3) 0.009(2) 0.003(2) -0.004(2) -0.005(2)
C73 0.010(2) 0.016(3) 0.010(2) -0.0009(19) -0.004(2) 0.002(2)
B34 0.012(3) 0.018(3) 0.013(3) 0.002(2) 0.000(2) 0.005(2)
C75 0.007(2) 0.009(3) 0.018(3) -0.002(2) 0.001(2) 0.0007(19)
B44 0.007(3) 0.015(3) 0.022(3) 0.002(2) 0.005(3) -0.003(2)
C77 0.008(2) 0.017(3) 0.008(2) 0.001(2) -0.003(2) 0.000(2)
B52 0.021(3) 0.014(3) 0.014(3) -0.002(2) 0.000(3) 0.002(3)
C79 0.126(13) 0.070(9) 0.075(9) -0.015(7) 0.044(8) -0.023(8)
Cl1 0.145(4) 0.094(3) 0.095(3) -0.001(2) -0.003(3) 0.052(3)
Cl2 0.139(5) 0.536(17) 0.224(8) -0.282(10) 0.048(5) -0.093(8)
C80 0.044(5) 0.041(5) 0.055(6) -0.005(4) 0.019(4) 0.004(4)
Cl3 0.0519(14) 0.0842(19) 0.0339(11) 0.0217(11) 0.0052(10) 0.0147(12)
Cl4 0.0325(12) 0.0590(17) 0.123(3) 0.0360(17) 0.0087(15) -0.0065(11)
C81 0.057(6) 0.066(7) 0.044(5) -0.007(5) 0.025(5) -0.007(5)
Cl5 0.071(2) 0.284(7) 0.085(3) -0.099(4) 0.017(2) 0.007(3)
Cl6 0.076(2) 0.105(3) 0.0417(13) 0.0101(14) 0.0193(13) 0.0379(18)
C82 0.042(7) 0.118(13) 0.162(16) -0.051(12) -0.015(9) -0.019(7)
Cl7 0.092(2) 0.104(3) 0.072(2) 0.0014(19) 0.0134(18) -0.049(2)
Cl8 0.093(3) 0.186(5) 0.172(5) -0.106(4) 0.076(3) -0.052(3)

loop_
_atom_type_symbol
_atom_type_description
_atom_type_scat_dispersion_real
_atom_type_scat_dispersion_imag
_atom_type_scat_source
C C 0.0020 0.0010 'International Tables Vol C Tables 4.2.6.8 and 6.1.1.4'
H H 0.0000 0.0000 'International Tables Vol C Tables 4.2.6.8 and 6.1.1.4'
B B 0.0010 0.0010 'International Tables Vol C Tables 4.2.6.8 and 6.1.1.4'
Ir Ir -0.7140 6.5830 'International Tables Vol C Tables 4.2.6.8 and 6.1.1.4'
N N 0.0050 0.0020 'International Tables Vol C Tables 4.2.6.8 and 6.1.1.4'
Cl Cl 0.1230 0.1260 'International Tables Vol C Tables 4.2.6.8 and 6.1.1.4'

loop_
_geom_angle_atom_site_label_1
_geom_angle_atom_site_label_2
_geom_angle_atom_site_label_3
_geom_angle
C24 Ir1 C13 93.5(2)
C24 Ir1 C2 95.6(2)
C13 Ir1 C2 96.3(2)
C24 Ir1 N2 88.3(2)
C13 Ir1 N2 79.1(2)
C2 Ir1 N2 174.2(2)
C24 Ir1 N1 174.8(2)
C13 Ir1 N1 88.95(19)
C2 Ir1 N1 79.56(19)
N2 Ir1 N1 96.71(18)
C24 Ir1 N3 79.60(19)
C13 Ir1 N3 172.8(2)
C2 Ir1 N3 86.42(19)
N2 Ir1 N3 98.59(18)
N1 Ir1 N3 98.11(17)
C11 N1 C7 119.5(5)
C11 N1 Ir1 125.6(4)
C7 N1 Ir1 114.4(3)
C22 N2 C18 119.6(5)
C22 N2 Ir1 125.4(4)
C18 N2 Ir1 114.9(4)
C33 N3 C29 119.3(5)
C33 N3 Ir1 125.8(4)
C29 N3 Ir1 114.4(3)
C34 B1 C35 56.9(4)
C34 B1 B9 105.5(5)
C35 B1 B9 104.2(5)
C34 B1 B5 104.7(5)
C35 B1 B5 58.0(4)
B9 B1 B5 60.3(5)
C34 B1 B4 58.3(4)
C35 B1 B4 103.5(5)
B9 B1 B4 60.7(5)
B5 B1 B4 108.2(5)
C34 B1 H1 124.3
C35 B1 H1 125.6
B9 B1 H1 122.4
B5 B1 H1 122.1
B4 B1 H1 122.3
C34 C35 B2 62.6(4)
C34 C35 B6 113.8(5)
B2 C35 B6 63.9(5)
C34 C35 B5 112.3(5)
B2 C35 B5 115.5(5)
B6 C35 B5 62.4(5)
C34 C35 B1 61.5(4)
B2 C35 B1 115.5(5)
B6 C35 B1 115.1(6)
B5 C35 B1 62.8(5)
C34 C35 H35A 119.6
B2 C35 H35A 116.4
B6 C35 H35A 117.4
B5 C35 H35A 118.3
B1 C35 H35A 117.5
C34 B3 B4 59.1(4)
C34 B3 B2 59.8(4)
B4 B3 B2 109.2(5)
C34 B3 B8 105.3(6)
B4 B3 B8 60.4(5)
B2 B3 B8 107.8(6)
C34 B3 B7 105.9(5)
B4 B3 B7 109.1(6)
B2 B3 B7 59.6(5)
B8 B3 B7 60.1(5)
C34 B3 H3 123.9
B4 B3 H3 120.7
B2 B3 H3 121.2
B8 B3 H3 122.4
B7 B3 H3 122.0
C34 B4 B3 58.8(4)
C34 B4 B8 104.9(6)
B3 B4 B8 60.1(5)
C34 B4 B1 59.0(4)
B3 B4 B1 107.7(6)
B8 B4 B1 107.1(6)
C34 B4 B9 104.7(6)
B3 B4 B9 108.1(6)
B8 B4 B9 60.1(5)
B1 B4 B9 59.1(4)
C34 B4 H4 124.4
B3 B4 H4 121.4
B8 B4 H4 122.5
B1 B4 H4 122.1
B9 B4 H4 122.5
C35 B5 B6 58.6(5)
C35 B5 B10 104.2(6)
B6 B5 B10 60.0(5)
C35 B5 B9 104.4(5)
B6 B5 B9 109.0(6)
B10 B5 B9 60.8(5)
C35 B5 B1 59.2(4)
B6 B5 B1 109.0(5)
B10 B5 B1 108.3(6)
B9 B5 B1 59.3(4)
C35 B5 H5 125.1
B6 B5 H5 120.8
B10 B5 H5 122.3
B9 B5 H5 122.2
B1 B5 H5 121.2
C35 B6 B5 58.9(4)
C35 B6 B10 104.5(6)
B5 B6 B10 60.0(5)
C35 B6 B7 104.0(6)
B5 B6 B7 108.6(7)
B10 B6 B7 60.6(5)
C35 B6 B2 58.0(4)
B5 B6 B2 107.8(6)
B10 B6 B2 107.8(6)
B7 B6 B2 59.5(5)
C35 B6 H6 125.3
B5 B6 H6 121.1
B10 B6 H6 122.2
B7 B6 H6 122.3
B2 B6 H6 122.0
B2 B7 B6 60.5(5)
B2 B7 B10 107.5(6)
B6 B7 B10 59.2(5)
B2 B7 B8 106.8(6)
B6 B7 B8 107.0(7)
B10 B7 B8 59.9(6)
B2 B7 B3 59.3(4)
B6 B7 B3 107.3(5)
B10 B7 B3 106.9(6)
B8 B7 B3 59.1(5)
B2 B7 H7 122.0
B6 B7 H7 122.0
B10 B7 H7 122.2
B8 B7 H7 122.5
B3 B7 H7 122.5
B3 B8 B4 59.6(5)
B3 B8 B10 108.2(7)
B4 B8 B10 108.7(6)
B3 B8 B7 60.7(5)
B4 B8 B7 108.9(6)
B10 B8 B7 60.0(5)
B3 B8 B9 108.1(6)
B4 B8 B9 60.5(5)
B10 B8 B9 60.3(5)
B7 B8 B9 108.8(7)
B3 B8 H8 121.8
B4 B8 H8 121.3
B10 B8 H8 121.5
B7 B8 H8 121.0
B9 B8 H8 121.4
B1 B9 B5 60.3(5)
B1 B9 B8 107.4(6)
B5 B9 B8 106.7(7)
B1 B9 B10 107.6(6)
B5 B9 B10 59.0(5)
B8 B9 B10 59.8(5)
B1 B9 B4 60.2(4)
B5 B9 B4 107.8(6)
B8 B9 B4 59.4(5)
B10 B9 B4 107.4(6)
B1 B9 H9 121.6
B5 B9 H9 122.2
B8 B9 H9 122.5
B10 B9 H9 122.2
B4 B9 H9 121.8
B6 B10 B5 59.9(5)
B6 B10 B8 108.0(6)
B5 B10 B8 107.7(6)
B6 B10 B7 60.2(5)
B5 B10 B7 108.2(6)
B8 B10 B7 60.1(5)
B6 B10 B9 108.4(6)
B5 B10 B9 60.2(5)
B8 B10 B9 59.9(5)
B7 B10 B9 108.5(6)
B6 B10 H10 121.6
B5 B10 H10 121.8
B8 B10 H10 122.0
B7 B10 H10 121.4
B9 B10 H10 121.4
C36 C37 B11 62.1(4)
C36 C37 B19 111.2(5)
B11 C37 B19 113.7(5)
C36 C37 B15 112.3(5)
B11 C37 B15 62.4(5)
B19 C37 B15 62.6(5)
C36 C37 B14 60.7(4)
B11 C37 B14 113.5(5)
B19 C37 B14 62.5(5)
B15 C37 B14 114.3(6)
C36 C37 H37A 120.4
B11 C37 H37A 118.0
B19 C37 H37A 118.8
B15 C37 H37A 118.1
B14 C37 H37A 118.3
C36 B12 B17 106.1(5)
C36 B12 B11 60.0(4)
B17 B12 B11 108.4(5)
C36 B12 B13 58.7(4)
B17 B12 B13 60.4(4)
B11 B12 B13 108.6(6)
C36 B12 B16 106.2(5)
B17 B12 B16 60.9(5)
B11 B12 B16 59.4(4)
B13 B12 B16 109.1(6)
C36 B12 H12 123.6
B17 B12 H12 121.7
B11 B12 H12 121.4
B13 B12 H12 121.2
B16 B12 H12 121.7
C36 B13 B12 59.3(4)
C36 B13 B17 105.8(5)
B12 B13 B17 59.4(4)
C36 B13 B14 58.8(4)
B12 B13 B14 107.7(5)
B17 B13 B14 108.2(5)
C36 B13 B18 104.5(5)
B12 B13 B18 106.9(6)
B17 B13 B18 60.3(5)
B14 B13 B18 59.2(4)
C36 B13 H13 124.1
B12 B13 H13 122.0
B17 B13 H13 121.9
B14 B13 H13 121.7
B18 B13 H13 123.1
C36 B14 C37 58.0(4)
C36 B14 B18 105.6(5)
C37 B14 B18 103.6(6)
C36 B14 B19 105.4(6)
C37 B14 B19 58.0(5)
B18 B14 B19 59.2(5)
C36 B14 B13 58.5(4)
C37 B14 B13 104.6(5)
B18 B14 B13 61.0(4)
B19 B14 B13 108.1(5)
C36 B14 H14 123.7
C37 B14 H14 125.1
B18 B14 H14 123.1
B19 B14 H14 122.4
B13 B14 H14 121.9
C37 B15 B11 58.7(4)
C37 B15 B20 104.7(6)
B11 B15 B20 107.4(6)
C37 B15 B19 58.6(5)
B11 B15 B19 107.5(6)
B20 B15 B19 59.8(5)
C37 B15 B16 104.7(5)
B11 B15 B16 59.2(5)
B20 B15 B16 60.6(5)
B19 B15 B16 108.2(6)
C37 B15 H15 124.7
B11 B15 H15 122.1
B20 B15 H15 122.4
B19 B15 H15 121.6
B16 B15 H15 122.2
B11 B16 B15 60.2(5)
B11 B16 B12 60.0(4)
B15 B16 B12 108.1(6)
B11 B16 B20 107.5(6)
B15 B16 B20 59.7(5)
B12 B16 B20 107.3(6)
B11 B16 B17 107.4(6)
B15 B16 B17 108.3(6)
B12 B16 B17 59.1(4)
B20 B16 B17 60.5(5)
B11 B16 H16 121.9
B15 B16 H16 121.4
B12 B16 H16 122.1
B20 B16 H16 122.0
B17 B16 H16 121.8
B12 B17 B13 60.1(4)
B12 B17 B16 60.0(5)
B13 B17 B16 108.1(5)
B12 B17 B18 107.7(5)
B13 B17 B18 60.7(4)
B16 B17 B18 106.5(6)
B12 B17 B20 107.4(6)
B13 B17 B20 107.5(5)
B16 B17 B20 59.7(5)
B18 B17 B20 58.4(5)
B12 B17 H17 121.7
B13 B17 H17 121.2
B16 B17 H17 122.1
B18 B17 H17 122.6
B20 B17 H17 122.6
B20 B18 B19 60.5(5)
B20 B18 B14 109.1(6)
B19 B18 B14 60.7(5)
B20 B18 B17 60.9(5)
B19 B18 B17 108.8(6)
B14 B18 B17 107.6(5)
B20 B18 B13 108.3(6)
B19 B18 B13 108.4(5)
B14 B18 B13 59.8(4)
B17 B18 B13 59.0(4)
B20 B18 H18 120.9
B19 B18 H18 121.0
B14 B18 H18 121.4
B17 B18 H18 121.8
B13 B18 H18 122.2
C37 B19 B18 105.4(5)
C37 B19 B20 105.0(6)
B18 B19 B20 59.7(5)
C37 B19 B15 58.8(5)
B18 B19 B15 108.1(6)
B20 B19 B15 60.1(5)
C37 B19 B14 59.4(4)
B18 B19 B14 60.1(5)
B20 B19 B14 108.0(6)
B15 B19 B14 108.6(6)
C37 B19 H19 124.3
B18 B19 H19 122.3
B20 B19 H19 122.5
B15 B19 H19 121.3
B14 B19 H19 121.1
B18 B20 B19 59.8(5)
B18 B20 B15 108.2(6)
B19 B20 B15 60.1(5)
B18 B20 B16 108.4(6)
B19 B20 B16 107.8(6)
B15 B20 B16 59.7(5)
B18 B20 B17 60.8(5)
B19 B20 B17 108.2(6)
B15 B20 B17 107.9(6)
B16 B20 B17 59.8(5)
B18 B20 H20 121.3
B19 B20 H20 121.8
B15 B20 H20 121.8
B16 B20 H20 121.8
B17 B20 H20 121.5
C38 B21 B29 106.2(5)
C38 B21 B24 59.8(4)
B29 B21 B24 59.9(4)
C38 B21 B25 105.4(4)
B29 B21 B25 59.9(4)
B24 B21 B25 107.6(5)
C38 B21 B22 58.5(4)
B29 B21 B22 107.9(5)
B24 B21 B22 107.8(5)
B25 B21 B22 59.9(4)
C38 B21 H21 123.6
B29 B21 H21 122.0
B24 B21 H21 121.5
B25 B21 H21 122.5
B22 B21 H21 121.9
C38 B22 B26 105.9(5)
C38 B22 B23 59.8(4)
B26 B22 B23 59.4(4)
C38 B22 B25 104.8(5)
B26 B22 B25 60.6(4)
B23 B22 B25 107.5(5)
C38 B22 B21 58.2(4)
B26 B22 B21 108.0(5)
B23 B22 B21 107.5(5)
B25 B22 B21 59.4(4)
C38 B22 H22 124.0
B26 B22 H22 121.9
B23 B22 H22 121.7
B25 B22 H22 122.5
B21 B22 H22 122.1
C39 B23 C38 58.7(3)
C39 B23 B26 104.6(5)
C38 B23 B26 105.5(4)
C39 B23 B22 105.1(5)
C38 B23 B22 58.4(3)
B26 B23 B22 60.1(4)
C39 B23 B27 58.1(4)
C38 B23 B27 106.2(4)
B26 B23 B27 60.4(4)
B22 B23 B27 108.5(5)
C39 B23 H23 124.4
C38 B23 H23 123.5
B26 B23 H23 122.8
B22 B23 H23 122.1
B27 B23 H23 121.7
C38 C39 B27 112.7(5)
C38 C39 B28 112.3(5)
B27 C39 B28 63.1(4)
C38 C39 B23 61.7(4)
B27 C39 B23 63.2(4)
B28 C39 B23 115.4(5)
C38 C39 B24 61.2(4)
B27 C39 B24 115.1(5)
B28 C39 B24 63.0(4)
B23 C39 B24 114.3(5)
C38 C39 H39A 120.3
B27 C39 H39A 117.6
B28 C39 H39A 117.7
B23 C39 H39A 117.4
B24 C39 H39A 117.8
B29 B25 B21 59.7(4)
B29 B25 B30 60.7(4)
B21 B25 B30 108.4(5)
B29 B25 B22 108.4(5)
B21 B25 B22 60.7(4)
B30 B25 B22 107.9(5)
B29 B25 B26 108.4(5)
B21 B25 B26 108.0(5)
B30 B25 B26 60.1(4)
B22 B25 B26 59.3(4)
B29 B25 H25 121.4
B21 B25 H25 121.5
B30 B25 H25 121.4
B22 B25 H25 121.7
B26 B25 H25 121.9
B23 B26 B22 60.5(4)
B23 B26 B27 60.4(4)
B22 B26 B27 108.8(5)
B23 B26 B30 107.9(5)
B22 B26 B30 108.2(5)
B27 B26 B30 59.5(4)
B23 B26 B25 108.0(5)
B22 B26 B25 60.1(4)
B27 B26 B25 107.4(5)
B30 B26 B25 59.6(4)
B23 B26 H26 121.5
B22 B26 H26 121.1
B27 B26 H26 121.7
B30 B26 H26 122.0
B25 B26 H26 122.1
C39 B27 B28 58.5(4)
C39 B27 B30 104.5(5)
B28 B27 B30 60.2(4)
C39 B27 B23 58.7(4)
B28 B27 B23 107.9(5)
B30 B27 B23 107.7(5)
C39 B27 B26 104.1(5)
B28 B27 B26 108.3(5)
B30 B27 B26 60.5(4)
B23 B27 B26 59.2(4)
C39 B27 H27 125.1
B28 B27 H27 121.3
B30 B27 H27 122.2
B23 B27 H27 121.9
B26 B27 H27 122.5
C39 B28 B27 58.4(4)
C39 B28 B30 104.2(5)
B27 B28 B30 59.9(4)
C39 B28 B24 59.2(4)
B27 B28 B24 108.2(5)
B30 B28 B24 107.6(5)
C39 B28 B29 104.2(5)
B27 B28 B29 108.0(5)
B30 B28 B29 60.3(4)
B24 B28 B29 59.0(4)
C39 B28 H28 125.0
B27 B28 H28 121.4
B30 B28 H28 122.5
B24 B28 H28 121.6
B29 B28 H28 122.7
B24 B29 B21 60.2(4)
B24 B29 B25 108.3(5)
B21 B29 B25 60.5(4)
B24 B29 B28 60.3(4)
B21 B29 B28 108.5(5)
B25 B29 B28 107.9(5)
B24 B29 B30 107.9(5)
B21 B29 B30 108.5(5)
B25 B29 B30 60.1(4)
B28 B29 B30 59.5(4)
B24 B29 H29 121.6
B21 B29 H29 121.2
B25 B29 H29 121.5
B28 B29 H29 121.8
B30 B29 H29 121.8
B27 B30 B28 59.9(4)
B27 B30 B25 108.3(5)
B28 B30 B25 107.7(5)
B27 B30 B26 60.0(4)
B28 B30 B26 107.7(5)
B25 B30 B26 60.3(4)
B27 B30 B29 108.0(5)
B28 B30 B29 60.2(4)
B25 B30 B29 59.2(4)
B26 B30 B29 107.4(5)
B27 B30 H30 121.5
B28 B30 H30 121.8
B25 B30 H30 121.8
B26 B30 H30 121.9
B29 B30 H30 122.1
C6 C1 C2 121.5(5)
C6 C1 C7 122.3(5)
C2 C1 C7 116.2(5)
C3 C2 C1 116.0(5)
C3 C2 Ir1 128.9(4)
C1 C2 Ir1 115.1(4)
C4 C3 C2 122.7(5)
C4 C3 H3A 118.6
C2 C3 H3A 118.6
C3 C4 C5 121.3(5)
C3 C4 H4A 119.4
C5 C4 H4A 119.4
C4 C5 C6 117.8(5)
C4 C5 C34 120.4(5)
C6 C5 C34 121.8(5)
C1 C6 C5 120.7(5)
C1 C6 H6A 119.7
C5 C6 H6A 119.7
N1 C7 C8 120.0(5)
N1 C7 C1 114.5(5)
C8 C7 C1 125.6(5)
C7 C8 C9 120.6(6)
C7 C8 H8A 119.7
C9 C8 H8A 119.7
C8 C9 C10 118.2(6)
C8 C9 H9A 120.9
C10 C9 H9A 120.9
C11 C10 C9 118.9(6)
C11 C10 H10A 120.5
C9 C10 H10A 120.5
N1 C11 C10 122.8(6)
N1 C11 H11A 118.6
C10 C11 H11A 118.6
C17 C12 C13 122.4(5)
C17 C12 C18 122.8(5)
C13 C12 C18 114.6(5)
C14 C13 C12 115.9(5)
C14 C13 Ir1 127.5(4)
C12 C13 Ir1 116.5(4)
C15 C14 C13 121.7(5)
C15 C14 H14A 119.1
C13 C14 H14A 119.1
C16 C15 C14 120.9(5)
C16 C15 H15A 119.6
C14 C15 H15A 119.6
C15 C16 C17 118.8(5)
C15 C16 C36 119.4(5)
C17 C16 C36 121.8(5)
C12 C17 C16 120.2(5)
C12 C17 H17A 119.9
C16 C17 H17A 119.9
N2 C18 C19 119.8(6)
N2 C18 C12 114.8(5)
C19 C18 C12 125.5(5)
C20 C19 C18 120.0(6)
C20 C19 H19A 120.0
C18 C19 H19A 120.0
C19 C20 C21 119.6(6)
C19 C20 H20A 120.2
C21 C20 H20A 120.2
C22 C21 C20 118.0(6)
C22 C21 H21A 121.0
C20 C21 H21A 121.0
N2 C22 C21 123.0(6)
N2 C22 H22A 118.5
C21 C22 H22A 118.5
C28 C23 C24 121.9(5)
C28 C23 C29 122.6(5)
C24 C23 C29 115.6(4)
C25 C24 C23 115.6(5)
C25 C24 Ir1 128.8(4)
C23 C24 Ir1 115.7(4)
C26 C25 C24 122.9(5)
C26 C25 H25A 118.5
C24 C25 H25A 118.5
C25 C26 C27 120.8(5)
C25 C26 H26A 119.6
C27 C26 H26A 119.6
C28 C27 C26 118.3(5)
C28 C27 C38 120.5(5)
C26 C27 C38 121.1(5)
C27 C28 C23 120.5(5)
C27 C28 H28A 119.8
C23 C28 H28A 119.8
N3 C29 C30 120.7(5)
N3 C29 C23 114.2(4)
C30 C29 C23 125.0(5)
C31 C30 C29 119.3(5)
C31 C30 H30A 120.3
C29 C30 H30A 120.3
C30 C31 C32 120.1(5)
C30 C31 H31A 120.0
C32 C31 H31A 120.0
C31 C32 C33 118.4(5)
C31 C32 H32A 120.8
C33 C32 H32A 120.8
N3 C33 C32 122.1(5)
N3 C33 H33A 119.0
C32 C33 H33A 119.0
C5 C34 C35 116.5(5)
C5 C34 B3 122.8(5)
C35 C34 B3 109.1(5)
C5 C34 B4 124.1(5)
C35 C34 B4 110.7(5)
B3 C34 B4 62.1(5)
C5 C34 B1 117.5(5)
C35 C34 B1 61.6(4)
B3 C34 B1 113.5(5)
B4 C34 B1 62.7(4)
C5 C34 B2 115.2(5)
C35 C34 B2 60.1(4)
B3 C34 B2 61.9(4)
B4 C34 B2 113.4(5)
B1 C34 B2 113.5(5)
C35 B2 C34 57.3(4)
C35 B2 B3 104.0(6)
C34 B2 B3 58.2(4)
C35 B2 B7 104.5(6)
C34 B2 B7 105.8(6)
B3 B2 B7 61.1(5)
C35 B2 B6 58.2(4)
C34 B2 B6 104.9(6)
B3 B2 B6 108.2(6)
B7 B2 B6 60.0(5)
C35 B2 H2 125.2
C34 B2 H2 124.2
B3 B2 H2 122.2
B7 B2 H2 122.3
B6 B2 H2 122.2
C16 C36 C37 117.2(5)
C16 C36 B13 124.4(5)
C37 C36 B13 110.4(5)
C16 C36 B14 119.1(5)
C37 C36 B14 61.4(4)
B13 C36 B14 62.6(4)
C16 C36 B12 122.1(5)
C37 C36 B12 108.6(5)
B13 C36 B12 62.0(4)
B14 C36 B12 112.9(5)
C16 C36 B11 115.6(5)
C37 C36 B11 59.8(4)
B13 C36 B11 112.1(5)
B14 C36 B11 112.2(5)
B12 C36 B11 61.0(4)
C37 B11 C36 58.0(4)
C37 B11 B16 105.9(6)
C36 B11 B16 106.5(6)
C37 B11 B12 105.5(6)
C36 B11 B12 59.0(4)
B16 B11 B12 60.7(4)
C37 B11 B15 58.9(5)
C36 B11 B15 106.2(6)
B16 B11 B15 60.6(5)
B12 B11 B15 108.9(6)
C37 B11 H11 124.0
C36 B11 H11 123.4
B16 B11 H11 122.0
B12 B11 H11 121.7
B15 B11 H11 121.5
C27 C38 C39 120.4(5)
C27 C38 B21 121.7(5)
C39 C38 B21 108.7(4)
C27 C38 B22 121.1(5)
C39 C38 B22 108.4(4)
B21 C38 B22 63.3(4)
C27 C38 B24 118.6(4)
C39 C38 B24 60.2(4)
B21 C38 B24 61.6(4)
B22 C38 B24 113.1(5)
C27 C38 B23 117.7(5)
C39 C38 B23 59.5(4)
B21 C38 B23 113.2(4)
B22 C38 B23 61.8(4)
B24 C38 B23 111.6(4)
C39 B24 C38 58.6(3)
C39 B24 B29 104.4(5)
C38 B24 B29 105.4(5)
C39 B24 B21 105.1(4)
C38 B24 B21 58.6(4)
B29 B24 B21 60.0(4)
C39 B24 B28 57.8(4)
C38 B24 B28 106.1(5)
B29 B24 B28 60.7(4)
B21 B24 B28 108.7(5)
C39 B24 H24 124.6
C38 B24 H24 123.5
B29 B24 H24 122.9
B21 B24 H24 122.0
B28 B24 H24 121.6
C52 Ir2 C41 94.3(2)
C52 Ir2 C63 94.8(2)
C41 Ir2 C63 95.3(2)
C52 Ir2 N4 90.2(2)
C41 Ir2 N4 79.3(2)
C63 Ir2 N4 172.9(2)
C52 Ir2 N6 173.90(19)
C41 Ir2 N6 87.79(19)
C63 Ir2 N6 79.33(19)
N4 Ir2 N6 95.83(18)
C52 Ir2 N5 78.97(19)
C41 Ir2 N5 173.3(2)
C63 Ir2 N5 85.70(19)
N4 Ir2 N5 100.23(18)
N6 Ir2 N5 98.92(17)
C50 N4 C46 119.7(5)
C50 N4 Ir2 125.6(4)
C46 N4 Ir2 114.6(4)
C61 N5 C57 119.1(5)
C61 N5 Ir2 126.5(4)
C57 N5 Ir2 113.5(3)
C72 N6 C68 119.2(5)
C72 N6 Ir2 125.7(4)
C68 N6 Ir2 114.5(3)
C73 B31 B35 106.3(5)
C73 B31 B32 59.3(4)
B35 B31 B32 60.7(4)
C73 B31 B34 59.7(4)
B35 B31 B34 108.6(5)
B32 B31 B34 109.3(5)
C73 B31 B39 106.0(5)
B35 B31 B39 60.6(4)
B32 B31 B39 109.4(5)
B34 B31 B39 59.6(4)
C73 B31 H31 123.6
B35 B31 H31 121.6
B32 B31 H31 120.5
B34 B31 H31 121.1
B39 B31 H31 121.9
C73 B32 B31 58.6(4)
C73 B32 B33 59.6(4)
B31 B32 B33 108.1(5)
C73 B32 B36 105.2(5)
B31 B32 B36 107.5(5)
B33 B32 B36 59.5(4)
C73 B32 B35 104.8(5)
B31 B32 B35 59.4(4)
B33 B32 B35 107.8(5)
B36 B32 B35 60.2(4)
C73 B32 H32 124.2
B31 B32 H32 121.9
B33 B32 H32 121.4
B36 B32 H32 122.5
B35 B32 H32 122.5
C74 B33 C73 56.7(3)
C74 B33 B36 104.6(5)
C73 B33 B36 105.4(5)
C74 B33 B37 58.1(4)
C73 B33 B37 104.5(5)
B36 B33 B37 60.5(4)
C74 B33 B32 104.2(5)
C73 B33 B32 58.8(3)
B36 B33 B32 60.6(4)
B37 B33 B32 108.5(5)
C74 B33 H33 125.2
C73 B33 H33 124.5
B36 B33 H33 122.4
B37 B33 H33 122.0
B32 B33 H33 121.9
C73 C74 B37 111.7(5)
C73 C74 B38 112.3(5)
B37 C74 B38 62.9(4)
C73 C74 B34 62.1(4)
B37 C74 B34 114.6(5)
B38 C74 B34 62.7(4)
C73 C74 B33 61.7(4)
B37 C74 B33 62.0(4)
B38 C74 B33 114.3(5)
B34 C74 B33 114.8(5)
C73 C74 H74 120.1
B37 C74 H74 118.6
B38 C74 H74 118.2
B34 C74 H74 117.3
B33 C74 H74 117.9
B31 B35 B40 107.4(5)
B31 B35 B32 59.8(4)
B40 B35 B32 107.5(5)
B31 B35 B36 107.6(5)
B40 B35 B36 59.8(4)
B32 B35 B36 59.9(4)
B31 B35 B39 60.4(4)
B40 B35 B39 59.8(4)
B32 B35 B39 108.5(5)
B36 B35 B39 108.2(5)
B31 B35 H35 122.0
B40 B35 H35 122.2
B32 B35 H35 121.7
B36 B35 H35 121.9
B39 B35 H35 121.3
B33 B36 B40 107.8(5)
B33 B36 B37 59.9(4)
B40 B36 B37 59.7(4)
B33 B36 B32 59.9(4)
B40 B36 B32 107.7(5)
B37 B36 B32 107.6(5)
B33 B36 B35 108.0(5)
B40 B36 B35 59.9(4)
B37 B36 B35 107.6(5)
B32 B36 B35 59.9(4)
B33 B36 H36 121.7
B40 B36 H36 121.9
B37 B36 H36 122.0
B32 B36 H36 121.9
B35 B36 H36 121.8
C74 B37 B33 59.8(4)
C74 B37 B40 104.3(5)
B33 B37 B40 107.8(5)
C74 B37 B38 58.6(4)
B33 B37 B38 109.0(5)
B40 B37 B38 59.8(4)
C74 B37 B36 105.1(5)
B33 B37 B36 59.6(4)
B40 B37 B36 60.1(4)
B38 B37 B36 108.4(5)
C74 B37 H37 124.5
B33 B37 H37 121.0
B40 B37 H37 122.8
B38 B37 H37 121.1
B36 B37 H37 122.3
C74 B38 B40 104.4(6)
C74 B38 B37 58.5(4)
B40 B38 B37 60.0(5)
C74 B38 B34 59.0(4)
B40 B38 B34 107.5(5)
B37 B38 B34 108.1(5)
C74 B38 B39 104.7(5)
B40 B38 B39 60.1(4)
B37 B38 B39 108.2(5)
B34 B38 B39 59.6(4)
C74 B38 H38 124.8
B40 B38 H38 122.6
B37 B38 H38 121.4
B34 B38 H38 121.6
B39 B38 H38 122.3
B34 B39 B40 107.5(5)
B34 B39 B38 60.1(4)
B40 B39 B38 59.5(4)
B34 B39 B31 60.0(4)
B40 B39 B31 106.4(6)
B38 B39 B31 107.2(5)
B34 B39 B35 107.6(5)
B40 B39 B35 59.9(4)
B38 B39 B35 107.5(5)
B31 B39 B35 59.0(4)
B34 B39 H39 121.6
B40 B39 H39 122.4
B38 B39 H39 122.0
B31 B39 H39 122.7
B35 B39 H39 122.1
B38 B40 B37 60.2(5)
B38 B40 B39 60.4(4)
B37 B40 B39 108.6(5)
B38 B40 B36 108.7(6)
B37 B40 B36 60.2(5)
B39 B40 B36 109.0(6)
B38 B40 B35 108.6(5)
B37 B40 B35 108.3(6)
B39 B40 B35 60.3(4)
B36 B40 B35 60.3(4)
B38 B40 H40 121.3
B37 B40 H40 121.6
B39 B40 H40 121.1
B36 B40 H40 121.2
B35 B40 H40 121.5
C45 C40 C41 121.1(5)
C45 C40 C46 122.8(5)
C41 C40 C46 116.1(5)
C75 B41 B45 105.5(5)
C75 B41 B49 105.8(5)
B45 B41 B49 60.3(4)
C75 B41 B42 58.2(4)
B45 B41 B42 60.4(4)
B49 B41 B42 108.3(5)
C75 B41 B44 59.6(4)
B45 B41 B44 107.2(5)
B49 B41 B44 59.1(4)
B42 B41 B44 107.3(5)
C75 B41 H41 123.8
B45 B41 H41 122.2
B49 B41 H41 122.1
B42 B41 H41 121.7
B44 B41 H41 122.2
C42 C41 C40 117.1(5)
C42 C41 Ir2 127.3(4)
C40 C41 Ir2 115.6(4)
C75 B42 B43 59.9(4)
C75 B42 B41 59.2(4)
B43 B42 B41 108.6(5)
C75 B42 B46 105.9(5)
B43 B42 B46 59.3(4)
B41 B42 B46 108.2(5)
C75 B42 B45 105.7(5)
B43 B42 B45 107.9(5)
B41 B42 B45 59.7(4)
B46 B42 B45 60.5(4)
C75 B42 H42 123.5
B43 B42 H42 121.4
B41 B42 H42 121.4
B46 B42 H42 122.2
B45 B42 H42 122.2
C43 C42 C41 121.7(5)
C43 C42 H42A 119.1
C41 C42 H42A 119.1
C76 B43 C75 58.6(4)
C76 B43 B46 104.3(5)
C75 B43 B46 105.4(5)
C76 B43 B42 104.5(5)
C75 B43 B42 57.9(4)
B46 B43 B42 60.6(4)
C76 B43 B47 57.8(4)
C75 B43 B47 105.9(5)
B46 B43 B47 60.4(4)
B42 B43 B47 108.6(5)
C76 B43 H43 124.8
C75 B43 H43 123.7
B46 B43 H43 122.7
B42 B43 H43 122.2
B47 B43 H43 121.8
C42 C43 C44 121.6(5)
C42 C43 H43A 119.2
C44 C43 H43A 119.2
C75 C76 B47 112.4(5)
C75 C76 B44 61.7(4)
B47 C76 B44 114.7(5)
C75 C76 B48 112.3(5)
B47 C76 B48 62.9(4)
B44 C76 B48 62.7(4)
C75 C76 B43 61.3(4)
B47 C76 B43 63.2(4)
B44 C76 B43 114.1(5)
B48 C76 B43 115.0(5)
C75 C76 H76 120.3
B47 C76 H76 117.8
B44 C76 H76 117.8
B48 C76 H76 118.0
B43 C76 H76 117.7
C45 C44 C43 118.5(5)
C45 C44 C73 122.0(5)
C43 C44 C73 119.5(5)
B41 B45 B50 108.1(5)
B41 B45 B49 59.9(4)
B50 B45 B49 59.9(4)
B41 B45 B42 59.9(4)
B50 B45 B42 108.0(5)
B49 B45 B42 107.6(5)
B41 B45 B46 107.7(5)
B50 B45 B46 60.3(4)
B49 B45 B46 107.8(5)
B42 B45 B46 59.6(4)
B41 B45 H45 121.8
B50 B45 H45 121.5
B49 B45 H45 121.9
B42 B45 H45 122.0
B46 B45 H45 121.9
C44 C45 C40 120.0(5)
C44 C45 H45A 120.0
C40 C45 H45A 120.0
B43 B46 B42 60.1(4)
B43 B46 B47 60.5(4)
B42 B46 B47 108.3(5)
B43 B46 B50 108.3(5)
B42 B46 B50 107.4(5)
B47 B46 B50 60.1(4)
B43 B46 B45 108.1(5)
B42 B46 B45 59.9(4)
B47 B46 B45 107.7(5)
B50 B46 B45 59.3(4)
B43 B46 H46 121.3
B42 B46 H46 121.9
B47 B46 H46 121.4
B50 B46 H46 122.1
B45 B46 H46 122.1
N4 C46 C47 119.2(6)
N4 C46 C40 114.3(5)
C47 C46 C40 126.4(5)
C76 B47 B48 59.0(4)
C76 B47 B46 104.2(5)
B48 B47 B46 107.9(5)
C76 B47 B43 59.1(4)
B48 B47 B43 108.4(5)
B46 B47 B43 59.0(4)
C76 B47 B50 104.0(5)
B48 B47 B50 59.4(4)
B46 B47 B50 60.3(4)
B43 B47 B50 107.3(5)
C76 B47 H47 124.8
B48 B47 H47 121.3
B46 B47 H47 122.7
B43 B47 H47 121.7
B50 B47 H47 122.9
C48 C47 C46 120.6(6)
C48 C47 H47A 119.7
C46 C47 H47A 119.7
C76 B48 B50 104.5(5)
C76 B48 B44 58.6(4)
B50 B48 B44 107.1(5)
C76 B48 B47 58.1(4)
B50 B48 B47 60.9(4)
B44 B48 B47 107.5(5)
C76 B48 B49 104.1(5)
B50 B48 B49 60.1(4)
B44 B48 B49 59.0(4)
B47 B48 B49 108.6(5)
C76 B48 H48 125.2
B50 B48 H48 122.3
B44 B48 H48 122.3
B47 B48 H48 121.2
B49 B48 H48 122.5
C47 C48 C49 119.8(6)
C47 C48 H48A 120.1
C49 C48 H48A 120.1
B44 B49 B41 60.5(4)
B44 B49 B50 107.8(5)
B41 B49 B50 108.0(5)
B44 B49 B48 60.4(4)
B41 B49 B48 108.9(5)
B50 B49 B48 59.6(4)
B44 B49 B45 108.0(5)
B41 B49 B45 59.8(4)
B50 B49 B45 60.0(4)
B48 B49 B45 107.9(5)
B44 B49 H49 121.5
B41 B49 H49 121.3
B50 B49 H49 122.0
B48 B49 H49 121.4
B45 B49 H49 121.9
C50 C49 C48 117.5(6)
C50 C49 H49A 121.2
C48 C49 H49A 121.2
B48 B50 B49 60.3(4)
B48 B50 B45 108.6(5)
B49 B50 B45 60.2(4)
B48 B50 B47 59.8(4)
B49 B50 B47 107.9(5)
B45 B50 B47 108.2(5)
B48 B50 B46 107.7(5)
B49 B50 B46 108.1(5)
B45 B50 B46 60.4(4)
B47 B50 B46 59.6(4)
B48 B50 H50 121.6
B49 B50 H50 121.6
B45 B50 H50 121.2
B47 B50 H50 122.0
B46 B50 H50 121.9
N4 C50 C49 123.2(6)
N4 C50 H50A 118.4
C49 C50 H50A 118.4
C78 B51 B59 103.7(5)
C78 B51 C77 56.9(3)
B59 B51 C77 104.2(5)
C78 B51 B55 58.6(4)
B59 B51 B55 59.7(4)
C77 B51 B55 104.8(5)
C78 B51 B54 103.0(5)
B59 B51 B54 59.6(4)
C77 B51 B54 57.9(3)
B55 B51 B54 107.1(5)
C78 B51 H51 125.3
B59 B51 H51 123.4
C77 B51 H51 124.6
B55 B51 H51 122.1
B54 B51 H51 123.2
C56 C51 C52 122.1(5)
C56 C51 C57 122.4(5)
C52 C51 C57 115.4(5)
C77 C78 B56 112.4(5)
C77 C78 B55 112.2(5)
B56 C78 B55 63.3(4)
C77 C78 B51 62.7(4)
B56 C78 B51 115.3(5)
B55 C78 B51 62.2(4)
C77 C78 B52 61.4(4)
B56 C78 B52 62.7(4)
B55 C78 B52 114.7(5)
B51 C78 B52 115.2(5)
C77 C78 H78 120.0
B56 C78 H78 117.8
B55 C78 H78 118.3
B51 C78 H78 117.0
B52 C78 H78 117.6
C53 C52 C51 116.1(5)
C53 C52 Ir2 127.4(4)
C51 C52 Ir2 116.5(4)
C77 B53 B52 59.6(4)
C77 B53 B54 59.0(4)
B52 B53 B54 108.2(5)
C77 B53 B58 105.9(5)
B52 B53 B58 107.7(5)
B54 B53 B58 60.2(4)
C77 B53 B57 105.5(5)
B52 B53 B57 59.3(4)
B54 B53 B57 107.8(5)
B58 B53 B57 59.9(4)
C77 B53 H53 123.6
B52 B53 H53 121.6
B54 B53 H53 121.5
B58 B53 H53 122.1
B57 B53 H53 122.6
C54 C53 C52 121.8(5)
C54 C53 H53A 119.1
C52 C53 H53A 119.1
C77 B54 B59 105.6(5)
C77 B54 B53 58.7(4)
B59 B54 B53 108.7(5)
C77 B54 B58 105.6(5)
B59 B54 B58 61.0(4)
B53 B54 B58 60.1(4)
C77 B54 B51 60.2(3)
B59 B54 B51 59.1(4)
B53 B54 B51 109.1(5)
B58 B54 B51 108.7(5)
C77 B54 H54 123.9
B59 B54 H54 122.1
B53 B54 H54 121.1
B58 B54 H54 121.7
B51 B54 H54 121.0
C53 C54 C55 121.2(5)
C53 C54 H54A 119.4
C55 C54 H54A 119.4
C78 B55 B59 104.0(6)
C78 B55 B51 59.2(4)
B59 B55 B51 59.5(4)
C78 B55 B60 104.3(6)
B59 B55 B60 60.5(5)
B51 B55 B60 108.6(6)
C78 B55 B56 58.1(4)
B59 B55 B56 108.3(6)
B51 B55 B56 108.6(5)
B60 B55 B56 60.3(4)
C78 B55 H55 125.3
B59 B55 H55 122.6
B51 B55 H55 121.0
B60 B55 H55 122.0
B56 B55 H55 121.3
C56 C55 C54 117.9(5)
C56 C55 C75 121.4(5)
C54 C55 C75 120.6(5)
C78 B56 B57 104.7(5)
C78 B56 B52 59.3(4)
B57 B56 B52 59.3(4)
C78 B56 B55 58.6(4)
B57 B56 B55 107.9(5)
B52 B56 B55 108.2(5)
C78 B56 B60 104.1(5)
B57 B56 B60 60.1(4)
B52 B56 B60 107.2(5)
B55 B56 B60 59.5(4)
C78 B56 H56 124.7
B57 B56 H56 122.5
B52 B56 H56 121.6
B55 B56 H56 121.5
B60 B56 H56 122.9
C51 C56 C55 120.8(5)
C51 C56 H56A 119.6
C55 C56 H56A 119.6
B52 B57 B56 60.4(4)
B52 B57 B58 107.8(5)
B56 B57 B58 108.0(5)
B52 B57 B60 108.3(5)
B56 B57 B60 60.3(4)
B58 B57 B60 59.5(4)
B52 B57 B53 59.5(4)
B56 B57 B53 107.7(5)
B58 B57 B53 59.8(4)
B60 B57 B53 107.2(5)
B52 B57 H57 121.6
B56 B57 H57 121.5
B58 B57 H57 121.9
B60 B57 H57 121.9
B53 B57 H57 122.3
N5 C57 C58 120.1(5)
N5 C57 C51 114.5(5)
C58 C57 C51 125.3(5)
B60 B58 B53 108.3(5)
B60 B58 B57 60.4(4)
B53 B58 B57 60.3(4)
B60 B58 B54 107.2(5)
B53 B58 B54 59.6(4)
B57 B58 B54 107.7(5)
B60 B58 B59 59.7(4)
B53 B58 B59 106.6(5)
B57 B58 B59 107.4(5)
B54 B58 B59 58.8(4)
B60 B58 H58 121.6
B53 B58 H58 121.9
B57 B58 H58 121.5
B54 B58 H58 122.4
B59 B58 H58 122.8
C59 C58 C57 119.6(5)
C59 C58 H58A 120.2
C57 C58 H58A 120.2
B51 B59 B55 60.7(4)
B51 B59 B54 61.3(4)
B55 B59 B54 109.2(5)
B51 B59 B60 109.5(5)
B55 B59 B60 60.4(4)
B54 B59 B60 108.1(5)
B51 B59 B58 109.8(5)
B55 B59 B58 108.4(5)
B54 B59 B58 60.2(4)
B60 B59 B58 59.5(4)
B51 B59 H59 120.1
B55 B59 H59 121.2
B54 B59 H59 121.2
B60 B59 H59 121.7
B58 B59 H59 121.5
C60 C59 C58 119.6(5)
C60 C59 H59A 120.2
C58 C59 H59A 120.2
B58 B60 B55 108.4(5)
B58 B60 B59 60.8(4)
B55 B60 B59 59.1(4)
B58 B60 B57 60.1(4)
B55 B60 B57 108.0(5)
B59 B60 B57 108.1(5)
B58 B60 B56 107.9(5)
B55 B60 B56 60.1(4)
B59 B60 B56 107.1(5)
B57 B60 B56 59.6(4)
B58 B60 H60 121.2
B55 B60 H60 121.8
B59 B60 H60 122.0
B57 B60 H60 121.7
B56 B60 H60 122.2
C61 C60 C59 118.6(5)
C61 C60 H60A 120.7
C59 C60 H60A 120.7
N5 C61 C60 123.0(6)
N5 C61 H61 118.5
C60 C61 H61 118.5
C67 C62 C63 121.6(5)
C67 C62 C68 122.4(5)
C63 C62 C68 116.0(5)
C64 C63 C62 116.3(5)
C64 C63 Ir2 128.0(4)
C62 C63 Ir2 115.7(4)
C65 C64 C63 121.8(5)
C65 C64 H64 119.1
C63 C64 H64 119.1
C64 C65 C66 121.1(5)
C64 C65 H65 119.5
C66 C65 H65 119.5
C67 C66 C65 117.6(5)
C67 C66 C77 122.0(5)
C65 C66 C77 120.4(5)
C62 C67 C66 121.6(5)
C62 C67 H67 119.2
C66 C67 H67 119.2
N6 C68 C69 120.0(5)
N6 C68 C62 114.2(5)
C69 C68 C62 125.7(5)
C70 C69 C68 120.0(5)
C70 C69 H69 120.0
C68 C69 H69 120.0
C71 C70 C69 119.3(5)
C71 C70 H70 120.3
C69 C70 H70 120.3
C70 C71 C72 118.8(5)
C70 C71 H71 120.6
C72 C71 H71 120.6
N6 C72 C71 122.6(5)
N6 C72 H72 118.7
C71 C72 H72 118.7
C44 C73 C74 117.0(5)
C44 C73 B31 123.1(5)
C74 C73 B31 109.8(4)
C44 C73 B32 122.8(5)
C74 C73 B32 110.3(4)
B31 C73 B32 62.1(4)
C44 C73 B33 117.1(5)
C74 C73 B33 61.5(4)
B31 C73 B33 112.6(4)
B32 C73 B33 61.7(4)
C44 C73 B34 116.4(5)
C74 C73 B34 60.9(4)
B31 C73 B34 62.1(4)
B32 C73 B34 113.6(4)
B33 C73 B34 113.6(4)
C74 B34 C73 57.0(4)
C74 B34 B39 104.8(5)
C73 B34 B39 105.5(5)
C74 B34 B31 103.6(5)
C73 B34 B31 58.2(4)
B39 B34 B31 60.4(4)
C74 B34 B38 58.3(4)
C73 B34 B38 104.7(5)
B39 B34 B38 60.4(4)
B31 B34 B38 107.8(5)
C74 B34 H34 125.1
C73 B34 H34 124.4
B39 B34 H34 122.3
B31 B34 H34 122.6
B38 B34 H34 122.1
C55 C75 C76 120.4(5)
C55 C75 B42 121.4(5)
C76 C75 B42 109.1(5)
C55 C75 B41 120.8(5)
C76 C75 B41 108.9(5)
B42 C75 B41 62.6(4)
C55 C75 B43 118.5(5)
C76 C75 B43 60.2(4)
B42 C75 B43 62.2(4)
B41 C75 B43 113.2(5)
C55 C75 B44 118.2(5)
C76 C75 B44 59.7(4)
B42 C75 B44 112.7(4)
B41 C75 B44 61.9(4)
B43 C75 B44 111.4(4)
C76 B44 C75 58.7(4)
C76 B44 B49 105.4(5)
C75 B44 B49 106.0(5)
C76 B44 B48 58.7(4)
C75 B44 B48 106.7(5)
B49 B44 B48 60.6(4)
C76 B44 B41 105.4(5)
C75 B44 B41 58.5(3)
B49 B44 B41 60.4(4)
B48 B44 B41 109.0(5)
C76 B44 H44 124.0
C75 B44 H44 123.3
B49 B44 H44 122.4
B48 B44 H44 121.2
B41 B44 H44 122.0
C66 C77 C78 117.0(4)
C66 C77 B53 124.1(5)
C78 C77 B53 109.7(5)
C66 C77 B54 123.0(5)
C78 C77 B54 108.9(4)
B53 C77 B54 62.3(4)
C66 C77 B52 118.1(4)
C78 C77 B52 61.1(4)
B53 C77 B52 61.7(4)
B54 C77 B52 112.6(4)
C66 C77 B51 115.4(5)
C78 C77 B51 60.4(4)
B53 C77 B51 113.4(4)
B54 C77 B51 61.9(4)
B52 C77 B51 113.0(4)
C78 B52 C77 57.5(3)
C78 B52 B57 104.6(5)
C77 B52 B57 106.2(5)
C78 B52 B53 104.5(5)
C77 B52 B53 58.7(4)
B57 B52 B53 61.1(4)
C78 B52 B56 58.0(4)
C77 B52 B56 105.4(5)
B57 B52 B56 60.4(4)
B53 B52 B56 108.9(5)
C78 B52 H52 125.2
C77 B52 H52 123.8
B57 B52 H52 122.2
B53 B52 H52 121.7
B56 B52 H52 121.9
Cl2 C79 Cl1 115.8(8)
Cl2 C79 H79A 108.3
Cl1 C79 H79A 108.3
Cl2 C79 H79B 108.3
Cl1 C79 H79B 108.3
H79A C79 H79B 107.4
Cl4 C80 Cl3 113.9(5)
Cl4 C80 H80A 108.8
Cl3 C80 H80A 108.8
Cl4 C80 H80B 108.8
Cl3 C80 H80B 108.8
H80A C80 H80B 107.7
Cl5 C81 Cl6 113.6(6)
Cl5 C81 H81A 108.8
Cl6 C81 H81A 108.8
Cl5 C81 H81B 108.8
Cl6 C81 H81B 108.8
H81A C81 H81B 107.7
Cl7 C82 Cl8 118.9(8)
Cl7 C82 H82A 107.6
Cl8 C82 H82A 107.6
Cl7 C82 H82B 107.6
Cl8 C82 H82B 107.6
H82A C82 H82B 107.0

loop_
_geom_bond_atom_site_label_1
_geom_bond_atom_site_label_2
_geom_bond_distance
Ir1 C24 2.003(5)
Ir1 C13 2.013(5)
Ir1 C2 2.018(5)
Ir1 N2 2.124(5)
Ir1 N1 2.133(4)
Ir1 N3 2.138(4)
N1 C11 1.341(7)
N1 C7 1.363(7)
N2 C22 1.352(7)
N2 C18 1.356(7)
N3 C33 1.354(7)
N3 C29 1.360(7)
B1 C34 1.729(10)
B1 C35 1.730(11)
B1 B9 1.772(11)
B1 B5 1.791(11)
B1 B4 1.794(11)
B1 H1 1.1200
C35 C34 1.648(9)
C35 B2 1.698(10)
C35 B6 1.702(10)
C35 B5 1.708(10)
C35 H35A 1.1200
B3 C34 1.710(9)
B3 B4 1.768(12)
B3 B2 1.775(12)
B3 B8 1.777(12)
B3 B7 1.806(12)
B3 H3 1.1200
B4 C34 1.716(10)
B4 B8 1.782(12)
B4 B9 1.803(12)
B4 H4 1.1200
B5 B6 1.767(13)
B5 B10 1.769(12)
B5 B9 1.790(13)
B5 H5 1.1200
B6 B10 1.769(14)
B6 B7 1.788(13)
B6 B2 1.799(11)
B6 H6 1.1200
B7 B2 1.780(12)
B7 B10 1.794(13)
B7 B8 1.795(15)
B7 H7 1.1200
B8 B10 1.793(14)
B8 B9 1.795(13)
B8 H8 1.1200
B9 B10 1.802(14)
B9 H9 1.1200
B10 H10 1.1200
C37 C36 1.671(9)
C37 B11 1.703(11)
C37 B19 1.704(11)
C37 B15 1.707(11)
C37 B14 1.730(11)
C37 H37A 1.1200
B12 C36 1.724(9)
B12 B17 1.756(11)
B12 B11 1.759(11)
B12 B13 1.769(11)
B12 B16 1.772(11)
B12 H12 1.1200
B13 C36 1.713(9)
B13 B17 1.774(11)
B13 B14 1.783(11)
B13 B18 1.804(11)
B13 H13 1.1200
B14 C36 1.718(9)
B14 B18 1.772(11)
B14 B19 1.783(11)
B14 H14 1.1200
B15 B11 1.767(11)
B15 B20 1.771(13)
B15 B19 1.772(14)
B15 B16 1.772(12)
B15 H15 1.1200
B16 B11 1.748(11)
B16 B20 1.787(14)
B16 B17 1.788(12)
B16 H16 1.1200
B17 B18 1.797(12)
B17 B20 1.800(11)
B17 H17 1.1200
B18 B20 1.754(13)
B18 B19 1.754(13)
B18 H18 1.1200
B19 B20 1.767(12)
B19 H19 1.1200
B20 H20 1.1200
B21 C38 1.712(8)
B21 B29 1.761(10)
B21 B24 1.765(10)
B21 B25 1.775(9)
B21 B22 1.799(9)
B21 H21 1.1200
B22 C38 1.717(9)
B22 B26 1.770(10)
B22 B23 1.776(10)
B22 B25 1.785(10)
B22 H22 1.1200
B23 C39 1.703(9)
B23 C38 1.741(8)
B23 B26 1.757(10)
B23 B27 1.779(10)
B23 H23 1.1200
C39 C38 1.689(8)
C39 B27 1.692(9)
C39 B28 1.693(9)
C39 B24 1.718(9)
C39 H39A 1.1200
B25 B29 1.764(10)
B25 B30 1.781(10)
B25 B26 1.794(10)
B25 H25 1.1200
B26 B27 1.780(11)
B26 B30 1.789(11)
B26 H26 1.1200
B27 B28 1.772(10)
B27 B30 1.771(10)
B27 H27 1.1200
B28 B30 1.776(10)
B28 B24 1.781(10)
B28 B29 1.789(10)
B28 H28 1.1200
B29 B24 1.759(9)
B29 B30 1.791(10)
B29 H29 1.1200
B30 H30 1.1200
C1 C6 1.403(7)
C1 C2 1.423(7)
C1 C7 1.462(8)
C2 C3 1.396(8)
C3 C4 1.385(8)
C3 H3A 0.9500
C4 C5 1.393(8)
C4 H4A 0.9500
C5 C6 1.403(8)
C5 C34 1.514(8)
C6 H6A 0.9500
C7 C8 1.383(8)
C8 C9 1.393(8)
C8 H8A 0.9500
C9 C10 1.394(9)
C9 H9A 0.9500
C10 C11 1.372(8)
C10 H10A 0.9500
C11 H11A 0.9500
C12 C17 1.388(8)
C12 C13 1.412(7)
C12 C18 1.479(8)
C13 C14 1.405(7)
C14 C15 1.396(7)
C14 H14A 0.9500
C15 C16 1.384(8)
C15 H15A 0.9500
C16 C17 1.393(8)
C16 C36 1.518(8)
C17 H17A 0.9500
C18 C19 1.404(8)
C19 C20 1.378(9)
C19 H19A 0.9500
C20 C21 1.395(9)
C20 H20A 0.9500
C21 C22 1.372(8)
C21 H21A 0.9500
C22 H22A 0.9500
C23 C28 1.400(7)
C23 C24 1.429(7)
C23 C29 1.474(7)
C24 C25 1.401(7)
C25 C26 1.382(7)
C25 H25A 0.9500
C26 C27 1.402(7)
C26 H26A 0.9500
C27 C28 1.396(7)
C27 C38 1.495(7)
C28 H28A 0.9500
C29 C30 1.399(7)
C30 C31 1.377(8)
C30 H30A 0.9500
C31 C32 1.388(9)
C31 H31A 0.9500
C32 C33 1.389(8)
C32 H32A 0.9500
C33 H33A 0.9500
C34 B2 1.739(10)
B2 H2 1.1200
C36 B11 1.741(10)
B11 H11 1.1200
C38 B24 1.734(9)
B24 H24 1.1200
Ir2 C52 2.008(5)
Ir2 C41 2.009(5)
Ir2 C63 2.014(5)
Ir2 N4 2.123(5)
Ir2 N6 2.134(4)
Ir2 N5 2.147(4)
N4 C50 1.345(7)
N4 C46 1.370(8)
N5 C61 1.345(7)
N5 C57 1.370(7)
N6 C72 1.346(7)
N6 C68 1.365(7)
B31 C73 1.702(9)
B31 B35 1.755(9)
B31 B32 1.763(10)
B31 B34 1.771(10)
B31 B39 1.780(10)
B31 H31 1.1200
B32 C73 1.715(9)
B32 B33 1.766(9)
B32 B36 1.777(9)
B32 B35 1.778(10)
B32 H32 1.1200
B33 C74 1.727(10)
B33 C73 1.730(9)
B33 B36 1.758(10)
B33 B37 1.765(10)
B33 H33 1.1200
C74 C73 1.642(8)
C74 B37 1.697(9)
C74 B38 1.699(9)
C74 B34 1.711(9)
C74 H74 1.1200
B35 B40 1.776(11)
B35 B36 1.783(10)
B35 B39 1.784(11)
B35 H35 1.1200
B36 B40 1.774(12)
B36 B37 1.774(11)
B36 H36 1.1200
B37 B40 1.767(11)
B37 B38 1.770(12)
B37 H37 1.1200
B38 B40 1.764(11)
B38 B34 1.773(10)
B38 B39 1.779(10)
B38 H38 1.1200
B39 B34 1.764(10)
B39 B40 1.775(11)
B39 H39 1.1200
B40 H40 1.1200
C40 C45 1.416(8)
C40 C41 1.418(7)
C40 C46 1.450(8)
B41 C75 1.716(9)
B41 B45 1.770(11)
B41 B49 1.772(10)
B41 B42 1.773(10)
B41 B44 1.774(10)
B41 H41 1.1200
C41 C42 1.400(7)
B42 C75 1.697(8)
B42 B43 1.771(10)
B42 B46 1.779(10)
B42 B45 1.784(9)
B42 H42 1.1200
C42 C43 1.376(7)
C42 H42A 0.9500
B43 C76 1.713(9)
B43 C75 1.732(9)
B43 B46 1.756(9)
B43 B47 1.782(10)
B43 H43 1.1200
C43 C44 1.401(7)
C43 H43A 0.9500
C76 C75 1.685(9)
C76 B47 1.690(10)
C76 B44 1.703(10)
C76 B48 1.705(9)
C76 H76 1.1200
C44 C45 1.394(8)
C44 C73 1.520(8)
B45 B50 1.774(11)
B45 B49 1.778(10)
B45 B46 1.795(11)
B45 H45 1.1200
C45 H45A 0.9500
B46 B47 1.781(11)
B46 B50 1.793(10)
B46 H46 1.1200
C46 C47 1.399(8)
B47 B48 1.772(11)
B47 B50 1.791(11)
B47 H47 1.1200
C47 C48 1.382(9)
C47 H47A 0.9500
B48 B50 1.765(10)
B48 B44 1.772(10)
B48 B49 1.776(11)
B48 H48 1.1200
C48 C49 1.391(9)
C48 H48A 0.9500
B49 B44 1.748(10)
B49 B50 1.773(11)
B49 H49 1.1200
C49 C50 1.391(8)
C49 H49A 0.9500
B50 H50 1.1200
C50 H50A 0.9500
B51 C78 1.719(9)
B51 B59 1.748(10)
B51 C77 1.757(8)
B51 B55 1.770(10)
B51 B54 1.786(10)
B51 H51 1.1200
C51 C56 1.389(8)
C51 C52 1.409(7)
C51 C57 1.467(7)
C78 C77 1.657(8)
C78 B56 1.697(9)
C78 B55 1.707(10)
C78 B52 1.721(10)
C78 H78 1.1200
C52 C53 1.405(7)
B53 C77 1.709(9)
B53 B52 1.762(10)
B53 B54 1.772(10)
B53 B58 1.781(10)
B53 B57 1.790(10)
B53 H53 1.1200
C53 C54 1.388(8)
C53 H53A 0.9500
B54 C77 1.715(8)
B54 B59 1.757(10)
B54 B58 1.782(10)
B54 H54 1.1200
C54 C55 1.396(8)
C54 H54A 0.9500
B55 B59 1.752(12)
B55 B60 1.775(12)
B55 B56 1.786(11)
B55 H55 1.1200
C55 C56 1.395(7)
C55 C75 1.493(8)
B56 B57 1.778(11)
B56 B52 1.778(10)
B56 B60 1.790(11)
B56 H56 1.1200
C56 H56A 0.9500
B57 B52 1.758(10)
B57 B58 1.782(10)
B57 B60 1.786(10)
B57 H57 1.1200
C57 C58 1.397(8)
B58 B60 1.772(11)
B58 B59 1.796(11)
B58 H58 1.1200
C58 C59 1.389(8)
C58 H58A 0.9500
B59 B60 1.776(11)
B59 H59 1.1200
C59 C60 1.381(9)
C59 H59A 0.9500
B60 H60 1.1200
C60 C61 1.376(9)
C60 H60A 0.9500
C61 H61 0.9500
C62 C67 1.390(7)
C62 C63 1.414(7)
C62 C68 1.466(7)
C63 C64 1.406(7)
C64 C65 1.392(7)
C64 H64 0.9500
C65 C66 1.404(8)
C65 H65 0.9500
C66 C67 1.389(7)
C66 C77 1.499(7)
C67 H67 0.9500
C68 C69 1.397(7)
C69 C70 1.390(8)
C69 H69 0.9500
C70 C71 1.372(9)
C70 H70 0.9500
C71 C72 1.389(8)
C71 H71 0.9500
C72 H72 0.9500
C73 B34 1.730(9)
B34 H34 1.1200
C75 B44 1.736(8)
B44 H44 1.1200
C77 B52 1.725(9)
B52 H52 1.1200
C79 Cl2 1.615(15)
C79 Cl1 1.766(16)
C79 H79A 0.9900
C79 H79B 0.9900
C80 Cl4 1.733(10)
C80 Cl3 1.745(9)
C80 H80A 0.9900
C80 H80B 0.9900
C81 Cl5 1.705(11)
C81 Cl6 1.795(11)
C81 H81A 0.9900
C81 H81B 0.9900
C82 Cl7 1.690(13)
C82 Cl8 1.702(16)
C82 H82A 0.9900
C82 H82B 0.9900

loop_
_geom_hbond_atom_site_label_D
_geom_hbond_atom_site_label_H
_geom_hbond_atom_site_label_A
_geom_hbond_distance_DH
_geom_hbond_distance_HA
_geom_hbond_distance_DA
_geom_hbond_angle_DHA
_geom_hbond_site_symmetry_A
C11 H11A Cl3 0.95 2.84 3.637(6) 141.8 4_454

loop_
_geom_torsion_atom_site_label_1
_geom_torsion_atom_site_label_2
_geom_torsion_atom_site_label_3
_geom_torsion_atom_site_label_4
_geom_torsion
B9 B1 C35 C34 99.5(5)
B5 B1 C35 C34 140.0(5)
B4 B1 C35 C34 36.7(4)
C34 B1 C35 B2 -33.0(5)
B9 B1 C35 B2 66.5(7)
B5 B1 C35 B2 107.0(6)
B4 B1 C35 B2 3.7(7)
C34 B1 C35 B6 -104.6(6)
B9 B1 C35 B6 -5.1(7)
B5 B1 C35 B6 35.4(6)
B4 B1 C35 B6 -67.9(7)
C34 B1 C35 B5 -140.0(5)
B9 B1 C35 B5 -40.5(5)
B4 B1 C35 B5 -103.3(6)
B2 B3 B4 C34 34.0(5)
B8 B3 B4 C34 134.1(6)
B7 B3 B4 C34 97.5(6)
C34 B3 B4 B8 -134.1(6)
B2 B3 B4 B8 -100.1(6)
B7 B3 B4 B8 -36.6(6)
C34 B3 B4 B1 -34.2(5)
B2 B3 B4 B1 -0.2(7)
B8 B3 B4 B1 99.9(6)
B7 B3 B4 B1 63.3(7)
C34 B3 B4 B9 -96.6(6)
B2 B3 B4 B9 -62.6(7)
B8 B3 B4 B9 37.5(6)
B7 B3 B4 B9 0.9(7)
C35 B1 B4 C34 -36.1(4)
B9 B1 B4 C34 -135.0(6)
B5 B1 B4 C34 -96.4(6)
C34 B1 B4 B3 34.1(5)
C35 B1 B4 B3 -2.0(6)
B9 B1 B4 B3 -100.9(6)
B5 B1 B4 B3 -62.3(7)
C34 B1 B4 B8 97.4(6)
C35 B1 B4 B8 61.3(7)
B9 B1 B4 B8 -37.6(6)
B5 B1 B4 B8 1.0(8)
C34 B1 B4 B9 135.0(6)
C35 B1 B4 B9 98.9(6)
B5 B1 B4 B9 38.6(6)
C34 C35 B5 B6 106.1(6)
B2 C35 B5 B6 36.9(6)
B1 C35 B5 B6 143.7(6)
C34 C35 B5 B10 65.4(7)
B2 C35 B5 B10 -3.8(8)
B6 C35 B5 B10 -40.7(6)
B1 C35 B5 B10 103.0(6)
C34 C35 B5 B9 2.4(7)
B2 C35 B5 B9 -66.8(7)
B6 C35 B5 B9 -103.7(6)
B1 C35 B5 B9 40.0(5)
C34 C35 B5 B1 -37.7(5)
B2 C35 B5 B1 -106.9(6)
B6 C35 B5 B1 -143.7(6)
C34 B1 B5 C35 33.9(5)
B9 B1 B5 C35 133.6(6)
B4 B1 B5 C35 94.8(6)
C34 B1 B5 B6 1.6(7)
C35 B1 B5 B6 -32.3(5)
B9 B1 B5 B6 101.3(7)
B4 B1 B5 B6 62.5(7)
C34 B1 B5 B10 -62.1(7)
C35 B1 B5 B10 -96.0(7)
B9 B1 B5 B10 37.6(6)
B4 B1 B5 B10 -1.2(8)
C34 B1 B5 B9 -99.7(6)
C35 B1 B5 B9 -133.6(6)
B4 B1 B5 B9 -38.8(6)
C34 C35 B6 B5 -103.8(6)
B2 C35 B6 B5 -142.9(6)
B1 C35 B6 B5 -35.5(6)
C34 C35 B6 B10 -63.0(7)
B2 C35 B6 B10 -102.1(6)
B5 C35 B6 B10 40.8(6)
B1 C35 B6 B10 5.3(8)
C34 C35 B6 B7 -0.3(8)
B2 C35 B6 B7 -39.4(6)
B5 C35 B6 B7 103.5(7)
B1 C35 B6 B7 68.0(7)
C34 C35 B6 B2 39.1(6)
B5 C35 B6 B2 142.9(6)
B1 C35 B6 B2 107.4(6)
B10 B5 B6 C35 133.1(6)
B9 B5 B6 C35 95.6(6)
B1 B5 B6 C35 32.5(5)
C35 B5 B6 B10 -133.1(6)
B9 B5 B6 B10 -37.5(5)
B1 B5 B6 B10 -100.6(6)
C35 B5 B6 B7 -95.4(6)
B10 B5 B6 B7 37.7(5)
B9 B5 B6 B7 0.2(7)
B1 B5 B6 B7 -62.9(7)
C35 B5 B6 B2 -32.5(5)
B10 B5 B6 B2 100.6(6)
B9 B5 B6 B2 63.1(7)
B1 B5 B6 B2 0.0(8)
C35 B6 B7 B2 38.7(6)
B5 B6 B7 B2 100.2(6)
B10 B6 B7 B2 137.6(6)
C35 B6 B7 B10 -98.9(7)
B5 B6 B7 B10 -37.4(6)
B2 B6 B7 B10 -137.6(6)
C35 B6 B7 B8 -61.4(7)
B5 B6 B7 B8 0.1(7)
B10 B6 B7 B8 37.5(6)
B2 B6 B7 B8 -100.1(6)
C35 B6 B7 B3 0.8(8)
B5 B6 B7 B3 62.3(8)
B10 B6 B7 B3 99.7(7)
B2 B6 B7 B3 -37.9(6)
C34 B3 B7 B2 -39.4(5)
B4 B3 B7 B2 -101.6(6)
B8 B3 B7 B2 -138.3(6)
C34 B3 B7 B6 -1.0(8)
B4 B3 B7 B6 -63.2(8)
B2 B3 B7 B6 38.4(6)
B8 B3 B7 B6 -99.8(7)
C34 B3 B7 B10 61.2(8)
B4 B3 B7 B10 -1.0(8)
B2 B3 B7 B10 100.6(7)
B8 B3 B7 B10 -37.7(6)
C34 B3 B7 B8 98.9(6)
B4 B3 B7 B8 36.7(6)
B2 B3 B7 B8 138.3(6)
C34 B3 B8 B4 39.8(5)
B2 B3 B8 B4 102.4(6)
B7 B3 B8 B4 139.5(6)
C34 B3 B8 B10 -61.7(7)
B4 B3 B8 B10 -101.5(7)
B2 B3 B8 B10 0.9(8)
B7 B3 B8 B10 38.0(6)
C34 B3 B8 B7 -99.7(6)
B4 B3 B8 B7 -139.5(6)
B2 B3 B8 B7 -37.1(5)
C34 B3 B8 B9 2.1(8)
B4 B3 B8 B9 -37.7(6)
B2 B3 B8 B9 64.8(8)
B7 B3 B8 B9 101.8(7)
C34 B4 B8 B3 -39.5(5)
B1 B4 B8 B3 -101.0(6)
B9 B4 B8 B3 -138.2(6)
C34 B4 B8 B10 61.1(8)
B3 B4 B8 B10 100.6(7)
B1 B4 B8 B10 -0.4(8)
B9 B4 B8 B10 -37.6(6)
C34 B4 B8 B7 -2.7(8)
B3 B4 B8 B7 36.8(6)
B1 B4 B8 B7 -64.2(7)
B9 B4 B8 B7 -101.4(7)
C34 B4 B8 B9 98.7(6)
B3 B4 B8 B9 138.2(6)
B1 B4 B8 B9 37.1(6)
B2 B7 B8 B3 36.7(5)
B6 B7 B8 B3 100.3(6)
B10 B7 B8 B3 137.5(6)
B2 B7 B8 B4 0.4(8)
B6 B7 B8 B4 64.0(7)
B10 B7 B8 B4 101.2(7)
B3 B7 B8 B4 -36.3(5)
B2 B7 B8 B10 -100.8(6)
B6 B7 B8 B10 -37.2(5)
B3 B7 B8 B10 -137.5(6)
B2 B7 B8 B9 -63.9(7)
B6 B7 B8 B9 -0.3(7)
B10 B7 B8 B9 36.8(5)
B3 B7 B8 B9 -100.7(6)
C34 B1 B9 B5 98.4(6)
C35 B1 B9 B5 39.3(5)
B4 B1 B9 B5 137.0(6)
C34 B1 B9 B8 -1.3(8)
C35 B1 B9 B8 -60.3(7)
B5 B1 B9 B8 -99.7(7)
B4 B1 B9 B8 37.4(6)
C34 B1 B9 B10 61.8(7)
C35 B1 B9 B10 2.7(7)
B5 B1 B9 B10 -36.6(6)
B4 B1 B9 B10 100.4(7)
C34 B1 B9 B4 -38.6(5)
C35 B1 B9 B4 -97.7(6)
B5 B1 B9 B4 -137.0(6)
C35 B5 B9 B1 -40.0(5)
B6 B5 B9 B1 -101.3(6)
B10 B5 B9 B1 -138.4(6)
C35 B5 B9 B8 60.9(7)
B6 B5 B9 B8 -0.4(7)
B10 B5 B9 B8 -37.5(5)
B1 B5 B9 B8 100.9(6)
C35 B5 B9 B10 98.4(6)
B6 B5 B9 B10 37.2(5)
B1 B5 B9 B10 138.4(6)
C35 B5 B9 B4 -1.6(7)
B6 B5 B9 B4 -62.9(7)
B10 B5 B9 B4 -100.0(7)
B1 B5 B9 B4 38.4(5)
B3 B8 B9 B1 -0.5(9)
B4 B8 B9 B1 -37.7(6)
B10 B8 B9 B1 100.6(7)
B7 B8 B9 B1 63.9(8)
B3 B8 B9 B5 -63.9(8)
B4 B8 B9 B5 -101.2(6)
B10 B8 B9 B5 37.2(5)
B7 B8 B9 B5 0.4(7)
B3 B8 B9 B10 -101.1(7)
B4 B8 B9 B10 -138.4(6)
B7 B8 B9 B10 -36.7(6)
B3 B8 B9 B4 37.2(6)
B10 B8 B9 B4 138.4(6)
B7 B8 B9 B4 101.6(6)
C34 B4 B9 B1 38.8(5)
B3 B4 B9 B1 100.2(6)
B8 B4 B9 B1 137.7(7)
C34 B4 B9 B5 0.3(7)
B3 B4 B9 B5 61.8(7)
B8 B4 B9 B5 99.2(7)
B1 B4 B9 B5 -38.5(5)
C34 B4 B9 B8 -98.9(6)
B3 B4 B9 B8 -37.5(6)
B1 B4 B9 B8 -137.7(7)
C34 B4 B9 B10 -61.9(7)
B3 B4 B9 B10 -0.4(7)
B8 B4 B9 B10 37.0(6)
B1 B4 B9 B10 -100.7(7)
C35 B6 B10 B5 -40.2(5)
B7 B6 B10 B5 -138.3(6)
B2 B6 B10 B5 -100.7(6)
C35 B6 B10 B8 60.3(7)
B5 B6 B10 B8 100.5(7)
B7 B6 B10 B8 -37.8(6)
B2 B6 B10 B8 -0.2(8)
C35 B6 B10 B7 98.1(6)
B5 B6 B10 B7 138.3(6)
B2 B6 B10 B7 37.6(5)
C35 B6 B10 B9 -3.1(8)
B5 B6 B10 B9 37.1(6)
B7 B6 B10 B9 -101.2(7)
B2 B6 B10 B9 -63.6(7)
C35 B5 B10 B6 40.0(5)
B9 B5 B10 B6 138.7(6)
B1 B5 B10 B6 101.8(6)
C35 B5 B10 B8 -60.9(8)
B6 B5 B10 B8 -100.9(7)
B9 B5 B10 B8 37.8(6)
B1 B5 B10 B8 0.9(9)
C35 B5 B10 B7 2.6(9)
B6 B5 B10 B7 -37.4(6)
B9 B5 B10 B7 101.3(7)
B1 B5 B10 B7 64.4(8)
C35 B5 B10 B9 -98.7(6)
B6 B5 B10 B9 -138.7(6)
B1 B5 B10 B9 -36.9(6)
B3 B8 B10 B6 -0.4(8)
B4 B8 B10 B6 -63.6(8)
B7 B8 B10 B6 37.9(6)
B9 B8 B10 B6 -101.3(6)
B3 B8 B10 B5 62.9(8)
B4 B8 B10 B5 -0.3(9)
B7 B8 B10 B5 101.2(7)
B9 B8 B10 B5 -38.0(6)
B3 B8 B10 B7 -38.3(6)
B4 B8 B10 B7 -101.5(7)
B9 B8 B10 B7 -139.2(6)
B3 B8 B10 B9 100.8(6)
B4 B8 B10 B9 37.7(6)
B7 B8 B10 B9 139.2(6)
B2 B7 B10 B6 -38.0(6)
B8 B7 B10 B6 -137.7(6)
B3 B7 B10 B6 -100.4(6)
B2 B7 B10 B5 -0.7(9)
B6 B7 B10 B5 37.3(6)
B8 B7 B10 B5 -100.4(7)
B3 B7 B10 B5 -63.1(8)
B2 B7 B10 B8 99.7(7)
B6 B7 B10 B8 137.7(6)
B3 B7 B10 B8 37.3(6)
B2 B7 B10 B9 63.1(8)
B6 B7 B10 B9 101.1(6)
B8 B7 B10 B9 -36.6(6)
B3 B7 B10 B9 0.7(8)
B1 B9 B10 B6 0.2(8)
B5 B9 B10 B6 -37.0(6)
B8 B9 B10 B6 100.5(7)
B4 B9 B10 B6 63.7(7)
B1 B9 B10 B5 37.2(5)
B8 B9 B10 B5 137.5(6)
B4 B9 B10 B5 100.7(6)
B1 B9 B10 B8 -100.3(6)
B5 B9 B10 B8 -137.5(6)
B4 B9 B10 B8 -36.8(6)
B1 B9 B10 B7 -63.6(8)
B5 B9 B10 B7 -100.9(7)
B8 B9 B10 B7 36.7(6)
B4 B9 B10 B7 -0.2(8)
B17 B12 B13 C36 135.8(5)
B11 B12 B13 C36 34.7(5)
B16 B12 B13 C36 97.8(6)
C36 B12 B13 B17 -135.8(5)
B11 B12 B13 B17 -101.1(6)
B16 B12 B13 B17 -38.0(5)
C36 B12 B13 B14 -34.8(5)
B17 B12 B13 B14 101.0(6)
B11 B12 B13 B14 -0.1(7)
B16 B12 B13 B14 63.0(6)
C36 B12 B13 B18 -97.1(5)
B17 B12 B13 B18 38.7(5)
B11 B12 B13 B18 -62.4(6)
B16 B12 B13 B18 0.7(7)
B11 C37 B14 C36 -33.9(5)
B19 C37 B14 C36 -139.5(5)
B15 C37 B14 C36 -103.0(6)
C36 C37 B14 B18 100.1(5)
B11 C37 B14 B18 66.2(6)
B19 C37 B14 B18 -39.4(5)
B15 C37 B14 B18 -2.9(7)
C36 C37 B14 B19 139.5(5)
B11 C37 B14 B19 105.6(6)
B15 C37 B14 B19 36.5(6)
C36 C37 B14 B13 37.0(4)
B11 C37 B14 B13 3.1(7)
B19 C37 B14 B13 -102.5(6)
B15 C37 B14 B13 -66.0(7)
B12 B13 B14 C36 35.0(5)
B17 B13 B14 C36 97.8(6)
B18 B13 B14 C36 134.5(6)
C36 B13 B14 C37 -36.8(4)
B12 B13 B14 C37 -1.7(6)
B17 B13 B14 C37 61.1(6)
B18 B13 B14 C37 97.7(6)
C36 B13 B14 B18 -134.5(6)
B12 B13 B14 B18 -99.4(6)
B17 B13 B14 B18 -36.6(5)
C36 B13 B14 B19 -97.4(6)
B12 B13 B14 B19 -62.4(7)
B17 B13 B14 B19 0.4(7)
B18 B13 B14 B19 37.1(6)
C36 C37 B15 B11 38.3(5)
B19 C37 B15 B11 141.5(6)
B14 C37 B15 B11 105.0(6)
C36 C37 B15 B20 -63.4(7)
B11 C37 B15 B20 -101.7(6)
B19 C37 B15 B20 39.8(5)
B14 C37 B15 B20 3.3(8)
C36 C37 B15 B19 -103.2(6)
B11 C37 B15 B19 -141.5(6)
B14 C37 B15 B19 -36.5(6)
C36 C37 B15 B16 -0.5(8)
B11 C37 B15 B16 -38.8(6)
B19 C37 B15 B16 102.6(7)
B14 C37 B15 B16 66.2(8)
C37 B15 B16 B11 38.6(6)
B20 B15 B16 B11 137.4(6)
B19 B15 B16 B11 99.9(6)
C37 B15 B16 B12 1.1(8)
B11 B15 B16 B12 -37.5(6)
B20 B15 B16 B12 99.9(7)
B19 B15 B16 B12 62.4(7)
C37 B15 B16 B20 -98.8(7)
B11 B15 B16 B20 -137.4(6)
B19 B15 B16 B20 -37.5(5)
C37 B15 B16 B17 -61.5(7)
B11 B15 B16 B17 -100.1(6)
B20 B15 B16 B17 37.3(5)
B19 B15 B16 B17 -0.2(7)
C36 B12 B16 B11 -38.9(5)
B17 B12 B16 B11 -138.5(6)
B13 B12 B16 B11 -100.7(6)
C36 B12 B16 B15 -1.3(8)
B17 B12 B16 B15 -100.9(7)
B11 B12 B16 B15 37.6(6)
B13 B12 B16 B15 -63.1(7)
C36 B12 B16 B20 61.7(7)
B17 B12 B16 B20 -37.9(5)
B11 B12 B16 B20 100.6(6)
B13 B12 B16 B20 -0.2(7)
C36 B12 B16 B17 99.6(6)
B11 B12 B16 B17 138.5(6)
B13 B12 B16 B17 37.8(5)
C36 B12 B17 B13 38.3(5)
B11 B12 B17 B13 101.4(6)
B16 B12 B17 B13 138.3(6)
C36 B12 B17 B16 -100.0(6)
B11 B12 B17 B16 -36.9(5)
B13 B12 B17 B16 -138.3(6)
C36 B12 B17 B18 -0.8(7)
B11 B12 B17 B18 62.3(7)
B13 B12 B17 B18 -39.1(5)
B16 B12 B17 B18 99.2(6)
C36 B12 B17 B20 -62.3(7)
B11 B12 B17 B20 0.7(7)
B13 B12 B17 B20 -100.6(6)
B16 B12 B17 B20 37.6(6)
C36 B13 B17 B12 -38.5(5)
B14 B13 B17 B12 -100.3(6)
B18 B13 B17 B12 -136.4(6)
C36 B13 B17 B16 -1.2(7)
B12 B13 B17 B16 37.3(5)
B14 B13 B17 B16 -62.9(7)
B18 B13 B17 B16 -99.1(6)
C36 B13 B17 B18 97.9(6)
B12 B13 B17 B18 136.4(6)
B14 B13 B17 B18 36.2(5)
C36 B13 B17 B20 61.9(7)
B12 B13 B17 B20 100.4(6)
B14 B13 B17 B20 0.1(7)
B18 B13 B17 B20 -36.0(6)
B11 B16 B17 B12 36.9(5)
B15 B16 B17 B12 100.6(6)
B20 B16 B17 B12 137.6(6)
B11 B16 B17 B13 -0.5(8)
B15 B16 B17 B13 63.2(7)
B12 B16 B17 B13 -37.4(5)
B20 B16 B17 B13 100.2(6)
B11 B16 B17 B18 -64.3(7)
B15 B16 B17 B18 -0.7(7)
B12 B16 B17 B18 -101.3(5)
B20 B16 B17 B18 36.3(5)
B11 B16 B17 B20 -100.6(6)
B15 B16 B17 B20 -37.0(5)
B12 B16 B17 B20 -137.6(6)
C36 B14 B18 B20 61.3(7)
C37 B14 B18 B20 1.2(7)
B19 B14 B18 B20 -37.6(6)
B13 B14 B18 B20 100.5(6)
C36 B14 B18 B19 98.9(6)
C37 B14 B18 B19 38.8(5)
B13 B14 B18 B19 138.1(6)
C36 B14 B18 B17 -3.2(7)
C37 B14 B18 B17 -63.3(7)
B19 B14 B18 B17 -102.2(7)
B13 B14 B18 B17 36.0(5)
C36 B14 B18 B13 -39.2(5)
C37 B14 B18 B13 -99.3(5)
B19 B14 B18 B13 -138.1(6)
B12 B17 B18 B20 -100.0(6)
B13 B17 B18 B20 -138.8(6)
B16 B17 B18 B20 -36.9(5)
B12 B17 B18 B19 -61.8(7)
B13 B17 B18 B19 -100.6(6)
B16 B17 B18 B19 1.3(7)
B20 B17 B18 B19 38.2(5)
B12 B17 B18 B14 2.5(8)
B13 B17 B18 B14 -36.3(5)
B16 B17 B18 B14 65.6(7)
B20 B17 B18 B14 102.5(7)
B12 B17 B18 B13 38.9(5)
B16 B17 B18 B13 101.9(6)
B20 B17 B18 B13 138.8(6)
C36 B13 B18 B20 -62.9(7)
B12 B13 B18 B20 -1.0(7)
B17 B13 B18 B20 37.3(5)
B14 B13 B18 B20 -102.0(7)
C36 B13 B18 B19 1.2(8)
B12 B13 B18 B19 63.1(7)
B17 B13 B18 B19 101.4(7)
B14 B13 B18 B19 -37.9(6)
C36 B13 B18 B14 39.1(5)
B12 B13 B18 B14 100.9(6)
B17 B13 B18 B14 139.3(6)
C36 B13 B18 B17 -100.1(6)
B12 B13 B18 B17 -38.3(5)
B14 B13 B18 B17 -139.3(6)
C36 C37 B19 B18 2.8(8)
B11 C37 B19 B18 -65.0(8)
B15 C37 B19 B18 -102.1(6)
B14 C37 B19 B18 40.2(6)
C36 C37 B19 B20 65.0(7)
B11 C37 B19 B20 -2.9(8)
B15 C37 B19 B20 -40.0(6)
B14 C37 B19 B20 102.4(6)
C36 C37 B19 B15 104.9(6)
B11 C37 B19 B15 37.1(6)
B14 C37 B19 B15 142.4(6)
C36 C37 B19 B14 -37.4(5)
B11 C37 B19 B14 -105.3(6)
B15 C37 B19 B14 -142.4(6)
B20 B18 B19 C37 98.6(7)
B14 B18 B19 C37 -39.9(5)
B17 B18 B19 C37 60.2(7)
B13 B18 B19 C37 -2.4(8)
B14 B18 B19 B20 -138.5(6)
B17 B18 B19 B20 -38.4(5)
B13 B18 B19 B20 -101.0(7)
B20 B18 B19 B15 37.0(6)
B14 B18 B19 B15 -101.5(6)
B17 B18 B19 B15 -1.4(7)
B13 B18 B19 B15 -64.0(7)
B20 B18 B19 B14 138.5(6)
B17 B18 B19 B14 100.1(6)
B13 B18 B19 B14 37.5(6)
B11 B15 B19 C37 -33.9(5)
B20 B15 B19 C37 -134.2(6)
B16 B15 B19 C37 -96.4(6)
C37 B15 B19 B18 97.4(6)
B11 B15 B19 B18 63.5(7)
B20 B15 B19 B18 -36.9(5)
B16 B15 B19 B18 1.0(7)
C37 B15 B19 B20 134.2(6)
B11 B15 B19 B20 100.3(6)
B16 B15 B19 B20 37.8(5)
C37 B15 B19 B14 33.7(5)
B11 B15 B19 B14 -0.2(7)
B20 B15 B19 B14 -100.5(6)
B16 B15 B19 B14 -62.7(7)
C36 B14 B19 C37 34.9(5)
B18 B14 B19 C37 134.1(6)
B13 B14 B19 C37 96.2(6)
C36 B14 B19 B18 -99.2(6)
C37 B14 B19 B18 -134.1(6)
B13 B14 B19 B18 -37.9(6)
C36 B14 B19 B20 -62.2(7)
C37 B14 B19 B20 -97.1(7)
B18 B14 B19 B20 37.0(6)
B13 B14 B19 B20 -0.9(8)
C36 B14 B19 B15 1.4(7)
C37 B14 B19 B15 -33.4(5)
B18 B14 B19 B15 100.7(6)
B13 B14 B19 B15 62.8(7)
B14 B18 B20 B19 37.7(6)
B17 B18 B20 B19 137.7(6)
B13 B18 B20 B19 101.3(6)
B19 B18 B20 B15 -37.0(6)
B14 B18 B20 B15 0.7(8)
B17 B18 B20 B15 100.7(6)
B13 B18 B20 B15 64.2(7)
B19 B18 B20 B16 -100.3(6)
B14 B18 B20 B16 -62.6(8)
B17 B18 B20 B16 37.4(5)
B13 B18 B20 B16 0.9(8)
B19 B18 B20 B17 -137.7(6)
B14 B18 B20 B17 -100.0(6)
B13 B18 B20 B17 -36.5(5)
C37 B19 B20 B18 -99.4(6)
B15 B19 B20 B18 -138.7(6)
B14 B19 B20 B18 -37.2(6)
C37 B19 B20 B15 39.3(5)
B18 B19 B20 B15 138.7(6)
B14 B19 B20 B15 101.5(6)
C37 B19 B20 B16 2.0(8)
B18 B19 B20 B16 101.4(6)
B15 B19 B20 B16 -37.3(6)
B14 B19 B20 B16 64.2(8)
C37 B19 B20 B17 -61.2(8)
B18 B19 B20 B17 38.1(6)
B15 B19 B20 B17 -100.6(7)
B14 B19 B20 B17 1.0(9)
C37 B15 B20 B18 -2.3(8)
B11 B15 B20 B18 -63.6(8)
B19 B15 B20 B18 36.9(6)
B16 B15 B20 B18 -101.2(6)
C37 B15 B20 B19 -39.2(5)
B11 B15 B20 B19 -100.5(6)
B16 B15 B20 B19 -138.0(6)
C37 B15 B20 B16 98.8(6)
B11 B15 B20 B16 37.6(6)
B19 B15 B20 B16 138.0(6)
C37 B15 B20 B17 61.9(8)
B11 B15 B20 B17 0.6(8)
B19 B15 B20 B17 101.1(6)
B16 B15 B20 B17 -36.9(6)
B11 B16 B20 B18 62.7(8)
B15 B16 B20 B18 100.8(7)
B12 B16 B20 B18 -0.5(8)
B17 B16 B20 B18 -37.8(6)
B11 B16 B20 B19 -0.6(8)
B15 B16 B20 B19 37.5(6)
B12 B16 B20 B19 -63.7(7)
B17 B16 B20 B19 -101.1(6)
B11 B16 B20 B15 -38.1(6)
B12 B16 B20 B15 -101.3(6)
B17 B16 B20 B15 -138.6(6)
B11 B16 B20 B17 100.5(6)
B15 B16 B20 B17 138.6(6)
B12 B16 B20 B17 37.3(5)
B12 B17 B20 B18 100.4(6)
B13 B17 B20 B18 37.0(5)
B16 B17 B20 B18 138.2(6)
B12 B17 B20 B19 62.7(8)
B13 B17 B20 B19 -0.7(8)
B16 B17 B20 B19 100.5(7)
B18 B17 B20 B19 -37.7(6)
B12 B17 B20 B15 -0.9(8)
B13 B17 B20 B15 -64.3(8)
B16 B17 B20 B15 36.9(6)
B18 B17 B20 B15 -101.3(7)
B12 B17 B20 B16 -37.8(5)
B13 B17 B20 B16 -101.1(6)
B18 B17 B20 B16 -138.2(6)
B29 B21 B22 C38 98.5(5)
B24 B21 B22 C38 35.2(4)
B25 B21 B22 C38 135.6(5)
C38 B21 B22 B26 -98.0(5)
B29 B21 B22 B26 0.5(6)
B24 B21 B22 B26 -62.7(6)
B25 B21 B22 B26 37.7(5)
C38 B21 B22 B23 -35.3(4)
B29 B21 B22 B23 63.2(6)
B24 B21 B22 B23 0.0(6)
B25 B21 B22 B23 100.4(5)
C38 B21 B22 B25 -135.6(5)
B29 B21 B22 B25 -37.2(5)
B24 B21 B22 B25 -100.4(5)
C38 B22 B23 C39 -37.1(4)
B26 B22 B23 C39 98.4(5)
B25 B22 B23 C39 60.1(6)
B21 B22 B23 C39 -2.5(6)
B26 B22 B23 C38 135.5(5)
B25 B22 B23 C38 97.2(5)
B21 B22 B23 C38 34.6(4)
C38 B22 B23 B26 -135.5(5)
B25 B22 B23 B26 -38.3(5)
B21 B22 B23 B26 -100.9(5)
C38 B22 B23 B27 -98.0(5)
B26 B22 B23 B27 37.5(5)
B25 B22 B23 B27 -0.8(6)
B21 B22 B23 B27 -63.4(6)
B26 B23 C39 C38 99.4(5)
B22 B23 C39 C38 37.0(4)
B27 B23 C39 C38 139.7(5)
C38 B23 C39 B27 -139.7(5)
B26 B23 C39 B27 -40.3(5)
B22 B23 C39 B27 -102.7(5)
C38 B23 C39 B28 -102.8(5)
B26 B23 C39 B28 -3.4(7)
B22 B23 C39 B28 -65.8(6)
B27 B23 C39 B28 36.9(5)
C38 B23 C39 B24 -32.6(4)
B26 B23 C39 B24 66.8(6)
B22 B23 C39 B24 4.4(6)
B27 B23 C39 B24 107.1(5)
C38 B21 B25 B29 -100.1(5)
B24 B21 B25 B29 -37.5(4)
B22 B21 B25 B29 -138.3(5)
C38 B21 B25 B30 -62.5(6)
B29 B21 B25 B30 37.6(5)
B24 B21 B25 B30 0.1(6)
B22 B21 B25 B30 -100.7(5)
C38 B21 B25 B22 38.2(4)
B29 B21 B25 B22 138.3(5)
B24 B21 B25 B22 100.8(5)
C38 B21 B25 B26 1.1(7)
B29 B21 B25 B26 101.2(6)
B24 B21 B25 B26 63.7(6)
B22 B21 B25 B26 -37.1(5)
C38 B22 B25 B29 -0.7(6)
B26 B22 B25 B29 -100.9(5)
B23 B22 B25 B29 -63.1(6)
B21 B22 B25 B29 37.2(5)
C38 B22 B25 B21 -37.9(4)
B26 B22 B25 B21 -138.1(5)
B23 B22 B25 B21 -100.4(5)
C38 B22 B25 B30 63.5(5)
B26 B22 B25 B30 -36.7(5)
B23 B22 B25 B30 1.1(6)
B21 B22 B25 B30 101.5(5)
C38 B22 B25 B26 100.2(5)
B23 B22 B25 B26 37.8(5)
B21 B22 B25 B26 138.1(5)
C39 B23 B26 B22 -99.3(5)
C38 B23 B26 B22 -38.2(4)
B27 B23 B26 B22 -138.4(5)
C39 B23 B26 B27 39.1(4)
C38 B23 B26 B27 100.1(5)
B22 B23 B26 B27 138.4(5)
C39 B23 B26 B30 1.9(6)
C38 B23 B26 B30 62.9(6)
B22 B23 B26 B30 101.2(5)
B27 B23 B26 B30 -37.2(5)
C39 B23 B26 B25 -61.1(6)
C38 B23 B26 B25 -0.1(7)
B22 B23 B26 B25 38.2(5)
B27 B23 B26 B25 -100.2(6)
C38 B22 B26 B23 39.0(4)
B25 B22 B26 B23 137.3(5)
B21 B22 B26 B23 100.1(5)
C38 B22 B26 B27 1.4(6)
B23 B22 B26 B27 -37.6(5)
B25 B22 B26 B27 99.7(5)
B21 B22 B26 B27 62.5(6)
C38 B22 B26 B30 -61.7(6)
B23 B22 B26 B30 -100.7(6)
B25 B22 B26 B30 36.6(5)
B21 B22 B26 B30 -0.6(6)
C38 B22 B26 B25 -98.3(5)
B23 B22 B26 B25 -137.3(5)
B21 B22 B26 B25 -37.1(5)
B29 B25 B26 B23 62.5(6)
B21 B25 B26 B23 -0.6(7)
B30 B25 B26 B23 100.6(6)
B22 B25 B26 B23 -38.4(5)
B29 B25 B26 B22 100.9(5)
B21 B25 B26 B22 37.7(5)
B30 B25 B26 B22 139.0(5)
B29 B25 B26 B27 -1.2(6)
B21 B25 B26 B27 -64.4(6)
B30 B25 B26 B27 36.9(5)
B22 B25 B26 B27 -102.1(5)
B29 B25 B26 B30 -38.1(5)
B21 B25 B26 B30 -101.3(5)
B22 B25 B26 B30 -139.0(5)
C38 C39 B27 B28 104.4(5)
B23 C39 B27 B28 142.6(5)
B24 C39 B27 B28 36.8(5)
C38 C39 B27 B30 64.0(6)
B28 C39 B27 B30 -40.4(5)
B23 C39 B27 B30 102.2(5)
B24 C39 B27 B30 -3.6(7)
C38 C39 B27 B23 -38.2(4)
B28 C39 B27 B23 -142.6(5)
B24 C39 B27 B23 -105.8(5)
C38 C39 B27 B26 1.4(6)
B28 C39 B27 B26 -103.1(5)
B23 C39 B27 B26 39.5(4)
B24 C39 B27 B26 -66.3(6)
C38 B23 B27 C39 35.2(4)
B26 B23 B27 C39 134.0(5)
B22 B23 B27 C39 96.6(5)
C39 B23 B27 B28 -33.0(5)
C38 B23 B27 B28 2.2(6)
B26 B23 B27 B28 101.1(5)
B22 B23 B27 B28 63.7(6)
C39 B23 B27 B30 -96.5(5)
C38 B23 B27 B30 -61.3(6)
B26 B23 B27 B30 37.6(5)
B22 B23 B27 B30 0.2(6)
C39 B23 B27 B26 -134.0(5)
C38 B23 B27 B26 -98.9(5)
B22 B23 B27 B26 -37.4(4)
B23 B26 B27 C39 -39.3(4)
B22 B26 B27 C39 -1.7(6)
B30 B26 B27 C39 98.8(5)
B25 B26 B27 C39 61.9(6)
B23 B26 B27 B28 -100.3(5)
B22 B26 B27 B28 -62.7(6)
B30 B26 B27 B28 37.8(5)
B25 B26 B27 B28 0.9(6)
B23 B26 B27 B30 -138.1(5)
B22 B26 B27 B30 -100.5(5)
B25 B26 B27 B30 -37.0(5)
B22 B26 B27 B23 37.6(5)
B30 B26 B27 B23 138.1(5)
B25 B26 B27 B23 101.2(5)
C38 C39 B28 B27 -105.1(5)
B23 C39 B28 B27 -36.9(5)
B24 C39 B28 B27 -142.5(5)
C38 C39 B28 B30 -64.8(6)
B27 C39 B28 B30 40.3(5)
B23 C39 B28 B30 3.4(7)
B24 C39 B28 B30 -102.2(5)
C38 C39 B28 B24 37.4(5)
B27 C39 B28 B24 142.5(5)
B23 C39 B28 B24 105.6(5)
C38 C39 B28 B29 -2.4(6)
B27 C39 B28 B29 102.7(5)
B23 C39 B28 B29 65.8(6)
B24 C39 B28 B29 -39.8(4)
B30 B27 B28 C39 133.6(5)
B23 B27 B28 C39 33.0(5)
B26 B27 B28 C39 95.6(5)
C39 B27 B28 B30 -133.6(5)
B23 B27 B28 B30 -100.6(6)
B26 B27 B28 B30 -38.0(5)
C39 B27 B28 B24 -33.4(5)
B30 B27 B28 B24 100.2(6)
B23 B27 B28 B24 -0.4(7)
B26 B27 B28 B24 62.2(6)
C39 B27 B28 B29 -95.9(5)
B30 B27 B28 B29 37.8(5)
B23 B27 B28 B29 -62.8(6)
B26 B27 B28 B29 -0.2(6)
C38 B21 B29 B24 -39.2(4)
B25 B21 B29 B24 -137.8(5)
B22 B21 B29 B24 -100.6(5)
C38 B21 B29 B25 98.6(5)
B24 B21 B29 B25 137.8(5)
B22 B21 B29 B25 37.2(5)
C38 B21 B29 B28 -1.9(6)
B24 B21 B29 B28 37.3(4)
B25 B21 B29 B28 -100.5(5)
B22 B21 B29 B28 -63.3(6)
C38 B21 B29 B30 61.2(6)
B24 B21 B29 B30 100.4(5)
B25 B21 B29 B30 -37.4(5)
B22 B21 B29 B30 -0.2(6)
B21 B25 B29 B24 37.8(4)
B30 B25 B29 B24 -100.5(5)
B22 B25 B29 B24 0.1(7)
B26 B25 B29 B24 -62.7(6)
B30 B25 B29 B21 -138.3(5)
B22 B25 B29 B21 -37.7(5)
B26 B25 B29 B21 -100.5(5)
B21 B25 B29 B28 101.6(5)
B30 B25 B29 B28 -36.8(4)
B22 B25 B29 B28 63.9(6)
B26 B25 B29 B28 1.1(6)
B21 B25 B29 B30 138.3(5)
B22 B25 B29 B30 100.7(5)
B26 B25 B29 B30 37.8(5)
C39 B28 B29 B24 39.9(4)
B27 B28 B29 B24 100.8(5)
B30 B28 B29 B24 138.4(5)
C39 B28 B29 B21 2.6(6)
B27 B28 B29 B21 63.5(6)
B30 B28 B29 B21 101.1(5)
B24 B28 B29 B21 -37.3(4)
C39 B28 B29 B25 -61.4(6)
B27 B28 B29 B25 -0.5(6)
B30 B28 B29 B25 37.1(5)
B24 B28 B29 B25 -101.3(5)
C39 B28 B29 B30 -98.5(5)
B27 B28 B29 B30 -37.6(5)
B24 B28 B29 B30 -138.4(5)
C39 B27 B30 B28 39.6(5)
B23 B27 B30 B28 100.8(5)
B26 B27 B30 B28 137.8(5)
C39 B27 B30 B25 -60.7(6)
B28 B27 B30 B25 -100.3(5)
B23 B27 B30 B25 0.5(6)
B26 B27 B30 B25 37.5(4)
C39 B27 B30 B26 -98.2(5)
B28 B27 B30 B26 -137.8(5)
B23 B27 B30 B26 -37.0(4)
C39 B27 B30 B29 1.9(7)
B28 B27 B30 B29 -37.7(5)
B23 B27 B30 B29 63.1(6)
B26 B27 B30 B29 100.1(6)
C39 B28 B30 B27 -39.5(5)
B24 B28 B30 B27 -101.2(5)
B29 B28 B30 B27 -137.9(5)
C39 B28 B30 B25 61.8(6)
B27 B28 B30 B25 101.3(5)
B24 B28 B30 B25 0.1(6)
B29 B28 B30 B25 -36.6(4)
C39 B28 B30 B26 -1.9(6)
B27 B28 B30 B26 37.6(5)
B24 B28 B30 B26 -63.6(6)
B29 B28 B30 B26 -100.3(5)
C39 B28 B30 B29 98.4(5)
B27 B28 B30 B29 137.9(5)
B24 B28 B30 B29 36.7(5)
B29 B25 B30 B27 100.4(5)
B21 B25 B30 B27 63.2(6)
B22 B25 B30 B27 -1.0(6)
B26 B25 B30 B27 -37.3(5)
B29 B25 B30 B28 37.1(4)
B21 B25 B30 B28 -0.1(6)
B22 B25 B30 B28 -64.4(6)
B26 B25 B30 B28 -100.7(5)
B29 B25 B30 B26 137.8(5)
B21 B25 B30 B26 100.6(5)
B22 B25 B30 B26 36.3(4)
B21 B25 B30 B29 -37.2(4)
B22 B25 B30 B29 -101.4(5)
B26 B25 B30 B29 -137.8(5)
B23 B26 B30 B27 37.6(5)
B22 B26 B30 B27 101.5(5)
B25 B26 B30 B27 138.3(5)
B23 B26 B30 B28 0.0(7)
B22 B26 B30 B28 63.9(6)
B27 B26 B30 B28 -37.6(5)
B25 B26 B30 B28 100.7(5)
B23 B26 B30 B25 -100.7(5)
B22 B26 B30 B25 -36.8(5)
B27 B26 B30 B25 -138.3(5)
B23 B26 B30 B29 -63.5(6)
B22 B26 B30 B29 0.5(6)
B27 B26 B30 B29 -101.1(5)
B25 B26 B30 B29 37.2(5)
B24 B29 B30 B27 0.3(7)
B21 B29 B30 B27 -63.4(6)
B25 B29 B30 B27 -101.0(6)
B28 B29 B30 B27 37.6(5)
B24 B29 B30 B28 -37.3(5)
B21 B29 B30 B28 -101.0(5)
B25 B29 B30 B28 -138.6(5)
B24 B29 B30 B25 101.3(5)
B21 B29 B30 B25 37.6(5)
B28 B29 B30 B25 138.6(5)
B24 B29 B30 B26 63.6(6)
B21 B29 B30 B26 -0.1(6)
B25 B29 B30 B26 -37.7(5)
B28 B29 B30 B26 100.9(5)
C6 C1 C2 C3 0.4(8)
C7 C1 C2 C3 179.6(5)
C6 C1 C2 Ir1 -176.8(4)
C7 C1 C2 Ir1 2.4(6)
C1 C2 C3 C4 -0.7(8)
Ir1 C2 C3 C4 176.0(4)
C2 C3 C4 C5 0.5(9)
C3 C4 C5 C6 -0.1(8)
C3 C4 C5 C34 -178.8(5)
C2 C1 C6 C5 0.0(8)
C7 C1 C6 C5 -179.1(5)
C4 C5 C6 C1 -0.1(8)
C34 C5 C6 C1 178.6(5)
C11 N1 C7 C8 1.2(8)
Ir1 N1 C7 C8 -172.1(4)
C11 N1 C7 C1 179.2(5)
Ir1 N1 C7 C1 6.0(6)
C6 C1 C7 N1 173.6(5)
C2 C1 C7 N1 -5.6(7)
C6 C1 C7 C8 -8.5(9)
C2 C1 C7 C8 172.3(5)
N1 C7 C8 C9 0.1(9)
C1 C7 C8 C9 -177.7(6)
C7 C8 C9 C10 -0.3(10)
C8 C9 C10 C11 -0.9(10)
C7 N1 C11 C10 -2.4(9)
Ir1 N1 C11 C10 170.0(5)
C9 C10 C11 N1 2.3(10)
C17 C12 C13 C14 -1.7(8)
C18 C12 C13 C14 -177.4(5)
C17 C12 C13 Ir1 177.0(4)
C18 C12 C13 Ir1 1.3(6)
C12 C13 C14 C15 1.0(8)
Ir1 C13 C14 C15 -177.6(4)
C13 C14 C15 C16 -0.6(8)
C14 C15 C16 C17 0.9(8)
C14 C15 C16 C36 -179.3(5)
C13 C12 C17 C16 2.1(9)
C18 C12 C17 C16 177.5(5)
C15 C16 C17 C12 -1.6(8)
C36 C16 C17 C12 178.6(5)
C22 N2 C18 C19 0.3(9)
Ir1 N2 C18 C19 -175.4(5)
C22 N2 C18 C12 179.7(5)
Ir1 N2 C18 C12 4.0(7)
C17 C12 C18 N2 -179.2(5)
C13 C12 C18 N2 -3.5(7)
C17 C12 C18 C19 0.2(10)
C13 C12 C18 C19 175.8(6)
N2 C18 C19 C20 0.3(10)
C12 C18 C19 C20 -179.1(6)
C18 C19 C20 C21 -0.8(11)
C19 C20 C21 C22 0.8(11)
C18 N2 C22 C21 -0.3(9)
Ir1 N2 C22 C21 174.9(5)
C20 C21 C22 N2 -0.2(10)
C28 C23 C24 C25 -1.1(7)
C29 C23 C24 C25 179.3(5)
C28 C23 C24 Ir1 179.4(4)
C29 C23 C24 Ir1 -0.1(6)
C23 C24 C25 C26 1.7(8)
Ir1 C24 C25 C26 -178.9(4)
C24 C25 C26 C27 -0.3(8)
C25 C26 C27 C28 -1.8(8)
C25 C26 C27 C38 -178.8(5)
C26 C27 C28 C23 2.4(8)
C38 C27 C28 C23 179.4(5)
C24 C23 C28 C27 -1.0(8)
C29 C23 C28 C27 178.6(5)
C33 N3 C29 C30 2.4(8)
Ir1 N3 C29 C30 -170.4(4)
C33 N3 C29 C23 -179.7(5)
Ir1 N3 C29 C23 7.5(6)
C28 C23 C29 N3 175.4(5)
C24 C23 C29 N3 -5.0(7)
C28 C23 C29 C30 -6.8(8)
C24 C23 C29 C30 172.8(5)
N3 C29 C30 C31 -0.5(9)
C23 C29 C30 C31 -178.1(5)
C29 C30 C31 C32 -1.7(9)
C30 C31 C32 C33 1.8(9)
C29 N3 C33 C32 -2.3(9)
Ir1 N3 C33 C32 169.6(4)
C31 C32 C33 N3 0.2(9)
C4 C5 C34 C35 131.4(6)
C6 C5 C34 C35 -47.3(8)
C4 C5 C34 B3 -7.9(9)
C6 C5 C34 B3 173.5(6)
C4 C5 C34 B4 -84.3(8)
C6 C5 C34 B4 97.1(7)
C4 C5 C34 B1 -158.5(5)
C6 C5 C34 B1 22.8(8)
C4 C5 C34 B2 63.7(7)
C6 C5 C34 B2 -114.9(6)
B2 C35 C34 C5 -105.2(6)
B6 C35 C34 C5 -144.8(6)
B5 C35 C34 C5 146.6(5)
B1 C35 C34 C5 108.4(6)
B2 C35 C34 B3 39.3(5)
B6 C35 C34 B3 -0.3(8)
B5 C35 C34 B3 -68.9(7)
B1 C35 C34 B3 -107.0(6)
B2 C35 C34 B4 105.9(6)
B6 C35 C34 B4 66.2(7)
B5 C35 C34 B4 -2.3(7)
B1 C35 C34 B4 -40.5(5)
B2 C35 C34 B1 146.4(5)
B6 C35 C34 B1 106.7(6)
B5 C35 C34 B1 38.2(5)
B6 C35 C34 B2 -39.6(6)
B5 C35 C34 B2 -108.2(6)
B1 C35 C34 B2 -146.4(5)
B4 B3 C34 C5 -114.4(6)
B2 B3 C34 C5 103.3(6)
B8 B3 C34 C5 -154.7(6)
B7 B3 C34 C5 142.6(6)
B4 B3 C34 C35 103.8(6)
B2 B3 C34 C35 -38.5(5)
B8 B3 C34 C35 63.5(7)
B7 B3 C34 C35 0.8(7)
B2 B3 C34 B4 -142.4(6)
B8 B3 C34 B4 -40.4(6)
B7 B3 C34 B4 -103.0(6)
B4 B3 C34 B1 37.3(5)
B2 B3 C34 B1 -105.1(6)
B8 B3 C34 B1 -3.1(8)
B7 B3 C34 B1 -65.8(7)
B4 B3 C34 B2 142.4(6)
B8 B3 C34 B2 102.0(6)
B7 B3 C34 B2 39.3(5)
B3 B4 C34 C5 112.5(6)
B8 B4 C34 C5 152.6(6)
B1 B4 C34 C5 -106.1(6)
B9 B4 C34 C5 -145.0(6)
B3 B4 C34 C35 -101.4(5)
B8 B4 C34 C35 -61.2(7)
B1 B4 C34 C35 40.0(5)
B9 B4 C34 C35 1.1(7)
B8 B4 C34 B3 40.1(5)
B1 B4 C34 B3 141.3(5)
B9 B4 C34 B3 102.5(6)
B3 B4 C34 B1 -141.3(5)
B8 B4 C34 B1 -101.2(6)
B9 B4 C34 B1 -38.8(5)
B3 B4 C34 B2 -36.0(5)
B8 B4 C34 B2 4.1(7)
B1 B4 C34 B2 105.4(6)
B9 B4 C34 B2 66.5(7)
C35 B1 C34 C5 -106.9(6)
B9 B1 C34 C5 156.1(6)
B5 B1 C34 C5 -141.2(5)
B4 B1 C34 C5 116.2(6)
B9 B1 C34 C35 -97.1(6)
B5 B1 C34 C35 -34.3(5)
B4 B1 C34 C35 -136.9(5)
C35 B1 C34 B3 99.8(6)
B9 B1 C34 B3 2.8(7)
B5 B1 C34 B3 65.5(7)
B4 B1 C34 B3 -37.0(5)
C35 B1 C34 B4 136.9(5)
B9 B1 C34 B4 39.8(5)
B5 B1 C34 B4 102.6(6)
C35 B1 C34 B2 31.6(5)
B9 B1 C34 B2 -65.5(7)
B5 B1 C34 B2 -2.8(7)
B4 B1 C34 B2 -105.3(6)
B6 C35 B2 C34 139.4(6)
B5 C35 B2 C34 103.1(6)
B1 C35 B2 C34 32.6(5)
C34 C35 B2 B3 -36.5(4)
B6 C35 B2 B3 103.0(6)
B5 C35 B2 B3 66.6(7)
B1 C35 B2 B3 -3.8(7)
C34 C35 B2 B7 -99.7(6)
B6 C35 B2 B7 39.8(6)
B5 C35 B2 B7 3.4(8)
B1 C35 B2 B7 -67.1(7)
C34 C35 B2 B6 -139.4(6)
B5 C35 B2 B6 -36.3(6)
B1 C35 B2 B6 -106.8(6)
C5 C34 B2 C35 107.4(6)
B3 C34 B2 C35 -137.3(5)
B4 C34 B2 C35 -101.2(6)
B1 C34 B2 C35 -32.1(5)
C5 C34 B2 B3 -115.4(6)
C35 C34 B2 B3 137.3(5)
B4 C34 B2 B3 36.0(5)
B1 C34 B2 B3 105.2(6)
C5 C34 B2 B7 -155.4(5)
C35 C34 B2 B7 97.3(6)
B3 C34 B2 B7 -40.0(5)
B4 C34 B2 B7 -3.9(7)
B1 C34 B2 B7 65.2(7)
C5 C34 B2 B6 142.2(5)
C35 C34 B2 B6 34.9(5)
B3 C34 B2 B6 -102.4(6)
B4 C34 B2 B6 -66.4(7)
B1 C34 B2 B6 2.8(7)
C34 B3 B2 C35 36.0(4)
B4 B3 B2 C35 2.3(7)
B8 B3 B2 C35 -61.7(6)
B7 B3 B2 C35 -99.0(6)
B4 B3 B2 C34 -33.7(5)
B8 B3 B2 C34 -97.7(6)
B7 B3 B2 C34 -135.0(6)
C34 B3 B2 B7 135.0(6)
B4 B3 B2 B7 101.3(6)
B8 B3 B2 B7 37.3(6)
C34 B3 B2 B6 96.7(6)
B4 B3 B2 B6 62.9(7)
B8 B3 B2 B6 -1.1(7)
B7 B3 B2 B6 -38.4(5)
B6 B7 B2 C35 -38.9(6)
B10 B7 B2 C35 -1.5(8)
B8 B7 B2 C35 61.5(7)
B3 B7 B2 C35 98.2(6)
B6 B7 B2 C34 -98.4(6)
B10 B7 B2 C34 -61.0(7)
B8 B7 B2 C34 2.0(7)
B3 B7 B2 C34 38.6(5)
B6 B7 B2 B3 -137.0(6)
B10 B7 B2 B3 -99.7(7)
B8 B7 B2 B3 -36.6(6)
B10 B7 B2 B6 37.4(6)
B8 B7 B2 B6 100.4(7)
B3 B7 B2 B6 137.0(6)
B5 B6 B2 C35 32.9(5)
B10 B6 B2 C35 96.2(7)
B7 B6 B2 C35 134.3(7)
C35 B6 B2 C34 -34.5(5)
B5 B6 B2 C34 -1.6(7)
B10 B6 B2 C34 61.8(7)
B7 B6 B2 C34 99.8(6)
C35 B6 B2 B3 -95.4(6)
B5 B6 B2 B3 -62.6(7)
B10 B6 B2 B3 0.8(7)
B7 B6 B2 B3 38.9(6)
C35 B6 B2 B7 -134.3(7)
B5 B6 B2 B7 -101.5(7)
B10 B6 B2 B7 -38.1(6)
C15 C16 C36 C37 134.7(6)
C17 C16 C36 C37 -45.5(8)
C15 C16 C36 B13 -79.4(7)
C17 C16 C36 B13 100.4(7)
C15 C16 C36 B14 -154.6(5)
C17 C16 C36 B14 25.2(8)
C15 C16 C36 B12 -3.5(8)
C17 C16 C36 B12 176.3(5)
C15 C16 C36 B11 67.0(7)
C17 C16 C36 B11 -113.2(6)
B11 C37 C36 C16 -105.3(6)
B19 C37 C36 C16 148.3(6)
B15 C37 C36 C16 -143.7(6)
B14 C37 C36 C16 110.1(6)
B11 C37 C36 B13 104.3(5)
B19 C37 C36 B13 -2.1(7)
B15 C37 C36 B13 65.9(7)
B14 C37 C36 B13 -40.3(5)
B11 C37 C36 B14 144.7(5)
B19 C37 C36 B14 38.2(6)
B15 C37 C36 B14 106.2(6)
B11 C37 C36 B12 38.2(5)
B19 C37 C36 B12 -68.3(7)
B15 C37 C36 B12 -0.3(7)
B14 C37 C36 B12 -106.5(5)
B19 C37 C36 B11 -106.5(6)
B15 C37 C36 B11 -38.4(6)
B14 C37 C36 B11 -144.7(5)
B12 B13 C36 C16 111.4(6)
B17 B13 C36 C16 150.0(6)
B14 B13 C36 C16 -108.1(6)
B18 B13 C36 C16 -147.3(6)
B12 B13 C36 C37 -100.8(5)
B17 B13 C36 C37 -62.2(6)
B14 B13 C36 C37 39.8(5)
B18 B13 C36 C37 0.5(7)
B12 B13 C36 B14 -140.6(5)
B17 B13 C36 B14 -102.0(6)
B18 B13 C36 B14 -39.3(5)
B17 B13 C36 B12 38.6(5)
B14 B13 C36 B12 140.6(5)
B18 B13 C36 B12 101.3(6)
B12 B13 C36 B11 -36.1(5)
B17 B13 C36 B11 2.5(7)
B14 B13 C36 B11 104.5(6)
B18 B13 C36 B11 65.2(6)
C37 B14 C36 C16 -107.0(6)
B18 B14 C36 C16 156.5(5)
B19 B14 C36 C16 -141.9(5)
B13 B14 C36 C16 116.1(6)
B18 B14 C36 C37 -96.5(6)
B19 B14 C36 C37 -34.9(5)
B13 B14 C36 C37 -136.9(5)
C37 B14 C36 B13 136.9(5)
B18 B14 C36 B13 40.4(5)
B19 B14 C36 B13 102.0(6)
C37 B14 C36 B12 99.4(5)
B18 B14 C36 B12 2.9(7)
B19 B14 C36 B12 64.5(6)
B13 B14 C36 B12 -37.5(5)
C37 B14 C36 B11 32.7(5)
B18 B14 C36 B11 -63.8(7)
B19 B14 C36 B11 -2.2(7)
B13 B14 C36 B11 -104.2(5)
B17 B12 C36 C16 -154.1(5)
B11 B12 C36 C16 103.7(6)
B13 B12 C36 C16 -115.0(6)
B16 B12 C36 C16 142.2(6)
B17 B12 C36 C37 64.7(6)
B11 B12 C36 C37 -37.6(5)
B13 B12 C36 C37 103.8(5)
B16 B12 C36 C37 0.9(7)
B17 B12 C36 B13 -39.1(5)
B11 B12 C36 B13 -141.4(5)
B16 B12 C36 B13 -102.8(6)
B17 B12 C36 B14 -1.3(7)
B11 B12 C36 B14 -103.6(6)
B13 B12 C36 B14 37.8(5)
B16 B12 C36 B14 -65.0(7)
B17 B12 C36 B11 102.3(6)
B13 B12 C36 B11 141.4(5)
B16 B12 C36 B11 38.6(5)
B19 C37 B11 C36 102.4(6)
B15 C37 B11 C36 139.6(6)
B14 C37 B11 C36 33.4(5)
C36 C37 B11 B16 -99.8(6)
B19 C37 B11 B16 2.6(8)
B15 C37 B11 B16 39.7(5)
B14 C37 B11 B16 -66.5(7)
C36 C37 B11 B12 -36.6(4)
B19 C37 B11 B12 65.8(7)
B15 C37 B11 B12 103.0(6)
B14 C37 B11 B12 -3.2(7)
C36 C37 B11 B15 -139.6(6)
B19 C37 B11 B15 -37.2(6)
B14 C37 B11 B15 -106.2(6)
C16 C36 B11 C37 107.9(6)
B13 C36 B11 C37 -101.5(5)
B14 C36 B11 C37 -33.3(5)
B12 C36 B11 C37 -138.0(5)
C16 C36 B11 B16 -153.3(5)
C37 C36 B11 B16 98.7(6)
B13 C36 B11 B16 -2.8(7)
B14 C36 B11 B16 65.5(7)
B12 C36 B11 B16 -39.3(5)
C16 C36 B11 B12 -114.1(6)
C37 C36 B11 B12 138.0(5)
B13 C36 B11 B12 36.5(5)
B14 C36 B11 B12 104.7(5)
C16 C36 B11 B15 143.3(5)
C37 C36 B11 B15 35.3(5)
B13 C36 B11 B15 -66.2(6)
B14 C36 B11 B15 2.0(7)
B12 C36 B11 B15 -102.7(6)
B15 B16 B11 C37 -38.9(6)
B12 B16 B11 C37 99.2(6)
B20 B16 B11 C37 -1.1(7)
B17 B16 B11 C37 62.6(7)
B15 B16 B11 C36 -99.6(6)
B12 B16 B11 C36 38.5(5)
B20 B16 B11 C36 -61.8(7)
B17 B16 B11 C36 1.9(7)
B15 B16 B11 B12 -138.1(7)
B20 B16 B11 B12 -100.3(6)
B17 B16 B11 B12 -36.6(6)
B12 B16 B11 B15 138.1(7)
B20 B16 B11 B15 37.8(6)
B17 B16 B11 B15 101.5(7)
C36 B12 B11 C37 36.1(4)
B17 B12 B11 C37 -62.2(6)
B13 B12 B11 C37 1.9(6)
B16 B12 B11 C37 -99.8(6)
B17 B12 B11 C36 -98.3(6)
B13 B12 B11 C36 -34.2(5)
B16 B12 B11 C36 -135.9(6)
C36 B12 B11 B16 135.9(6)
B17 B12 B11 B16 37.6(6)
B13 B12 B11 B16 101.7(6)
C36 B12 B11 B15 98.0(6)
B17 B12 B11 B15 -0.3(8)
B13 B12 B11 B15 63.7(7)
B16 B12 B11 B15 -37.9(6)
B20 B15 B11 C37 96.9(7)
B19 B15 B11 C37 33.9(5)
B16 B15 B11 C37 135.1(6)
C37 B15 B11 C36 -34.9(5)
B20 B15 B11 C36 62.0(7)
B19 B15 B11 C36 -1.0(7)
B16 B15 B11 C36 100.1(6)
C37 B15 B11 B16 -135.1(6)
B20 B15 B11 B16 -38.2(6)
B19 B15 B11 B16 -101.2(6)
C37 B15 B11 B12 -97.1(6)
B20 B15 B11 B12 -0.2(8)
B19 B15 B11 B12 -63.2(7)
B16 B15 B11 B12 38.0(6)
C28 C27 C38 C39 95.1(6)
C26 C27 C38 C39 -88.0(7)
C28 C27 C38 B21 -47.8(8)
C26 C27 C38 B21 129.1(6)
C28 C27 C38 B22 -123.6(6)
C26 C27 C38 B22 53.3(7)
C28 C27 C38 B24 24.7(8)
C26 C27 C38 B24 -158.4(5)
C28 C27 C38 B23 164.2(5)
C26 C27 C38 B23 -18.9(7)
B27 C39 C38 C27 145.1(5)
B28 C39 C38 C27 -145.9(5)
B23 C39 C38 C27 106.3(6)
B24 C39 C38 C27 -107.7(5)
B27 C39 C38 B21 -67.7(6)
B28 C39 C38 B21 1.3(6)
B23 C39 C38 B21 -106.5(5)
B24 C39 C38 B21 39.4(4)
B27 C39 C38 B22 -0.5(6)
B28 C39 C38 B22 68.5(6)
B23 C39 C38 B22 -39.3(4)
B24 C39 C38 B22 106.6(5)
B27 C39 C38 B24 -107.2(5)
B28 C39 C38 B24 -38.1(5)
B23 C39 C38 B24 -145.9(5)
B27 C39 C38 B23 38.8(5)
B28 C39 C38 B23 107.8(5)
B24 C39 C38 B23 145.9(5)
B29 B21 C38 C27 147.1(5)
B24 B21 C38 C27 107.9(6)
B25 B21 C38 C27 -150.5(5)
B22 B21 C38 C27 -111.6(6)
B29 B21 C38 C39 0.4(6)
B24 B21 C38 C39 -38.8(4)
B25 B21 C38 C39 62.9(6)
B22 B21 C38 C39 101.7(5)
B29 B21 C38 B22 -101.3(5)
B24 B21 C38 B22 -140.5(5)
B25 B21 C38 B22 -38.8(5)
B29 B21 C38 B24 39.2(4)
B25 B21 C38 B24 101.7(5)
B22 B21 C38 B24 140.5(5)
B29 B21 C38 B23 -63.6(6)
B24 B21 C38 B23 -102.9(5)
B25 B21 C38 B23 -1.2(6)
B22 B21 C38 B23 37.7(5)
B26 B22 C38 C27 -145.9(5)
B23 B22 C38 C27 -107.1(6)
B25 B22 C38 C27 151.0(5)
B21 B22 C38 C27 112.5(6)
B26 B22 C38 C39 -0.6(6)
B23 B22 C38 C39 38.3(4)
B25 B22 C38 C39 -63.7(5)
B21 B22 C38 C39 -102.2(5)
B26 B22 C38 B21 101.6(5)
B23 B22 C38 B21 140.4(5)
B25 B22 C38 B21 38.5(4)
B26 B22 C38 B24 64.2(6)
B23 B22 C38 B24 103.0(5)
B25 B22 C38 B24 1.0(6)
B21 B22 C38 B24 -37.4(5)
B26 B22 C38 B23 -38.8(4)
B25 B22 C38 B23 -101.9(5)
B21 B22 C38 B23 -140.4(5)
C39 B23 C38 C27 -110.7(5)
B26 B23 C38 C27 151.4(5)
B22 B23 C38 C27 112.3(5)
B27 B23 C38 C27 -145.5(5)
B26 B23 C38 C39 -98.0(5)
B22 B23 C38 C39 -137.0(5)
B27 B23 C38 C39 -34.9(4)
C39 B23 C38 B21 98.7(5)
B26 B23 C38 B21 0.8(6)
B22 B23 C38 B21 -38.3(5)
B27 B23 C38 B21 63.9(6)
C39 B23 C38 B22 137.0(5)
B26 B23 C38 B22 39.1(5)
B27 B23 C38 B22 102.1(5)
C39 B23 C38 B24 31.5(4)
B26 B23 C38 B24 -66.4(6)
B22 B23 C38 B24 -105.5(5)
B27 B23 C38 B24 -3.4(6)
B27 C39 B24 C38 103.2(5)
B28 C39 B24 C38 140.1(5)
B23 C39 B24 C38 32.8(4)
C38 C39 B24 B29 -99.4(5)
B27 C39 B24 B29 3.8(7)
B28 C39 B24 B29 40.7(5)
B23 C39 B24 B29 -66.7(6)
C38 C39 B24 B21 -37.2(4)
B27 C39 B24 B21 66.0(6)
B28 C39 B24 B21 102.9(5)
B23 C39 B24 B21 -4.4(6)
C38 C39 B24 B28 -140.1(5)
B27 C39 B24 B28 -36.9(5)
B23 C39 B24 B28 -107.3(5)
C27 C38 B24 C39 110.5(5)
B21 C38 B24 C39 -136.8(4)
B22 C38 B24 C39 -98.7(5)
B23 C38 B24 C39 -31.3(4)
C27 C38 B24 B29 -151.7(5)
C39 C38 B24 B29 97.8(5)
B21 C38 B24 B29 -39.1(4)
B22 C38 B24 B29 -1.0(6)
B23 C38 B24 B29 66.5(6)
C27 C38 B24 B21 -112.6(5)
C39 C38 B24 B21 136.8(4)
B22 C38 B24 B21 38.1(4)
B23 C38 B24 B21 105.6(5)
C27 C38 B24 B28 144.9(5)
C39 C38 B24 B28 34.4(4)
B21 C38 B24 B28 -102.4(5)
B22 C38 B24 B28 -64.3(6)
B23 C38 B24 B28 3.1(6)
B21 B29 B24 C39 99.3(5)
B25 B29 B24 C39 61.3(6)
B28 B29 B24 C39 -39.2(5)
B30 B29 B24 C39 -2.3(6)
B21 B29 B24 C38 38.4(4)
B25 B29 B24 C38 0.5(6)
B28 B29 B24 C38 -100.1(5)
B30 B29 B24 C38 -63.1(6)
B25 B29 B24 B21 -38.0(5)
B28 B29 B24 B21 -138.5(5)
B30 B29 B24 B21 -101.6(5)
B21 B29 B24 B28 138.5(5)
B25 B29 B24 B28 100.6(5)
B30 B29 B24 B28 37.0(5)
C38 B21 B24 C39 37.2(4)
B29 B21 B24 C39 -98.2(5)
B25 B21 B24 C39 -60.7(5)
B22 B21 B24 C39 2.5(6)
B29 B21 B24 C38 -135.4(5)
B25 B21 B24 C38 -97.9(5)
B22 B21 B24 C38 -34.7(4)
C38 B21 B24 B29 135.4(5)
B25 B21 B24 B29 37.5(4)
B22 B21 B24 B29 100.7(5)
C38 B21 B24 B28 97.8(5)
B29 B21 B24 B28 -37.6(4)
B25 B21 B24 B28 -0.1(6)
B22 B21 B24 B28 63.1(6)
B27 B28 B24 C39 33.1(5)
B30 B28 B24 C39 96.4(5)
B29 B28 B24 C39 133.6(5)
C39 B28 B24 C38 -34.7(4)
B27 B28 B24 C38 -1.6(6)
B30 B28 B24 C38 61.7(6)
B29 B28 B24 C38 98.9(5)
C39 B28 B24 B29 -133.6(5)
B27 B28 B24 B29 -100.6(6)
B30 B28 B24 B29 -37.3(5)
C39 B28 B24 B21 -96.4(5)
B27 B28 B24 B21 -63.3(6)
B30 B28 B24 B21 0.0(6)
B29 B28 B24 B21 37.3(5)
B35 B31 B32 C73 -135.0(5)
B34 B31 B32 C73 -34.0(4)
B39 B31 B32 C73 -97.5(5)
C73 B31 B32 B33 34.6(4)
B35 B31 B32 B33 -100.5(5)
B34 B31 B32 B33 0.6(6)
B39 B31 B32 B33 -63.0(6)
C73 B31 B32 B36 97.4(5)
B35 B31 B32 B36 -37.6(4)
B34 B31 B32 B36 63.4(6)
B39 B31 B32 B36 -0.1(6)
C73 B31 B32 B35 135.0(5)
B34 B31 B32 B35 101.0(5)
B39 B31 B32 B35 37.5(4)
C73 B32 B33 C74 35.4(4)
B31 B32 B33 C74 1.2(6)
B36 B32 B33 C74 -98.9(5)
B35 B32 B33 C74 -61.6(6)
B31 B32 B33 C73 -34.2(4)
B36 B32 B33 C73 -134.3(5)
B35 B32 B33 C73 -97.0(5)
C73 B32 B33 B36 134.3(5)
B31 B32 B33 B36 100.1(5)
B35 B32 B33 B36 37.3(5)
C73 B32 B33 B37 96.1(5)
B31 B32 B33 B37 61.9(6)
B36 B32 B33 B37 -38.2(5)
B35 B32 B33 B37 -0.9(7)
B36 B33 C74 C73 -99.0(5)
B37 B33 C74 C73 -139.5(5)
B32 B33 C74 C73 -36.3(4)
C73 B33 C74 B37 139.5(5)
B36 B33 C74 B37 40.5(4)
B32 B33 C74 B37 103.2(5)
C73 B33 C74 B38 103.3(5)
B36 B33 C74 B38 4.2(6)
B37 B33 C74 B38 -36.2(5)
B32 B33 C74 B38 67.0(6)
C73 B33 C74 B34 33.5(5)
B36 B33 C74 B34 -65.5(6)
B37 B33 C74 B34 -106.0(5)
B32 B33 C74 B34 -2.8(6)
C73 B31 B35 B40 61.2(6)
B32 B31 B35 B40 100.5(5)
B34 B31 B35 B40 -1.6(7)
B39 B31 B35 B40 -38.2(5)
C73 B31 B35 B32 -39.3(4)
B34 B31 B35 B32 -102.2(5)
B39 B31 B35 B32 -138.8(5)
C73 B31 B35 B36 -1.8(6)
B32 B31 B35 B36 37.5(5)
B34 B31 B35 B36 -64.7(6)
B39 B31 B35 B36 -101.3(5)
C73 B31 B35 B39 99.5(5)
B32 B31 B35 B39 138.8(5)
B34 B31 B35 B39 36.6(4)
C73 B32 B35 B31 38.6(4)
B33 B32 B35 B31 100.8(5)
B36 B32 B35 B31 137.9(5)
C73 B32 B35 B40 -61.8(6)
B31 B32 B35 B40 -100.4(5)
B33 B32 B35 B40 0.5(7)
B36 B32 B35 B40 37.5(5)
C73 B32 B35 B36 -99.3(5)
B31 B32 B35 B36 -137.9(5)
B33 B32 B35 B36 -37.0(5)
C73 B32 B35 B39 1.4(6)
B31 B32 B35 B39 -37.2(4)
B33 B32 B35 B39 63.7(6)
B36 B32 B35 B39 100.7(5)
C74 B33 B36 B40 -2.2(6)
C73 B33 B36 B40 -61.1(6)
B37 B33 B36 B40 37.1(5)
B32 B33 B36 B40 -100.5(5)
C74 B33 B36 B37 -39.3(4)
C73 B33 B36 B37 -98.2(5)
B32 B33 B36 B37 -137.6(5)
C74 B33 B36 B32 98.3(5)
C73 B33 B36 B32 39.4(4)
B37 B33 B36 B32 137.6(5)
C74 B33 B36 B35 61.1(6)
C73 B33 B36 B35 2.2(6)
B37 B33 B36 B35 100.4(5)
B32 B33 B36 B35 -37.2(5)
C73 B32 B36 B33 -39.7(4)
B31 B32 B36 B33 -101.0(5)
B35 B32 B36 B33 -138.3(5)
C73 B32 B36 B40 61.0(6)
B31 B32 B36 B40 -0.3(6)
B33 B32 B36 B40 100.7(6)
B35 B32 B36 B40 -37.6(5)
C73 B32 B36 B37 -2.0(6)
B31 B32 B36 B37 -63.3(6)
B33 B32 B36 B37 37.7(5)
B35 B32 B36 B37 -100.6(5)
C73 B32 B36 B35 98.6(5)
B31 B32 B36 B35 37.3(5)
B33 B32 B36 B35 138.3(5)
B31 B35 B36 B33 -0.2(6)
B40 B35 B36 B33 -100.6(6)
B32 B35 B36 B33 37.2(5)
B39 B35 B36 B33 -64.0(6)
B31 B35 B36 B40 100.3(5)
B32 B35 B36 B40 137.8(5)
B39 B35 B36 B40 36.6(5)
B31 B35 B36 B37 63.0(6)
B40 B35 B36 B37 -37.3(5)
B32 B35 B36 B37 100.5(5)
B39 B35 B36 B37 -0.7(6)
B31 B35 B36 B32 -37.5(5)
B40 B35 B36 B32 -137.8(5)
B39 B35 B36 B32 -101.3(5)
C73 C74 B37 B33 38.0(5)
B38 C74 B37 B33 142.8(5)
B34 C74 B37 B33 106.2(5)
C73 C74 B37 B40 -64.5(7)
B38 C74 B37 B40 40.2(5)
B34 C74 B37 B40 3.6(7)
B33 C74 B37 B40 -102.5(6)
C73 C74 B37 B38 -104.8(5)
B34 C74 B37 B38 -36.6(5)
B33 C74 B37 B38 -142.8(5)
C73 C74 B37 B36 -2.1(7)
B38 C74 B37 B36 102.6(5)
B34 C74 B37 B36 66.0(7)
B33 C74 B37 B36 -40.1(5)
C73 B33 B37 C74 -34.1(4)
B36 B33 B37 C74 -133.8(5)
B32 B33 B37 C74 -95.6(5)
C74 B33 B37 B40 96.5(6)
C73 B33 B37 B40 62.4(6)
B36 B33 B37 B40 -37.3(5)
B32 B33 B37 B40 1.0(7)
C74 B33 B37 B38 33.1(4)
C73 B33 B37 B38 -1.0(6)
B36 B33 B37 B38 -100.7(5)
B32 B33 B37 B38 -62.4(6)
C74 B33 B37 B36 133.8(5)
C73 B33 B37 B36 99.7(5)
B32 B33 B37 B36 38.3(5)
B33 B36 B37 C74 40.3(5)
B40 B36 B37 C74 -98.1(6)
B32 B36 B37 C74 2.5(7)
B35 B36 B37 C74 -60.7(6)
B40 B36 B37 B33 -138.3(5)
B32 B36 B37 B33 -37.7(5)
B35 B36 B37 B33 -101.0(5)
B33 B36 B37 B40 138.3(5)
B32 B36 B37 B40 100.6(6)
B35 B36 B37 B40 37.4(5)
B33 B36 B37 B38 101.7(5)
B40 B36 B37 B38 -36.6(5)
B32 B36 B37 B38 63.9(6)
B35 B36 B37 B38 0.7(6)
C73 C74 B38 B40 63.5(6)
B37 C74 B38 B40 -40.3(5)
B34 C74 B38 B40 102.1(5)
B33 C74 B38 B40 -4.4(6)
C73 C74 B38 B37 103.8(6)
B34 C74 B38 B37 142.4(5)
B33 C74 B38 B37 35.9(5)
C73 C74 B38 B34 -38.6(5)
B37 C74 B38 B34 -142.4(5)
B33 C74 B38 B34 -106.5(5)
C73 C74 B38 B39 1.1(7)
B37 C74 B38 B39 -102.6(6)
B34 C74 B38 B39 39.7(5)
B33 C74 B38 B39 -66.7(6)
B33 B37 B38 C74 -33.6(4)
B40 B37 B38 C74 -133.6(5)
B36 B37 B38 C74 -96.8(5)
C74 B37 B38 B40 133.6(5)
B33 B37 B38 B40 100.0(6)
B36 B37 B38 B40 36.8(5)
C74 B37 B38 B34 33.4(4)
B33 B37 B38 B34 -0.2(7)
B40 B37 B38 B34 -100.2(5)
B36 B37 B38 B34 -63.5(6)
C74 B37 B38 B39 96.4(5)
B33 B37 B38 B39 62.8(6)
B40 B37 B38 B39 -37.2(5)
B36 B37 B38 B39 -0.4(6)
C74 B38 B39 B34 -39.5(5)
B40 B38 B39 B34 -137.8(6)
B37 B38 B39 B34 -100.7(5)
C74 B38 B39 B40 98.3(6)
B37 B38 B39 B40 37.2(5)
B34 B38 B39 B40 137.8(6)
C74 B38 B39 B31 -1.0(7)
B40 B38 B39 B31 -99.3(6)
B37 B38 B39 B31 -62.1(6)
B34 B38 B39 B31 38.5(5)
C74 B38 B39 B35 61.2(6)
B40 B38 B39 B35 -37.2(5)
B37 B38 B39 B35 0.0(6)
B34 B38 B39 B35 100.6(5)
C73 B31 B39 B34 39.0(4)
B35 B31 B39 B34 139.1(5)
B32 B31 B39 B34 101.5(5)
C73 B31 B39 B40 -62.0(6)
B35 B31 B39 B40 38.0(5)
B32 B31 B39 B40 0.5(6)
B34 B31 B39 B40 -101.0(5)
C73 B31 B39 B38 0.5(6)
B35 B31 B39 B38 100.5(6)
B32 B31 B39 B38 63.0(6)
B34 B31 B39 B38 -38.6(5)
C73 B31 B39 B35 -100.0(5)
B32 B31 B39 B35 -37.5(4)
B34 B31 B39 B35 -139.1(5)
B31 B35 B39 B34 -36.5(4)
B40 B35 B39 B34 100.4(5)
B32 B35 B39 B34 0.4(6)
B36 B35 B39 B34 63.8(6)
B31 B35 B39 B40 -136.9(5)
B32 B35 B39 B40 -100.0(5)
B36 B35 B39 B40 -36.6(5)
B31 B35 B39 B38 -99.9(5)
B40 B35 B39 B38 37.0(5)
B32 B35 B39 B38 -63.0(6)
B36 B35 B39 B38 0.5(6)
B40 B35 B39 B31 136.9(5)
B32 B35 B39 B31 36.9(4)
B36 B35 B39 B31 100.3(5)
C74 B38 B40 B37 39.6(4)
B34 B38 B40 B37 101.1(5)
B39 B38 B40 B37 138.5(6)
C74 B38 B40 B39 -98.9(5)
B37 B38 B40 B39 -138.5(6)
B34 B38 B40 B39 -37.4(5)
C74 B38 B40 B36 2.7(6)
B37 B38 B40 B36 -36.9(5)
B34 B38 B40 B36 64.3(6)
B39 B38 B40 B36 101.7(6)
C74 B38 B40 B35 -61.3(7)
B37 B38 B40 B35 -100.9(6)
B34 B38 B40 B35 0.2(7)
B39 B38 B40 B35 37.6(5)
C74 B37 B40 B38 -39.6(5)
B33 B37 B40 B38 -102.1(5)
B36 B37 B40 B38 -139.1(5)
C74 B37 B40 B39 -2.2(7)
B33 B37 B40 B39 -64.7(7)
B38 B37 B40 B39 37.4(5)
B36 B37 B40 B39 -101.7(6)
C74 B37 B40 B36 99.4(5)
B33 B37 B40 B36 37.0(5)
B38 B37 B40 B36 139.1(5)
C74 B37 B40 B35 61.7(7)
B33 B37 B40 B35 -0.7(7)
B38 B37 B40 B35 101.4(6)
B36 B37 B40 B35 -37.7(5)
B34 B39 B40 B38 37.6(5)
B31 B39 B40 B38 100.6(5)
B35 B39 B40 B38 138.2(5)
B34 B39 B40 B37 0.3(7)
B38 B39 B40 B37 -37.3(5)
B31 B39 B40 B37 63.3(7)
B35 B39 B40 B37 100.9(6)
B34 B39 B40 B36 -63.7(7)
B38 B39 B40 B36 -101.3(6)
B31 B39 B40 B36 -0.7(7)
B35 B39 B40 B36 37.0(5)
B34 B39 B40 B35 -100.6(5)
B38 B39 B40 B35 -138.2(5)
B31 B39 B40 B35 -37.6(5)
B33 B36 B40 B38 -0.3(7)
B37 B36 B40 B38 36.9(5)
B32 B36 B40 B38 -63.6(6)
B35 B36 B40 B38 -101.2(6)
B33 B36 B40 B37 -37.2(5)
B32 B36 B40 B37 -100.5(5)
B35 B36 B40 B37 -138.0(5)
B33 B36 B40 B39 63.9(6)
B37 B36 B40 B39 101.0(6)
B32 B36 B40 B39 0.6(7)
B35 B36 B40 B39 -37.0(5)
B33 B36 B40 B35 100.9(5)
B37 B36 B40 B35 138.0(5)
B32 B36 B40 B35 37.6(5)
B31 B35 B40 B38 0.9(7)
B32 B35 B40 B38 63.9(7)
B36 B35 B40 B38 101.5(6)
B39 B35 B40 B38 -37.6(5)
B31 B35 B40 B37 -62.9(7)
B32 B35 B40 B37 0.1(7)
B36 B35 B40 B37 37.6(5)
B39 B35 B40 B37 -101.5(6)
B31 B35 B40 B39 38.5(5)
B32 B35 B40 B39 101.6(5)
B36 B35 B40 B39 139.1(5)
B31 B35 B40 B36 -100.6(5)
B32 B35 B40 B36 -37.5(5)
B39 B35 B40 B36 -139.1(5)
C45 C40 C41 C42 0.5(8)
C46 C40 C41 C42 179.9(5)
C45 C40 C41 Ir2 -177.7(4)
C46 C40 C41 Ir2 1.8(7)
B45 B41 B42 C75 135.6(5)
B49 B41 B42 C75 97.6(5)
B44 B41 B42 C75 35.3(4)
C75 B41 B42 B43 -35.2(4)
B45 B41 B42 B43 100.4(5)
B49 B41 B42 B43 62.4(6)
B44 B41 B42 B43 0.0(6)
C75 B41 B42 B46 -98.1(5)
B45 B41 B42 B46 37.5(5)
B49 B41 B42 B46 -0.5(7)
B44 B41 B42 B46 -62.8(6)
C75 B41 B42 B45 -135.6(5)
B49 B41 B42 B45 -38.0(5)
B44 B41 B42 B45 -100.3(6)
C40 C41 C42 C43 -0.9(8)
Ir2 C41 C42 C43 177.0(4)
C75 B42 B43 C76 -37.1(4)
B41 B42 B43 C76 -2.1(6)
B46 B42 B43 C76 98.5(5)
B45 B42 B43 C76 61.1(6)
B41 B42 B43 C75 35.0(4)
B46 B42 B43 C75 135.6(5)
B45 B42 B43 C75 98.2(5)
C75 B42 B43 B46 -135.6(5)
B41 B42 B43 B46 -100.6(5)
B45 B42 B43 B46 -37.4(5)
C75 B42 B43 B47 -97.5(5)
B41 B42 B43 B47 -62.5(6)
B46 B42 B43 B47 38.1(4)
B45 B42 B43 B47 0.7(6)
C41 C42 C43 C44 0.1(9)
B46 B43 C76 C75 99.5(5)
B42 B43 C76 C75 36.8(4)
B47 B43 C76 C75 139.8(5)
C75 B43 C76 B47 -139.8(5)
B46 B43 C76 B47 -40.3(5)
B42 B43 C76 B47 -103.1(5)
C75 B43 C76 B44 -33.1(5)
B46 B43 C76 B44 66.4(6)
B42 B43 C76 B44 3.7(6)
B47 B43 C76 B44 106.7(6)
C75 B43 C76 B48 -102.8(6)
B46 B43 C76 B48 -3.3(7)
B42 B43 C76 B48 -66.0(6)
B47 B43 C76 B48 37.0(5)
C42 C43 C44 C45 1.1(8)
C42 C43 C44 C73 179.1(5)
C75 B41 B45 B50 -62.6(6)
B49 B41 B45 B50 37.0(5)
B42 B41 B45 B50 -100.7(5)
B44 B41 B45 B50 -0.2(6)
C75 B41 B45 B49 -99.6(5)
B42 B41 B45 B49 -137.7(5)
B44 B41 B45 B49 -37.2(5)
C75 B41 B45 B42 38.1(4)
B49 B41 B45 B42 137.7(5)
B44 B41 B45 B42 100.5(5)
C75 B41 B45 B46 1.1(6)
B49 B41 B45 B46 100.7(5)
B42 B41 B45 B46 -37.0(5)
B44 B41 B45 B46 63.5(6)
C75 B42 B45 B41 -38.6(5)
B43 B42 B45 B41 -101.5(5)
B46 B42 B45 B41 -138.3(5)
C75 B42 B45 B50 62.3(6)
B43 B42 B45 B50 -0.6(6)
B41 B42 B45 B50 100.9(6)
B46 B42 B45 B50 -37.4(5)
C75 B42 B45 B49 -1.0(7)
B43 B42 B45 B49 -63.8(6)
B41 B42 B45 B49 37.7(5)
B46 B42 B45 B49 -100.7(6)
C75 B42 B45 B46 99.7(5)
B43 B42 B45 B46 36.9(5)
B41 B42 B45 B46 138.3(5)
C43 C44 C45 C40 -1.5(8)
C73 C44 C45 C40 -179.5(5)
C41 C40 C45 C44 0.7(8)
C46 C40 C45 C44 -178.7(6)
C76 B43 B46 B42 -98.8(5)
C75 B43 B46 B42 -38.0(4)
B47 B43 B46 B42 -137.7(5)
C76 B43 B46 B47 39.0(5)
C75 B43 B46 B47 99.8(5)
B42 B43 B46 B47 137.7(5)
C76 B43 B46 B50 1.1(7)
C75 B43 B46 B50 61.9(6)
B42 B43 B46 B50 99.9(6)
B47 B43 B46 B50 -37.8(5)
C76 B43 B46 B45 -61.6(6)
C75 B43 B46 B45 -0.8(6)
B42 B43 B46 B45 37.2(5)
B47 B43 B46 B45 -100.6(5)
C75 B42 B46 B43 39.0(4)
B41 B42 B46 B43 101.2(5)
B45 B42 B46 B43 138.4(5)
C75 B42 B46 B47 1.0(6)
B43 B42 B46 B47 -38.1(5)
B41 B42 B46 B47 63.2(6)
B45 B42 B46 B47 100.3(5)
C75 B42 B46 B50 -62.5(6)
B43 B42 B46 B50 -101.6(5)
B41 B42 B46 B50 -0.3(7)
B45 B42 B46 B50 36.8(5)
C75 B42 B46 B45 -99.4(5)
B43 B42 B46 B45 -138.4(5)
B41 B42 B46 B45 -37.2(5)
B41 B45 B46 B43 -0.2(7)
B50 B45 B46 B43 101.0(5)
B49 B45 B46 B43 63.1(6)
B42 B45 B46 B43 -37.3(5)
B41 B45 B46 B42 37.1(5)
B50 B45 B46 B42 138.3(5)
B49 B45 B46 B42 100.4(5)
B41 B45 B46 B47 -64.1(6)
B50 B45 B46 B47 37.0(5)
B49 B45 B46 B47 -0.9(6)
B42 B45 B46 B47 -101.2(5)
B41 B45 B46 B50 -101.1(6)
B49 B45 B46 B50 -37.9(5)
B42 B45 B46 B50 -138.3(5)
C50 N4 C46 C47 -0.7(9)
Ir2 N4 C46 C47 177.7(5)
C50 N4 C46 C40 -179.7(5)
Ir2 N4 C46 C40 -1.2(7)
C45 C40 C46 N4 179.1(5)
C41 C40 C46 N4 -0.3(8)
C45 C40 C46 C47 0.3(10)
C41 C40 C46 C47 -179.2(6)
C75 C76 B47 B48 104.5(6)
B44 C76 B47 B48 36.5(5)
B43 C76 B47 B48 142.2(5)
C75 C76 B47 B46 1.9(7)
B44 C76 B47 B46 -66.1(6)
B48 C76 B47 B46 -102.6(5)
B43 C76 B47 B46 39.6(5)
C75 C76 B47 B43 -37.7(5)
B44 C76 B47 B43 -105.7(6)
B48 C76 B47 B43 -142.2(5)
C75 C76 B47 B50 64.2(6)
B44 C76 B47 B50 -3.7(7)
B48 C76 B47 B50 -40.3(5)
B43 C76 B47 B50 101.9(5)
B43 B46 B47 C76 -39.6(4)
B42 B46 B47 C76 -1.7(6)
B50 B46 B47 C76 98.2(6)
B45 B46 B47 C76 61.6(6)
B43 B46 B47 B48 -101.1(5)
B42 B46 B47 B48 -63.2(6)
B50 B46 B47 B48 36.7(5)
B45 B46 B47 B48 0.1(6)
B42 B46 B47 B43 37.9(4)
B50 B46 B47 B43 137.8(5)
B45 B46 B47 B43 101.2(5)
B43 B46 B47 B50 -137.8(5)
B42 B46 B47 B50 -99.9(6)
B45 B46 B47 B50 -36.6(5)
C75 B43 B47 C76 34.9(4)
B46 B43 B47 C76 133.9(5)
B42 B43 B47 C76 95.8(5)
C76 B43 B47 B48 -33.6(5)
C75 B43 B47 B48 1.3(6)
B46 B43 B47 B48 100.3(6)
B42 B43 B47 B48 62.2(6)
C76 B43 B47 B46 -133.9(5)
C75 B43 B47 B46 -99.0(5)
B42 B43 B47 B46 -38.2(5)
C76 B43 B47 B50 -96.3(6)
C75 B43 B47 B50 -61.4(6)
B46 B43 B47 B50 37.6(5)
B42 B43 B47 B50 -0.5(6)
N4 C46 C47 C48 0.6(10)
C40 C46 C47 C48 179.4(7)
C75 C76 B48 B50 -63.6(7)
B47 C76 B48 B50 41.1(5)
B44 C76 B48 B50 -101.4(6)
B43 C76 B48 B50 4.0(7)
C75 C76 B48 B44 37.9(5)
B47 C76 B48 B44 142.5(5)
B43 C76 B48 B44 105.4(6)
C75 C76 B48 B47 -104.7(6)
B44 C76 B48 B47 -142.5(5)
B43 C76 B48 B47 -37.1(5)
C75 C76 B48 B49 -1.3(6)
B47 C76 B48 B49 103.3(5)
B44 C76 B48 B49 -39.2(5)
B43 C76 B48 B49 66.2(6)
B46 B47 B48 C76 96.1(5)
B43 B47 B48 C76 33.6(5)
B50 B47 B48 C76 133.2(6)
C76 B47 B48 B50 -133.2(6)
B46 B47 B48 B50 -37.1(5)
B43 B47 B48 B50 -99.6(6)
C76 B47 B48 B44 -33.0(5)
B46 B47 B48 B44 63.1(6)
B43 B47 B48 B44 0.7(7)
B50 B47 B48 B44 100.2(6)
C76 B47 B48 B49 -95.4(5)
B46 B47 B48 B49 0.7(6)
B43 B47 B48 B49 -61.7(6)
B50 B47 B48 B49 37.8(5)
C46 C47 C48 C49 -0.1(12)
C75 B41 B49 B44 -38.5(4)
B45 B41 B49 B44 -137.7(5)
B42 B41 B49 B44 -99.6(5)
C75 B41 B49 B50 62.2(6)
B45 B41 B49 B50 -37.0(5)
B42 B41 B49 B50 1.1(7)
B44 B41 B49 B50 100.7(6)
C75 B41 B49 B48 -1.1(6)
B45 B41 B49 B48 -100.2(5)
B42 B41 B49 B48 -62.2(6)
B44 B41 B49 B48 37.5(5)
C75 B41 B49 B45 99.1(5)
B42 B41 B49 B45 38.1(5)
B44 B41 B49 B45 137.7(5)
C76 B48 B49 B44 39.0(4)
B50 B48 B49 B44 137.8(5)
B47 B48 B49 B44 99.6(5)
C76 B48 B49 B41 1.4(6)
B50 B48 B49 B41 100.3(5)
B44 B48 B49 B41 -37.5(5)
B47 B48 B49 B41 62.1(6)
C76 B48 B49 B50 -98.8(5)
B44 B48 B49 B50 -137.8(5)
B47 B48 B49 B50 -38.2(5)
C76 B48 B49 B45 -61.9(6)
B50 B48 B49 B45 36.9(5)
B44 B48 B49 B45 -100.9(5)
B47 B48 B49 B45 -1.3(6)
B41 B45 B49 B44 38.0(5)
B50 B45 B49 B44 -100.6(6)
B42 B45 B49 B44 0.4(7)
B46 B45 B49 B44 -62.5(6)
B50 B45 B49 B41 -138.6(5)
B42 B45 B49 B41 -37.6(5)
B46 B45 B49 B41 -100.5(5)
B41 B45 B49 B50 138.6(5)
B42 B45 B49 B50 101.0(6)
B46 B45 B49 B50 38.1(5)
B41 B45 B49 B48 101.9(5)
B50 B45 B49 B48 -36.8(5)
B42 B45 B49 B48 64.2(6)
B46 B45 B49 B48 1.3(6)
C47 C48 C49 C50 -0.2(11)
C76 B48 B50 B49 98.1(5)
B44 B48 B50 B49 37.1(5)
B47 B48 B50 B49 137.9(5)
C76 B48 B50 B45 61.0(6)
B44 B48 B50 B45 -0.1(7)
B47 B48 B50 B45 100.7(5)
B49 B48 B50 B45 -37.2(5)
C76 B48 B50 B47 -39.7(5)
B44 B48 B50 B47 -100.8(5)
B49 B48 B50 B47 -137.9(5)
C76 B48 B50 B46 -3.0(7)
B44 B48 B50 B46 -64.1(7)
B47 B48 B50 B46 36.8(5)
B49 B48 B50 B46 -101.1(6)
B44 B49 B50 B48 -37.8(5)
B41 B49 B50 B48 -101.8(5)
B45 B49 B50 B48 -138.7(5)
B44 B49 B50 B45 100.9(5)
B41 B49 B50 B45 36.9(5)
B48 B49 B50 B45 138.7(5)
B44 B49 B50 B47 -0.3(6)
B41 B49 B50 B47 -64.3(6)
B48 B49 B50 B47 37.5(5)
B45 B49 B50 B47 -101.2(5)
B44 B49 B50 B46 62.7(6)
B41 B49 B50 B46 -1.3(7)
B48 B49 B50 B46 100.5(6)
B45 B49 B50 B46 -38.2(5)
B41 B45 B50 B48 0.2(7)
B49 B45 B50 B48 37.2(5)
B42 B45 B50 B48 -63.1(6)
B46 B45 B50 B48 -100.3(6)
B41 B45 B50 B49 -37.0(5)
B42 B45 B50 B49 -100.3(5)
B46 B45 B50 B49 -137.5(5)
B41 B45 B50 B47 63.6(6)
B49 B45 B50 B47 100.6(5)
B42 B45 B50 B47 0.2(7)
B46 B45 B50 B47 -36.9(5)
B41 B45 B50 B46 100.5(5)
B49 B45 B50 B46 137.5(5)
B42 B45 B50 B46 37.1(5)
C76 B47 B50 B48 40.0(5)
B46 B47 B50 B48 138.6(5)
B43 B47 B50 B48 101.5(5)
C76 B47 B50 B49 2.3(6)
B48 B47 B50 B49 -37.7(5)
B46 B47 B50 B49 100.9(5)
B43 B47 B50 B49 63.8(6)
C76 B47 B50 B45 -61.3(6)
B48 B47 B50 B45 -101.4(6)
B46 B47 B50 B45 37.3(5)
B43 B47 B50 B45 0.2(7)
C76 B47 B50 B46 -98.6(5)
B48 B47 B50 B46 -138.6(5)
B43 B47 B50 B46 -37.1(5)
B43 B46 B50 B48 1.2(7)
B42 B46 B50 B48 64.7(7)
B47 B46 B50 B48 -36.8(5)
B45 B46 B50 B48 101.8(6)
B43 B46 B50 B49 -62.5(7)
B42 B46 B50 B49 1.0(7)
B47 B46 B50 B49 -100.5(6)
B45 B46 B50 B49 38.1(5)
B43 B46 B50 B45 -100.6(6)
B42 B46 B50 B45 -37.1(5)
B47 B46 B50 B45 -138.6(5)
B43 B46 B50 B47 38.0(5)
B42 B46 B50 B47 101.5(5)
B45 B46 B50 B47 138.6(5)
C46 N4 C50 C49 0.4(10)
Ir2 N4 C50 C49 -177.8(5)
C48 C49 C50 N4 0.0(11)
B59 B51 C78 C77 98.1(5)
B55 B51 C78 C77 138.9(5)
B54 B51 C78 C77 36.7(4)
B59 B51 C78 B56 -5.1(7)
C77 B51 C78 B56 -103.2(6)
B55 B51 C78 B56 35.7(6)
B54 B51 C78 B56 -66.5(6)
B59 B51 C78 B55 -40.8(5)
C77 B51 C78 B55 -138.9(5)
B54 B51 C78 B55 -102.2(5)
B59 B51 C78 B52 65.1(6)
C77 B51 C78 B52 -33.0(4)
B55 B51 C78 B52 105.9(6)
B54 B51 C78 B52 3.7(6)
C56 C51 C52 C53 2.9(8)
C57 C51 C52 C53 -178.1(5)
C56 C51 C52 Ir2 -177.1(4)
C57 C51 C52 Ir2 2.0(6)
C51 C52 C53 C54 -2.2(8)
Ir2 C52 C53 C54 177.7(4)
B52 B53 B54 C77 35.0(4)
B58 B53 B54 C77 135.4(5)
B57 B53 B54 C77 97.7(5)
C77 B53 B54 B59 -97.2(5)
B52 B53 B54 B59 -62.2(6)
B58 B53 B54 B59 38.2(5)
B57 B53 B54 B59 0.5(6)
C77 B53 B54 B58 -135.4(5)
B52 B53 B54 B58 -100.4(5)
B57 B53 B54 B58 -37.7(5)
C77 B53 B54 B51 -34.3(4)
B52 B53 B54 B51 0.7(6)
B58 B53 B54 B51 101.1(5)
B57 B53 B54 B51 63.4(6)
C78 B51 B54 C77 -36.3(4)
B59 B51 B54 C77 -134.7(5)
B55 B51 B54 C77 -97.0(5)
C78 B51 B54 B59 98.4(5)
C77 B51 B54 B59 134.7(5)
B55 B51 B54 B59 37.7(5)
C78 B51 B54 B53 -2.5(6)
B59 B51 B54 B53 -100.9(5)
C77 B51 B54 B53 33.7(4)
B55 B51 B54 B53 -63.3(6)
C78 B51 B54 B58 61.4(5)
B59 B51 B54 B58 -37.0(5)
C77 B51 B54 B58 97.7(5)
B55 B51 B54 B58 0.7(6)
C52 C53 C54 C55 0.2(8)
C77 C78 B55 B59 1.7(7)
B56 C78 B55 B59 -103.0(6)
B51 C78 B55 B59 40.8(5)
B52 C78 B55 B59 -65.9(6)
C77 C78 B55 B51 -39.1(5)
B56 C78 B55 B51 -143.8(6)
B52 C78 B55 B51 -106.7(5)
C77 C78 B55 B60 64.3(6)
B56 C78 B55 B60 -40.4(5)
B51 C78 B55 B60 103.4(6)
B52 C78 B55 B60 -3.3(7)
C77 C78 B55 B56 104.7(6)
B51 C78 B55 B56 143.8(6)
B52 C78 B55 B56 37.2(5)
B59 B51 B55 C78 132.7(6)
C77 B51 B55 C78 34.7(4)
B54 B51 B55 C78 95.1(5)
C78 B51 B55 B59 -132.7(6)
C77 B51 B55 B59 -98.0(5)
B54 B51 B55 B59 -37.6(5)
C78 B51 B55 B60 -95.9(6)
B59 B51 B55 B60 36.7(5)
C77 B51 B55 B60 -61.2(6)
B54 B51 B55 B60 -0.9(7)
C78 B51 B55 B56 -31.9(5)
B59 B51 B55 B56 100.8(6)
C77 B51 B55 B56 2.8(7)
B54 B51 B55 B56 63.2(6)
C53 C54 C55 C56 1.3(8)
C53 C54 C55 C75 177.8(5)
C77 C78 B56 B57 -2.3(6)
B55 C78 B56 B57 102.3(6)
B51 C78 B56 B57 67.0(6)
B52 C78 B56 B57 -39.6(5)
C77 C78 B56 B52 37.3(5)
B55 C78 B56 B52 141.9(6)
B51 C78 B56 B52 106.6(5)
C77 C78 B56 B55 -104.5(6)
B51 C78 B56 B55 -35.3(5)
B52 C78 B56 B55 -141.9(6)
C77 C78 B56 B60 -64.5(6)
B55 C78 B56 B60 40.0(5)
B51 C78 B56 B60 4.7(7)
B52 C78 B56 B60 -101.9(5)
B59 B55 B56 C78 95.5(6)
B51 B55 B56 C78 32.4(5)
B60 B55 B56 C78 133.7(6)
C78 B55 B56 B57 -96.6(5)
B59 B55 B56 B57 -1.2(7)
B51 B55 B56 B57 -64.3(6)
B60 B55 B56 B57 37.0(5)
C78 B55 B56 B52 -34.0(5)
B59 B55 B56 B52 61.5(6)
B51 B55 B56 B52 -1.6(7)
B60 B55 B56 B52 99.7(6)
C78 B55 B56 B60 -133.7(6)
B59 B55 B56 B60 -38.2(5)
B51 B55 B56 B60 -101.3(6)
C52 C51 C56 C55 -1.5(8)
C57 C51 C56 C55 179.5(5)
C54 C55 C56 C51 -0.7(8)
C75 C55 C56 C51 -177.2(5)
C78 B56 B57 B52 39.6(4)
B55 B56 B57 B52 100.9(5)
B60 B56 B57 B52 137.7(5)
C78 B56 B57 B58 -61.1(6)
B52 B56 B57 B58 -100.7(5)
B55 B56 B57 B58 0.2(6)
B60 B56 B57 B58 37.0(5)
C78 B56 B57 B60 -98.1(5)
B52 B56 B57 B60 -137.7(5)
B55 B56 B57 B60 -36.8(5)
C78 B56 B57 B53 2.1(6)
B52 B56 B57 B53 -37.5(4)
B55 B56 B57 B53 63.4(6)
B60 B56 B57 B53 100.2(5)
C77 B53 B57 B52 -39.2(4)
B54 B53 B57 B52 -101.0(5)
B58 B53 B57 B52 -138.8(5)
C77 B53 B57 B56 -1.2(6)
B52 B53 B57 B56 37.9(5)
B54 B53 B57 B56 -63.1(6)
B58 B53 B57 B56 -100.9(5)
C77 B53 B57 B58 99.7(5)
B52 B53 B57 B58 138.8(5)
B54 B53 B57 B58 37.9(5)
C77 B53 B57 B60 62.3(6)
B52 B53 B57 B60 101.4(5)
B54 B53 B57 B60 0.5(6)
B58 B53 B57 B60 -37.4(5)
C61 N5 C57 C58 -1.9(8)
Ir2 N5 C57 C58 167.9(4)
C61 N5 C57 C51 178.9(5)
Ir2 N5 C57 C51 -11.3(6)
C56 C51 C57 N5 -174.4(5)
C52 C51 C57 N5 6.5(7)
C56 C51 C57 C58 6.5(9)
C52 C51 C57 C58 -172.6(5)
C77 B53 B58 B60 -61.0(6)
B52 B53 B58 B60 1.5(7)
B54 B53 B58 B60 -99.7(6)
B57 B53 B58 B60 38.0(5)
C77 B53 B58 B57 -99.0(5)
B52 B53 B58 B57 -36.5(5)
B54 B53 B58 B57 -137.7(5)
C77 B53 B58 B54 38.7(4)
B52 B53 B58 B54 101.2(5)
B57 B53 B58 B54 137.7(5)
C77 B53 B58 B59 1.9(6)
B52 B53 B58 B59 64.4(6)
B54 B53 B58 B59 -36.8(5)
B57 B53 B58 B59 100.9(5)
B52 B57 B58 B60 -101.1(6)
B56 B57 B58 B60 -37.3(5)
B53 B57 B58 B60 -137.7(5)
B52 B57 B58 B53 36.6(5)
B56 B57 B58 B53 100.4(5)
B60 B57 B58 B53 137.7(5)
B52 B57 B58 B54 -1.0(7)
B56 B57 B58 B54 62.8(6)
B60 B57 B58 B54 100.1(6)
B53 B57 B58 B54 -37.6(5)
B52 B57 B58 B59 -63.0(6)
B56 B57 B58 B59 0.8(6)
B60 B57 B58 B59 38.1(5)
B53 B57 B58 B59 -99.6(5)
C77 B54 B58 B60 63.0(6)
B59 B54 B58 B60 -36.4(5)
B53 B54 B58 B60 101.5(5)
B51 B54 B58 B60 -0.3(6)
C77 B54 B58 B53 -38.5(5)
B59 B54 B58 B53 -137.9(5)
B51 B54 B58 B53 -101.7(5)
C77 B54 B58 B57 -0.6(6)
B59 B54 B58 B57 -100.0(6)
B53 B54 B58 B57 37.9(5)
B51 B54 B58 B57 -63.9(6)
C77 B54 B58 B59 99.4(5)
B53 B54 B58 B59 137.9(5)
B51 B54 B58 B59 36.2(5)
N5 C57 C58 C59 0.7(9)
C51 C57 C58 C59 179.8(5)
C78 B51 B59 B55 40.2(5)
C77 B51 B59 B55 99.0(5)
B54 B51 B59 B55 137.4(6)
C78 B51 B59 B54 -97.2(5)
C77 B51 B59 B54 -38.4(4)
B55 B51 B59 B54 -137.4(6)
C78 B51 B59 B60 3.3(6)
C77 B51 B59 B60 62.1(6)
B55 B51 B59 B60 -37.0(5)
B54 B51 B59 B60 100.5(6)
C78 B51 B59 B58 -60.3(6)
C77 B51 B59 B58 -1.5(6)
B55 B51 B59 B58 -100.5(6)
B54 B51 B59 B58 36.9(5)
C78 B55 B59 B51 -40.6(5)
B60 B55 B59 B51 -139.3(5)
B56 B55 B59 B51 -101.2(5)
C78 B55 B59 B54 -1.7(7)
B51 B55 B59 B54 38.9(5)
B60 B55 B59 B54 -100.4(6)
B56 B55 B59 B54 -62.3(6)
C78 B55 B59 B60 98.7(6)
B51 B55 B59 B60 139.3(5)
B56 B55 B59 B60 38.1(5)
C78 B55 B59 B58 62.3(6)
B51 B55 B59 B58 102.9(5)
B60 B55 B59 B58 -36.5(5)
B56 B55 B59 B58 1.7(7)
C77 B54 B59 B51 39.8(4)
B53 B54 B59 B51 101.5(5)
B58 B54 B59 B51 139.3(5)
C77 B54 B59 B55 1.2(7)
B53 B54 B59 B55 62.8(6)
B58 B54 B59 B55 100.7(6)
B51 B54 B59 B55 -38.7(5)
C77 B54 B59 B60 -63.0(6)
B53 B54 B59 B60 -1.3(7)
B58 B54 B59 B60 36.5(5)
B51 B54 B59 B60 -102.8(6)
C77 B54 B59 B58 -99.5(5)
B53 B54 B59 B58 -37.9(5)
B51 B54 B59 B58 -139.3(5)
B60 B58 B59 B51 101.6(6)
B53 B58 B59 B51 -0.3(7)
B57 B58 B59 B51 63.1(6)
B54 B58 B59 B51 -37.4(5)
B60 B58 B59 B55 36.9(5)
B53 B58 B59 B55 -64.9(6)
B57 B58 B59 B55 -1.5(6)
B54 B58 B59 B55 -102.1(5)
B60 B58 B59 B54 138.9(5)
B53 B58 B59 B54 37.1(5)
B57 B58 B59 B54 100.5(5)
B53 B58 B59 B60 -101.8(5)
B57 B58 B59 B60 -38.4(5)
B54 B58 B59 B60 -138.9(5)
C57 C58 C59 C60 1.2(9)
B53 B58 B60 B55 62.7(7)
B57 B58 B60 B55 100.7(6)
B54 B58 B60 B55 -0.3(7)
B59 B58 B60 B55 -36.3(5)
B53 B58 B60 B59 99.0(5)
B57 B58 B60 B59 137.0(5)
B54 B58 B60 B59 36.0(5)
B53 B58 B60 B57 -38.0(5)
B54 B58 B60 B57 -100.9(5)
B59 B58 B60 B57 -137.0(5)
B53 B58 B60 B56 -1.0(7)
B57 B58 B60 B56 37.0(5)
B54 B58 B60 B56 -63.9(6)
B59 B58 B60 B56 -100.0(6)
C78 B55 B60 B58 -61.2(7)
B59 B55 B60 B58 37.1(5)
B51 B55 B60 B58 0.7(7)
B56 B55 B60 B58 -100.5(6)
C78 B55 B60 B59 -98.2(6)
B51 B55 B60 B59 -36.3(5)
B56 B55 B60 B59 -137.6(5)
C78 B55 B60 B57 2.5(7)
B59 B55 B60 B57 100.7(6)
B51 B55 B60 B57 64.4(7)
B56 B55 B60 B57 -36.9(5)
C78 B55 B60 B56 39.3(5)
B59 B55 B60 B56 137.6(5)
B51 B55 B60 B56 101.2(6)
B51 B59 B60 B58 -102.0(5)
B55 B59 B60 B58 -139.1(5)
B54 B59 B60 B58 -36.8(5)
B51 B59 B60 B55 37.1(5)
B54 B59 B60 B55 102.2(6)
B58 B59 B60 B55 139.1(5)
B51 B59 B60 B57 -63.5(7)
B55 B59 B60 B57 -100.6(6)
B54 B59 B60 B57 1.6(7)
B58 B59 B60 B57 38.5(5)
B51 B59 B60 B56 -0.7(7)
B55 B59 B60 B56 -37.7(5)
B54 B59 B60 B56 64.5(6)
B58 B59 B60 B56 101.3(6)
B52 B57 B60 B58 100.3(5)
B56 B57 B60 B58 138.4(5)
B53 B57 B60 B58 37.5(5)
B52 B57 B60 B55 -0.9(7)
B56 B57 B60 B55 37.1(5)
B58 B57 B60 B55 -101.3(6)
B53 B57 B60 B55 -63.8(7)
B52 B57 B60 B59 61.6(7)
B56 B57 B60 B59 99.6(5)
B58 B57 B60 B59 -38.8(5)
B53 B57 B60 B59 -1.3(7)
B52 B57 B60 B56 -38.0(5)
B58 B57 B60 B56 -138.4(5)
B53 B57 B60 B56 -100.9(5)
C78 B56 B60 B58 61.8(6)
B57 B56 B60 B58 -37.2(5)
B52 B56 B60 B58 0.1(7)
B55 B56 B60 B58 101.4(6)
C78 B56 B60 B55 -39.6(5)
B57 B56 B60 B55 -138.6(5)
B52 B56 B60 B55 -101.3(6)
C78 B56 B60 B59 -2.3(7)
B57 B56 B60 B59 -101.3(6)
B52 B56 B60 B59 -64.0(6)
B55 B56 B60 B59 37.3(5)
C78 B56 B60 B57 99.0(5)
B52 B56 B60 B57 37.3(5)
B55 B56 B60 B57 138.6(5)
C58 C59 C60 C61 -1.8(9)
C57 N5 C61 C60 1.3(9)
Ir2 N5 C61 C60 -167.1(5)
C59 C60 C61 N5 0.6(10)
C67 C62 C63 C64 0.0(8)
C68 C62 C63 C64 179.4(5)
C67 C62 C63 Ir2 178.7(4)
C68 C62 C63 Ir2 -2.0(6)
C62 C63 C64 C65 -0.2(8)
Ir2 C63 C64 C65 -178.7(4)
C63 C64 C65 C66 0.3(8)
C64 C65 C66 C67 -0.2(8)
C64 C65 C66 C77 178.4(5)
C63 C62 C67 C66 0.1(8)
C68 C62 C67 C66 -179.2(5)
C65 C66 C67 C62 0.0(8)
C77 C66 C67 C62 -178.5(5)
C72 N6 C68 C69 2.4(8)
Ir2 N6 C68 C69 174.1(4)
C72 N6 C68 C62 -176.8(5)
Ir2 N6 C68 C62 -5.1(6)
C67 C62 C68 N6 -175.9(5)
C63 C62 C68 N6 4.8(7)
C67 C62 C68 C69 4.9(9)
C63 C62 C68 C69 -174.4(5)
N6 C68 C69 C70 -1.7(8)
C62 C68 C69 C70 177.4(5)
C68 C69 C70 C71 0.7(9)
C69 C70 C71 C72 -0.4(9)
C68 N6 C72 C71 -2.2(9)
Ir2 N6 C72 C71 -172.8(4)
C70 C71 C72 N6 1.2(9)
C45 C44 C73 C74 42.1(8)
C43 C44 C73 C74 -135.8(5)
C45 C44 C73 B31 -176.2(5)
C43 C44 C73 B31 5.9(8)
C45 C44 C73 B32 -100.4(7)
C43 C44 C73 B32 81.7(7)
C45 C44 C73 B33 -28.1(8)
C43 C44 C73 B33 154.0(5)
C45 C44 C73 B34 111.2(6)
C43 C44 C73 B34 -66.7(7)
B37 C74 C73 C44 -146.0(5)
B38 C74 C73 C44 145.6(5)
B34 C74 C73 C44 106.8(5)
B33 C74 C73 C44 -107.8(5)
B37 C74 C73 B31 67.5(6)
B38 C74 C73 B31 -0.9(7)
B34 C74 C73 B31 -39.7(5)
B33 C74 C73 B31 105.7(5)
B37 C74 C73 B32 0.9(7)
B38 C74 C73 B32 -67.5(6)
B34 C74 C73 B32 -106.4(5)
B33 C74 C73 B32 39.0(5)
B37 C74 C73 B33 -38.1(5)
B38 C74 C73 B33 -106.6(6)
B34 C74 C73 B33 -145.4(5)
B37 C74 C73 B34 107.3(6)
B38 C74 C73 B34 38.9(5)
B33 C74 C73 B34 145.4(5)
B35 B31 C73 C44 152.8(5)
B32 B31 C73 C44 112.8(6)
B34 B31 C73 C44 -104.9(6)
B39 B31 C73 C44 -143.8(5)
B35 B31 C73 C74 -63.2(6)
B32 B31 C73 C74 -103.1(5)
B34 B31 C73 C74 39.2(5)
B39 B31 C73 C74 0.2(6)
B35 B31 C73 B32 40.0(4)
B34 B31 C73 B32 142.3(5)
B39 B31 C73 B32 103.4(5)
B35 B31 C73 B33 3.3(6)
B32 B31 C73 B33 -36.6(5)
B34 B31 C73 B33 105.7(5)
B39 B31 C73 B33 66.7(6)
B35 B31 C73 B34 -102.4(5)
B32 B31 C73 B34 -142.3(5)
B39 B31 C73 B34 -39.0(4)
B31 B32 C73 C44 -113.2(6)
B33 B32 C73 C44 105.6(6)
B36 B32 C73 C44 145.3(5)
B35 B32 C73 C44 -152.2(5)
B31 B32 C73 C74 102.3(5)
B33 B32 C73 C74 -39.0(5)
B36 B32 C73 C74 0.7(6)
B35 B32 C73 C74 63.3(6)
B33 B32 C73 B31 -141.3(5)
B36 B32 C73 B31 -101.6(5)
B35 B32 C73 B31 -39.0(4)
B31 B32 C73 B33 141.3(5)
B36 B32 C73 B33 39.7(4)
B35 B32 C73 B33 102.3(5)
B31 B32 C73 B34 36.1(4)
B33 B32 C73 B34 -105.2(5)
B36 B32 C73 B34 -65.4(6)
B35 B32 C73 B34 -2.9(6)
C74 B33 C73 C44 107.6(5)
B36 B33 C73 C44 -154.9(5)
B37 B33 C73 C44 142.3(5)
B32 B33 C73 C44 -114.6(5)
B36 B33 C73 C74 97.6(5)
B37 B33 C73 C74 34.7(4)
B32 B33 C73 C74 137.9(5)
C74 B33 C73 B31 -101.1(5)
B36 B33 C73 B31 -3.5(6)
B37 B33 C73 B31 -66.3(6)
B32 B33 C73 B31 36.8(5)
C74 B33 C73 B32 -137.9(5)
B36 B33 C73 B32 -40.3(4)
B37 B33 C73 B32 -103.1(5)
C74 B33 C73 B34 -32.8(5)
B36 B33 C73 B34 64.8(6)
B37 B33 C73 B34 1.9(6)
B32 B33 C73 B34 105.1(5)
B37 C74 B34 C73 -102.5(6)
B38 C74 B34 C73 -139.2(5)
B33 C74 B34 C73 -33.4(5)
C73 C74 B34 B39 99.0(5)
B37 C74 B34 B39 -3.5(7)
B38 C74 B34 B39 -40.2(5)
B33 C74 B34 B39 65.6(6)
C73 C74 B34 B31 36.5(4)
B37 C74 B34 B31 -66.0(6)
B38 C74 B34 B31 -102.7(5)
B33 C74 B34 B31 3.1(6)
C73 C74 B34 B38 139.2(5)
B37 C74 B34 B38 36.7(5)
B33 C74 B34 B38 105.8(5)
C44 C73 B34 C74 -107.6(5)
B31 C73 B34 C74 137.1(5)
B32 C73 B34 C74 101.0(5)
B33 C73 B34 C74 33.0(5)
C44 C73 B34 B39 154.5(5)
C74 C73 B34 B39 -97.9(5)
B31 C73 B34 B39 39.3(4)
B32 C73 B34 B39 3.2(6)
B33 C73 B34 B39 -64.8(6)
C44 C73 B34 B31 115.2(5)
C74 C73 B34 B31 -137.1(5)
B32 C73 B34 B31 -36.1(4)
B33 C73 B34 B31 -104.1(5)
C44 C73 B34 B38 -142.7(5)
C74 C73 B34 B38 -35.1(4)
B31 C73 B34 B38 102.0(5)
B32 C73 B34 B38 65.9(6)
B33 C73 B34 B38 -2.1(6)
B40 B39 B34 C74 1.8(7)
B38 B39 B34 C74 39.2(5)
B31 B39 B34 C74 -97.4(5)
B35 B39 B34 C74 -61.3(6)
B40 B39 B34 C73 61.1(6)
B38 B39 B34 C73 98.4(5)
B31 B39 B34 C73 -38.2(4)
B35 B39 B34 C73 -2.0(6)
B40 B39 B34 B31 99.2(6)
B38 B39 B34 B31 136.6(5)
B35 B39 B34 B31 36.1(4)
B40 B39 B34 B38 -37.4(5)
B31 B39 B34 B38 -136.6(5)
B35 B39 B34 B38 -100.5(5)
C73 B31 B34 C74 -36.0(4)
B35 B31 B34 C74 62.5(6)
B32 B31 B34 C74 -2.1(6)
B39 B31 B34 C74 99.5(5)
B35 B31 B34 C73 98.4(5)
B32 B31 B34 C73 33.8(4)
B39 B31 B34 C73 135.5(5)
C73 B31 B34 B39 -135.5(5)
B35 B31 B34 B39 -37.1(5)
B32 B31 B34 B39 -101.7(5)
C73 B31 B34 B38 -96.6(5)
B35 B31 B34 B38 1.8(6)
B32 B31 B34 B38 -62.8(6)
B39 B31 B34 B38 38.9(5)
B40 B38 B34 C74 -96.5(6)
B37 B38 B34 C74 -33.2(5)
B39 B38 B34 C74 -134.2(5)
C74 B38 B34 C73 34.5(4)
B40 B38 B34 C73 -62.0(6)
B37 B38 B34 C73 1.3(6)
B39 B38 B34 C73 -99.6(5)
C74 B38 B34 B39 134.2(5)
B40 B38 B34 B39 37.6(5)
B37 B38 B34 B39 101.0(6)
C74 B38 B34 B31 95.3(5)
B40 B38 B34 B31 -1.2(7)
B37 B38 B34 B31 62.1(6)
B39 B38 B34 B31 -38.9(5)
C56 C55 C75 C76 -94.1(7)
C54 C55 C75 C76 89.5(7)
C56 C55 C75 B42 49.3(8)
C54 C55 C75 B42 -127.1(6)
C56 C55 C75 B41 124.1(6)
C54 C55 C75 B41 -52.4(7)
C56 C55 C75 B43 -23.8(8)
C54 C55 C75 B43 159.8(5)
C56 C55 C75 B44 -163.6(5)
C54 C55 C75 B44 20.0(7)
B47 C76 C75 C55 146.1(5)
B44 C76 C75 C55 -107.0(6)
B48 C76 C75 C55 -145.2(5)
B43 C76 C75 C55 107.6(6)
B47 C76 C75 B42 -1.3(7)
B44 C76 C75 B42 105.6(5)
B48 C76 C75 B42 67.4(6)
B43 C76 C75 B42 -39.8(4)
B47 C76 C75 B41 -68.0(6)
B44 C76 C75 B41 39.0(5)
B48 C76 C75 B41 0.7(7)
B43 C76 C75 B41 -106.5(5)
B47 C76 C75 B43 38.5(5)
B44 C76 C75 B43 145.5(5)
B48 C76 C75 B43 107.2(5)
B47 C76 C75 B44 -107.0(6)
B48 C76 C75 B44 -38.3(5)
B43 C76 C75 B44 -145.5(5)
B43 B42 C75 C55 -108.1(6)
B41 B42 C75 C55 111.1(6)
B46 B42 C75 C55 -146.9(5)
B45 B42 C75 C55 150.0(5)
B43 B42 C75 C76 38.9(4)
B41 B42 C75 C76 -101.9(5)
B46 B42 C75 C76 0.1(6)
B45 B42 C75 C76 -63.0(6)
B43 B42 C75 B41 140.8(5)
B46 B42 C75 B41 102.0(5)
B45 B42 C75 B41 38.9(5)
B41 B42 C75 B43 -140.8(5)
B46 B42 C75 B43 -38.8(4)
B45 B42 C75 B43 -101.9(5)
B43 B42 C75 B44 103.1(5)
B41 B42 C75 B44 -37.6(5)
B46 B42 C75 B44 64.4(6)
B45 B42 C75 B44 1.2(6)
B45 B41 C75 C55 -151.1(5)
B49 B41 C75 C55 146.0(5)
B42 B41 C75 C55 -112.0(6)
B44 B41 C75 C55 107.7(6)
B45 B41 C75 C76 63.1(6)
B49 B41 C75 C76 0.3(6)
B42 B41 C75 C76 102.3(5)
B44 B41 C75 C76 -38.0(5)
B45 B41 C75 B42 -39.2(5)
B49 B41 C75 B42 -102.0(5)
B44 B41 C75 B42 -140.3(5)
B45 B41 C75 B43 -1.7(6)
B49 B41 C75 B43 -64.5(6)
B42 B41 C75 B43 37.5(5)
B44 B41 C75 B43 -102.8(5)
B45 B41 C75 B44 101.1(5)
B49 B41 C75 B44 38.3(4)
B42 B41 C75 B44 140.3(5)
C76 B43 C75 C55 -110.6(6)
B46 B43 C75 C55 151.8(5)
B42 B43 C75 C55 112.6(5)
B47 B43 C75 C55 -145.2(5)
B46 B43 C75 C76 -97.6(5)
B42 B43 C75 C76 -136.8(5)
B47 B43 C75 C76 -34.6(4)
C76 B43 C75 B42 136.8(5)
B46 B43 C75 B42 39.2(5)
B47 B43 C75 B42 102.3(5)
C76 B43 C75 B41 99.2(5)
B46 B43 C75 B41 1.6(6)
B42 B43 C75 B41 -37.7(5)
B47 B43 C75 B41 64.6(6)
C76 B43 C75 B44 31.7(4)
B46 B43 C75 B44 -65.9(6)
B42 B43 C75 B44 -105.1(5)
B47 B43 C75 B44 -2.9(6)
B47 C76 B44 C75 103.2(5)
B48 C76 B44 C75 139.8(5)
B43 C76 B44 C75 33.0(5)
C75 C76 B44 B49 -99.6(5)
B47 C76 B44 B49 3.6(7)
B48 C76 B44 B49 40.2(5)
B43 C76 B44 B49 -66.6(6)
C75 C76 B44 B48 -139.8(5)
B47 C76 B44 B48 -36.6(5)
B43 C76 B44 B48 -106.8(5)
C75 C76 B44 B41 -36.7(4)
B47 C76 B44 B41 66.5(6)
B48 C76 B44 B41 103.2(5)
B43 C76 B44 B41 -3.7(7)
C55 C75 B44 C76 110.6(5)
B42 C75 B44 C76 -99.6(5)
B41 C75 B44 C76 -137.5(5)
B43 C75 B44 C76 -31.9(5)
C55 C75 B44 B49 -150.8(5)
C76 C75 B44 B49 98.6(5)
B42 C75 B44 B49 -1.0(6)
B41 C75 B44 B49 -38.9(5)
B43 C75 B44 B49 66.7(6)
C55 C75 B44 B48 145.7(5)
C76 C75 B44 B48 35.2(4)
B42 C75 B44 B48 -64.4(6)
B41 C75 B44 B48 -102.4(5)
B43 C75 B44 B48 3.3(6)
C55 C75 B44 B41 -111.9(6)
C76 C75 B44 B41 137.5(5)
B42 C75 B44 B41 37.9(5)
B43 C75 B44 B41 105.7(5)
B41 B49 B44 C76 99.2(5)
B50 B49 B44 C76 -1.8(6)
B48 B49 B44 C76 -39.3(4)
B45 B49 B44 C76 61.5(6)
B41 B49 B44 C75 38.0(4)
B50 B49 B44 C75 -63.0(6)
B48 B49 B44 C75 -100.5(5)
B45 B49 B44 C75 0.3(7)
B41 B49 B44 B48 138.5(5)
B50 B49 B44 B48 37.5(5)
B45 B49 B44 B48 100.8(6)
B50 B49 B44 B41 -101.1(5)
B48 B49 B44 B41 -138.5(5)
B45 B49 B44 B41 -37.7(5)
B50 B48 B44 C76 96.9(5)
B47 B48 B44 C76 32.8(5)
B49 B48 B44 C76 134.4(5)
C76 B48 B44 C75 -35.1(4)
B50 B48 B44 C75 61.7(6)
B47 B48 B44 C75 -2.3(6)
B49 B48 B44 C75 99.2(5)
C76 B48 B44 B49 -134.4(5)
B50 B48 B44 B49 -37.5(5)
B47 B48 B44 B49 -101.6(5)
C76 B48 B44 B41 -96.9(5)
B50 B48 B44 B41 0.0(7)
B47 B48 B44 B41 -64.1(6)
B49 B48 B44 B41 37.5(5)
C75 B41 B44 C76 36.7(4)
B45 B41 B44 C76 -61.5(6)
B49 B41 B44 C76 -99.3(5)
B42 B41 B44 C76 2.1(6)
B45 B41 B44 C75 -98.3(5)
B49 B41 B44 C75 -136.0(5)
B42 B41 B44 C75 -34.7(4)
C75 B41 B44 B49 136.0(5)
B45 B41 B44 B49 37.7(5)
B42 B41 B44 B49 101.4(5)
C75 B41 B44 B48 98.4(5)
B45 B41 B44 B48 0.1(6)
B49 B41 B44 B48 -37.6(5)
B42 B41 B44 B48 63.8(6)
C67 C66 C77 C78 44.8(7)
C65 C66 C77 C78 -133.7(5)
C67 C66 C77 B53 -98.6(7)
C65 C66 C77 B53 83.0(7)
C67 C66 C77 B54 -175.3(5)
C65 C66 C77 B54 6.2(8)
C67 C66 C77 B52 -25.2(7)
C65 C66 C77 B52 156.3(5)
C67 C66 C77 B51 112.9(6)
C65 C66 C77 B51 -65.6(6)
B56 C78 C77 C66 -146.7(5)
B55 C78 C77 C66 144.2(5)
B51 C78 C77 C66 105.3(5)
B52 C78 C77 C66 -108.9(5)
B56 C78 C77 B53 1.6(6)
B55 C78 C77 B53 -67.5(6)
B51 C78 C77 B53 -106.4(5)
B52 C78 C77 B53 39.4(4)
B56 C78 C77 B54 68.1(6)
B55 C78 C77 B54 -1.0(7)
B51 C78 C77 B54 -39.9(5)
B52 C78 C77 B54 105.9(5)
B56 C78 C77 B52 -37.9(5)
B55 C78 C77 B52 -107.0(6)
B51 C78 C77 B52 -145.8(5)
B56 C78 C77 B51 108.0(5)
B55 C78 C77 B51 38.9(5)
B52 C78 C77 B51 145.8(5)
B52 B53 C77 C66 106.4(6)
B54 B53 C77 C66 -112.8(6)
B58 B53 C77 C66 -152.1(5)
B57 B53 C77 C66 145.4(5)
B52 B53 C77 C78 -39.2(4)
B54 B53 C77 C78 101.6(5)
B58 B53 C77 C78 62.3(6)
B57 B53 C77 C78 -0.1(6)
B52 B53 C77 B54 -140.8(5)
B58 B53 C77 B54 -39.3(5)
B57 B53 C77 B54 -101.7(5)
B54 B53 C77 B52 140.8(5)
B58 B53 C77 B52 101.5(5)
B57 B53 C77 B52 39.0(4)
B52 B53 C77 B51 -104.5(5)
B54 B53 C77 B51 36.2(5)
B58 B53 C77 B51 -3.1(6)
B57 B53 C77 B51 -65.5(6)
B59 B54 C77 C66 -142.7(5)
B53 B54 C77 C66 114.5(6)
B58 B54 C77 C66 153.7(5)
B51 B54 C77 C66 -103.4(6)
B59 B54 C77 C78 -0.1(6)
B53 B54 C77 C78 -102.9(5)
B58 B54 C77 C78 -63.7(6)
B51 B54 C77 C78 39.2(4)
B59 B54 C77 B53 102.8(5)
B58 B54 C77 B53 39.2(5)
B51 B54 C77 B53 142.1(5)
B59 B54 C77 B52 65.7(6)
B53 B54 C77 B52 -37.1(5)
B58 B54 C77 B52 2.1(6)
B51 B54 C77 B52 105.0(5)
B59 B54 C77 B51 -39.3(4)
B53 B54 C77 B51 -142.1(5)
B58 B54 C77 B51 -102.9(5)
C78 B51 C77 C66 -107.9(5)
B59 B51 C77 C66 154.8(5)
B55 B51 C77 C66 -143.3(5)
B54 B51 C77 C66 115.5(5)
B59 B51 C77 C78 -97.3(5)
B55 B51 C77 C78 -35.4(5)
B54 B51 C77 C78 -136.5(5)
C78 B51 C77 B53 100.2(5)
B59 B51 C77 B53 2.9(6)
B55 B51 C77 B53 64.7(6)
B54 B51 C77 B53 -36.4(5)
C78 B51 C77 B54 136.5(5)
B59 B51 C77 B54 39.2(5)
B55 B51 C77 B54 101.1(5)
C78 B51 C77 B52 32.3(4)
B59 B51 C77 B52 -65.0(6)
B55 B51 C77 B52 -3.1(6)
B54 B51 C77 B52 -104.2(5)
B56 C78 B52 C77 140.3(5)
B55 C78 B52 C77 102.9(6)
B51 C78 B52 C77 33.5(4)
C77 C78 B52 B57 -100.2(5)
B56 C78 B52 B57 40.1(5)
B55 C78 B52 B57 2.7(7)
B51 C78 B52 B57 -66.7(6)
C77 C78 B52 B53 -36.8(4)
B56 C78 B52 B53 103.5(5)
B55 C78 B52 B53 66.1(6)
B51 C78 B52 B53 -3.4(6)
C77 C78 B52 B56 -140.3(5)
B55 C78 B52 B56 -37.4(5)
B51 C78 B52 B56 -106.8(5)
C66 C77 B52 C78 107.0(5)
B53 C77 B52 C78 -137.2(5)
B54 C77 B52 C78 -99.9(5)
B51 C77 B52 C78 -32.0(4)
C66 C77 B52 B57 -155.8(5)
C78 C77 B52 B57 97.2(5)
B53 C77 B52 B57 -40.0(5)
B54 C77 B52 B57 -2.7(6)
B51 C77 B52 B57 65.2(6)
C66 C77 B52 B53 -115.8(5)
C78 C77 B52 B53 137.2(5)
B54 C77 B52 B53 37.3(5)
B51 C77 B52 B53 105.2(5)
C66 C77 B52 B56 141.2(5)
C78 C77 B52 B56 34.2(4)
B53 C77 B52 B56 -103.0(5)
B54 C77 B52 B56 -65.7(6)
B51 C77 B52 B56 2.2(6)
B56 B57 B52 C78 -39.0(5)
B58 B57 B52 C78 62.0(6)
B60 B57 B52 C78 -1.0(7)
B53 B57 B52 C78 98.7(5)
B56 B57 B52 C77 -98.8(5)
B58 B57 B52 C77 2.2(6)
B60 B57 B52 C77 -60.8(6)
B53 B57 B52 C77 38.9(4)
B56 B57 B52 B53 -137.7(5)
B58 B57 B52 B53 -36.7(5)
B60 B57 B52 B53 -99.7(6)
B58 B57 B52 B56 100.9(6)
B60 B57 B52 B56 38.0(5)
B53 B57 B52 B56 137.7(5)
C77 B53 B52 C78 36.3(4)
B54 B53 B52 C78 1.5(6)
B58 B53 B52 C78 -62.2(6)
B57 B53 B52 C78 -98.9(5)
B54 B53 B52 C77 -34.8(4)
B58 B53 B52 C77 -98.4(5)
B57 B53 B52 C77 -135.1(5)
C77 B53 B52 B57 135.1(5)
B54 B53 B52 B57 100.4(5)
B58 B53 B52 B57 36.7(5)
C77 B53 B52 B56 96.9(5)
B54 B53 B52 B56 62.1(6)
B58 B53 B52 B56 -1.5(6)
B57 B53 B52 B56 -38.2(5)
B57 B56 B52 C78 134.2(5)
B55 B56 B52 C78 33.7(5)
B60 B56 B52 C78 96.5(6)
C78 B56 B52 C77 -34.0(4)
B57 B56 B52 C77 100.2(5)
B55 B56 B52 C77 -0.3(6)
B60 B56 B52 C77 62.5(6)
C78 B56 B52 B57 -134.2(5)
B55 B56 B52 B57 -100.5(6)
B60 B56 B52 B57 -37.7(5)
C78 B56 B52 B53 -95.6(5)
B57 B56 B52 B53 38.6(5)
B55 B56 B52 B53 -61.9(6)
B60 B56 B52 B53 0.9(7)
